data_4337655
loop_
_publ_author_name
'Iden, Hassan'
'Bi, Wenhua'
'Morin, Jean-Fran\,cois'
'Fontaine, Fr\'ed\'eric-Georges'

_publ_section_title
;
 Zirconium(IV) Metallocavitands As Blue-Emitting Materials.
;
_journal_issue 6
_journal_name_full 'Inorganic chemistry'
_journal_page_first 2883
_journal_page_last 2891
_journal_paper_doi 10.1021/ic402602d
_journal_volume 53
_journal_year 2014
_chemical_formula_moiety '4(C72 H54 N3 O10 Zr3), 6(C3 H6 O),'
_chemical_formula_sum 'C313.8 H273 Cl4 N12 O48.6 Zr12'
_chemical_formula_weight 6226.08
_chemical_name_systematic
; 
 ? 
;
_space_group_IT_number 2
_symmetry_cell_setting triclinic
_symmetry_space_group_name_Hall '-P 1'
_symmetry_space_group_name_H-M 'P -1'
_atom_sites_solution_hydrogens geom
_atom_sites_solution_primary direct
_atom_sites_solution_secondary difmap
_audit_creation_method SHELXL-97
_cell_angle_alpha 101.6970(10)
_cell_angle_beta 115.7730(10)
_cell_angle_gamma 96.6300(10)
_cell_formula_units_Z 1
_cell_length_a 19.5237(3)
_cell_length_b 20.4786(3)
_cell_length_c 21.8854(3)
_cell_measurement_reflns_used 9688
_cell_measurement_temperature 200(2)
_cell_measurement_theta_max 26.2
_cell_measurement_theta_min 2.3
_cell_volume 7507.6(2)
_computing_cell_refinement SMART
_computing_data_collection 'SMART (Bruker, 2007)'
_computing_data_reduction 'SAINT+ (Bruker, 2007)'
_computing_molecular_graphics 'SHELXTL (Bruker, 2007)'
_computing_publication_material SHELXTL
_computing_structure_refinement 'SHELXL-97 (Sheldrick, 2008)'
_computing_structure_solution 'SHELXS-97 (Sheldrick, 2008)'
_diffrn_ambient_temperature 200(2)
_diffrn_measured_fraction_theta_full 0.996
_diffrn_measured_fraction_theta_max 0.996
_diffrn_measurement_device_type 'Bruker APEX II CCD area detector'
_diffrn_measurement_method 'phi and omega scans'
_diffrn_radiation_monochromator graphite
_diffrn_radiation_source 'fine-focus sealed tube'
_diffrn_radiation_type MoK\a
_diffrn_radiation_wavelength 0.71073
_diffrn_reflns_av_R_equivalents 0.0375
_diffrn_reflns_av_sigmaI/netI 0.0382
_diffrn_reflns_limit_h_max 21
_diffrn_reflns_limit_h_min -24
_diffrn_reflns_limit_k_max 25
_diffrn_reflns_limit_k_min -25
_diffrn_reflns_limit_l_max 27
_diffrn_reflns_limit_l_min -27
_diffrn_reflns_number 150764
_diffrn_reflns_theta_full 26.42
_diffrn_reflns_theta_max 26.42
_diffrn_reflns_theta_min 1.04
_exptl_absorpt_coefficient_mu 0.505
_exptl_absorpt_correction_T_max 0.913
_exptl_absorpt_correction_T_min 0.875
_exptl_absorpt_correction_type multi-scan
_exptl_absorpt_process_details 'SADABS (Sheldrick, 1996)'
_exptl_crystal_colour colorless
_exptl_crystal_density_diffrn 1.377
_exptl_crystal_density_method 'not measured'
_exptl_crystal_description prism
_exptl_crystal_F_000 3177
_exptl_crystal_size_max 0.40
_exptl_crystal_size_mid 0.22
_exptl_crystal_size_min 0.18
_platon_squeeze_details 'The disordered Acetone was squeezed out'
_refine_diff_density_max 1.919
_refine_diff_density_min -1.370
_refine_diff_density_rms 0.087
_refine_ls_extinction_method none
_refine_ls_goodness_of_fit_ref 1.089
_refine_ls_hydrogen_treatment mixed
_refine_ls_matrix_type full
_refine_ls_number_parameters 1764
_refine_ls_number_reflns 30777
_refine_ls_number_restraints 7
_refine_ls_restrained_S_all 1.092
_refine_ls_R_factor_all 0.0623
_refine_ls_R_factor_gt 0.0446
_refine_ls_shift/su_max 0.001
_refine_ls_shift/su_mean 0.000
_refine_ls_structure_factor_coef Fsqd
_refine_ls_weighting_details 'calc w=1/[\s^2^(Fo^2^)+(0.0732P)^2^+4.0797P] where P=(Fo^2^+2Fc^2^)/3'
_refine_ls_weighting_scheme calc
_refine_ls_wR_factor_gt 0.1266
_refine_ls_wR_factor_ref 0.1353
_reflns_number_gt 23539
_reflns_number_total 30777
_reflns_threshold_expression >2sigma(I)
_cod_data_source_file ic402602d_si_001.cif
_cod_data_source_block HI3691(8)
_cod_original_cell_volume 7507.60(19)
_cod_original_sg_symbol_H-M P-1
_cod_original_formula_sum 'C313.80 H273 Cl4 N12 O48.60 Zr12'
_cod_database_code 4337655

loop_
_symmetry_equiv_pos_as_xyz
'x, y, z'
'-x, -y, -z'

loop_
_atom_site_label
_atom_site_type_symbol
_atom_site_fract_x
_atom_site_fract_y
_atom_site_fract_z
_atom_site_U_iso_or_equiv
_atom_site_adp_type
_atom_site_occupancy
_atom_site_symmetry_multiplicity
_atom_site_calc_flag
_atom_site_refinement_flags
Zr1 Zr 0.076588(17) 0.453993(16) 0.213862(16) 0.02678(8) Uani 1 1 d .
Zr2 Zr 0.158702(16) 0.536219(16) 0.135730(15) 0.02550(8) Uani 1 1 d .
Zr3 Zr 0.137055(17) 0.366765(16) 0.106569(16) 0.02728(8) Uani 1 1 d .
Zr4 Zr 0.366281(16) 0.166910(16) -0.067857(15) 0.02421(8) Uani 1 1 d .
Zr5 Zr 0.430815(16) 0.096201(16) -0.178270(15) 0.02452(8) Uani 1 1 d .
Zr6 Zr 0.332757(16) -0.003788(16) -0.125285(15) 0.02422(8) Uani 1 1 d .
O1 O 0.16371(11) 0.45710(10) 0.18340(10) 0.0245(4) Uani 1 1 d .
O2 O 0.05765(13) 0.52187(12) 0.14948(11) 0.0285(5) Uani 1 1 d .
O3 O 0.11452(13) 0.44337(11) 0.05377(12) 0.0290(5) Uani 1 1 d .
O4 O 0.03778(12) 0.36797(12) 0.12367(12) 0.0305(5) Uani 1 1 d D
O5 O 0.16443(12) 0.54046(12) 0.29924(11) 0.0331(5) Uani 1 1 d .
O6 O 0.22054(12) 0.59473(11) 0.24736(11) 0.0315(5) Uani 1 1 d .
O7 O 0.27372(12) 0.51847(11) 0.15149(12) 0.0323(5) Uani 1 1 d .
O8 O 0.25901(12) 0.40444(12) 0.13128(12) 0.0334(5) Uani 1 1 d .
O9 O 0.18359(13) 0.33050(12) 0.20046(12) 0.0351(5) Uani 1 1 d .
O10 O 0.14187(13) 0.38733(12) 0.27184(12) 0.0352(5) Uani 1 1 d .
O11 O 0.33868(11) 0.08637(10) -0.15505(10) 0.0224(4) Uani 1 1 d .
O12 O 0.46889(13) 0.16893(12) -0.07931(12) 0.0282(5) Uani 1 1 d .
O13 O 0.43686(12) 0.01310(11) -0.13362(11) 0.0256(5) Uani 1 1 d D
O14 O 0.37976(13) 0.07879(12) -0.03174(13) 0.0269(5) Uani 1 1 d .
O15 O 0.32911(13) 0.21997(12) -0.15084(11) 0.0326(5) Uani 1 1 d .
O16 O 0.37439(13) 0.17311(12) -0.22354(12) 0.0348(5) Uani 1 1 d .
O17 O 0.34180(12) 0.02056(12) -0.27603(11) 0.0324(5) Uani 1 1 d .
O18 O 0.27432(12) -0.04493(11) -0.24073(11) 0.0307(5) Uani 1 1 d .
O19 O 0.21999(12) 0.01684(12) -0.13914(12) 0.0322(5) Uani 1 1 d .
O20 O 0.24216(12) 0.13130(12) -0.10169(11) 0.0321(5) Uani 1 1 d .
O21 O 0.4877(2) 0.5001(2) 0.3917(2) 0.0943(12) Uani 1 1 d .
O22 O 0.2934(5) 0.7330(4) 0.6370(3) 0.213(4) Uani 1 1 d .
O23 O 0.6153(3) 0.2555(3) 0.0127(3) 0.1154(14) Uani 0.80 1 d P
O24 O -0.0847(3) 0.2550(2) 0.0767(2) 0.1230(12) Uani 1 1 d .
O25 O -0.0869(5) 0.1581(4) 0.2597(5) 0.1051(18) Uani 0.50 1 d PD
N1 N 0.44992(18) 0.75545(16) 0.56875(15) 0.0462(8) Uani 1 1 d .
N2 N 0.60879(16) 0.49011(16) 0.18493(16) 0.0407(7) Uani 1 1 d .
N3 N 0.33480(19) 0.20810(17) 0.46060(17) 0.0472(8) Uani 1 1 d .
N4 N 0.18081(19) 0.35961(17) -0.40014(17) 0.0466(8) Uani 1 1 d .
N5 N 0.05726(16) -0.15043(16) -0.57487(14) 0.0403(7) Uani 1 1 d .
N6 N -0.11000(17) 0.05012(18) -0.1628(2) 0.0537(9) Uani 1 1 d .
C1 C -0.06561(19) 0.4430(2) 0.1818(2) 0.0444(10) Uani 1 1 d .
H1 H -0.1011 0.4370 0.1335 0.053 Uiso 1 1 calc R
C2 C -0.0435(2) 0.3911(2) 0.2133(2) 0.0458(10) Uani 1 1 d .
H2 H -0.0609 0.3433 0.1902 0.055 Uiso 1 1 calc R
C3 C 0.0089(2) 0.4217(2) 0.2853(2) 0.0450(9) Uani 1 1 d .
H3 H 0.0329 0.3982 0.3195 0.054 Uiso 1 1 calc R
C4 C 0.0196(2) 0.4922(2) 0.29793(19) 0.0414(9) Uani 1 1 d .
H4 H 0.0523 0.5253 0.3423 0.050 Uiso 1 1 calc R
C5 C -0.0257(2) 0.5064(2) 0.23462(19) 0.0395(8) Uani 1 1 d .
H5 H -0.0291 0.5506 0.2281 0.047 Uiso 1 1 calc R
C6 C 0.0929(2) 0.6277(2) 0.0863(2) 0.0483(10) Uani 1 1 d .
H6 H 0.0471 0.6340 0.0895 0.058 Uiso 1 1 calc R
C7 C 0.1690(3) 0.66150(19) 0.1364(2) 0.0529(11) Uani 1 1 d .
H7 H 0.1845 0.6947 0.1800 0.063 Uiso 1 1 calc R
C8 C 0.2194(2) 0.6375(2) 0.1108(2) 0.0525(11) Uani 1 1 d .
H8 H 0.2748 0.6519 0.1337 0.063 Uiso 1 1 calc R
C9 C 0.1725(2) 0.5888(2) 0.0457(2) 0.0463(9) Uani 1 1 d .
H9 H 0.1905 0.5637 0.0164 0.056 Uiso 1 1 calc R
C10 C 0.0952(2) 0.5834(2) 0.0309(2) 0.0452(9) Uani 1 1 d .
H10 H 0.0511 0.5541 -0.0105 0.054 Uiso 1 1 calc R
C11 C 0.1575(2) 0.28685(19) 0.0131(2) 0.0455(10) Uani 1 1 d .
H11 H 0.1996 0.3029 0.0050 0.055 Uiso 1 1 calc R
C12 C 0.1609(2) 0.25153(19) 0.0625(2) 0.0497(10) Uani 1 1 d .
H12 H 0.2058 0.2392 0.0940 0.060 Uiso 1 1 calc R
C13 C 0.0855(3) 0.23752(19) 0.0570(2) 0.0510(10) Uani 1 1 d .
H13 H 0.0706 0.2139 0.0840 0.061 Uiso 1 1 calc R
C14 C 0.0375(2) 0.2643(2) 0.0054(2) 0.0478(10) Uani 1 1 d .
H14 H -0.0163 0.2624 -0.0089 0.057 Uiso 1 1 calc R
C15 C 0.0804(2) 0.29424(19) -0.02233(19) 0.0455(9) Uani 1 1 d .
H15 H 0.0610 0.3160 -0.0589 0.055 Uiso 1 1 calc R
C16 C 0.21690(18) 0.58449(17) 0.30115(17) 0.0309(7) Uani 1 1 d .
C17 C 0.27763(19) 0.62897(17) 0.37126(17) 0.0328(7) Uani 1 1 d .
C18 C 0.2691(2) 0.63043(19) 0.43160(18) 0.0420(9) Uani 1 1 d .
H18 H 0.2240 0.6026 0.4277 0.050 Uiso 1 1 calc R
C19 C 0.3433(2) 0.66977(19) 0.37738(18) 0.0422(9) Uani 1 1 d .
H19 H 0.3488 0.6697 0.3363 0.051 Uiso 1 1 calc R
C20 C 0.3256(2) 0.6721(2) 0.49701(19) 0.0460(9) Uani 1 1 d .
H20 H 0.3194 0.6734 0.5379 0.055 Uiso 1 1 calc R
C21 C 0.4007(2) 0.7105(2) 0.44257(19) 0.0471(10) Uani 1 1 d .
H21 H 0.4462 0.7376 0.4467 0.057 Uiso 1 1 calc R
C22 C 0.3914(2) 0.71165(19) 0.50254(18) 0.0417(9) Uani 1 1 d .
C23 C 0.4886(2) 0.7363(2) 0.63106(18) 0.0413(9) Uani 1 1 d .
C24 C 0.4807(3) 0.6726(2) 0.6426(2) 0.0531(11) Uani 1 1 d .
H24 H 0.4434 0.6337 0.6063 0.064 Uiso 1 1 calc R
C25 C 0.5293(3) 0.6680(2) 0.7091(2) 0.0585(12) Uani 1 1 d .
H25 H 0.5263 0.6248 0.7185 0.070 Uiso 1 1 calc R
C26 C 0.5829(3) 0.7254(3) 0.7627(2) 0.0611(12) Uani 1 1 d .
H26 H 0.6144 0.7208 0.8084 0.073 Uiso 1 1 calc R
C27 C 0.5908(2) 0.7883(2) 0.7509(2) 0.0545(11) Uani 1 1 d .
H27 H 0.6278 0.8270 0.7877 0.065 Uiso 1 1 calc R
C28 C 0.5438(2) 0.79485(19) 0.68419(18) 0.0411(9) Uani 1 1 d .
C29 C 0.5382(2) 0.8505(2) 0.65287(19) 0.0426(9) Uani 1 1 d .
C30 C 0.5771(2) 0.9200(2) 0.6786(2) 0.0544(11) Uani 1 1 d .
H30 H 0.6169 0.9384 0.7262 0.065 Uiso 1 1 calc R
C31 C 0.5570(3) 0.9607(2) 0.6342(2) 0.0599(12) Uani 1 1 d .
H31 H 0.5832 1.0077 0.6513 0.072 Uiso 1 1 calc R
C32 C 0.4987(3) 0.9343(2) 0.5642(2) 0.0576(11) Uani 1 1 d .
H32 H 0.4859 0.9636 0.5343 0.069 Uiso 1 1 calc R
C33 C 0.4590(3) 0.8660(2) 0.5374(2) 0.0518(10) Uani 1 1 d .
H33 H 0.4186 0.8483 0.4898 0.062 Uiso 1 1 calc R
C34 C 0.4802(2) 0.82493(19) 0.58206(19) 0.0428(9) Uani 1 1 d .
C35 C 0.29834(18) 0.46471(18) 0.14659(16) 0.0297(7) Uani 1 1 d .
C36 C 0.38054(18) 0.47158(17) 0.15850(17) 0.0308(7) Uani 1 1 d .
C37 C 0.4281(2) 0.5356(2) 0.1758(2) 0.0553(11) Uani 1 1 d .
H37 H 0.4085 0.5756 0.1812 0.066 Uiso 1 1 calc R
C38 C 0.41000(19) 0.41387(18) 0.15037(18) 0.0347(8) Uani 1 1 d .
H38 H 0.3783 0.3697 0.1383 0.042 Uiso 1 1 calc R
C39 C 0.5028(2) 0.5416(2) 0.1851(3) 0.0606(13) Uani 1 1 d .
H39 H 0.5348 0.5856 0.1971 0.073 Uiso 1 1 calc R
C40 C 0.48590(19) 0.42042(18) 0.15983(18) 0.0371(8) Uani 1 1 d .
H40 H 0.5058 0.3806 0.1542 0.044 Uiso 1 1 calc R
C41 C 0.53221(19) 0.48358(18) 0.17709(18) 0.0360(8) Uani 1 1 d .
C42 C 0.6342(2) 0.51595(19) 0.1417(2) 0.0411(9) Uani 1 1 d .
C43 C 0.5922(2) 0.5375(2) 0.0831(2) 0.0554(11) Uani 1 1 d .
H43 H 0.5388 0.5385 0.0679 0.066 Uiso 1 1 calc R
C44 C 0.6306(3) 0.5577(2) 0.0478(3) 0.0628(12) Uani 1 1 d .
H44 H 0.6029 0.5719 0.0068 0.075 Uiso 1 1 calc R
C45 C 0.7096(3) 0.5576(2) 0.0709(3) 0.0623(12) Uani 1 1 d .
H45 H 0.7347 0.5721 0.0457 0.075 Uiso 1 1 calc R
C46 C 0.7515(2) 0.5367(2) 0.1299(2) 0.0533(11) Uani 1 1 d .
H46 H 0.8054 0.5375 0.1458 0.064 Uiso 1 1 calc R
C47 C 0.71370(19) 0.51445(19) 0.1658(2) 0.0395(8) Uani 1 1 d .
C48 C 0.73669(19) 0.48554(19) 0.2243(2) 0.0401(9) Uani 1 1 d .
C49 C 0.8067(2) 0.4715(2) 0.2692(2) 0.0544(11) Uani 1 1 d .
H49 H 0.8525 0.4828 0.2646 0.065 Uiso 1 1 calc R
C50 C 0.8084(2) 0.4412(2) 0.3201(2) 0.0599(12) Uani 1 1 d .
H50 H 0.8555 0.4308 0.3504 0.072 Uiso 1 1 calc R
C51 C 0.7423(2) 0.4253(2) 0.3280(2) 0.0583(11) Uani 1 1 d .
H51 H 0.7450 0.4038 0.3633 0.070 Uiso 1 1 calc R
C52 C 0.6731(2) 0.4399(2) 0.2863(2) 0.0478(10) Uani 1 1 d .
H52 H 0.6283 0.4299 0.2927 0.057 Uiso 1 1 calc R
C53 C 0.67112(19) 0.46978(19) 0.2343(2) 0.0397(9) Uani 1 1 d .
C54 C 0.17923(18) 0.34536(17) 0.25783(18) 0.0327(7) Uani 1 1 d .
C55 C 0.2197(2) 0.30912(19) 0.31045(18) 0.0369(8) Uani 1 1 d .
C56 C 0.2572(2) 0.2596(2) 0.2956(2) 0.0454(9) Uani 1 1 d .
H56 H 0.2575 0.2491 0.2514 0.055 Uiso 1 1 calc R
C57 C 0.2200(2) 0.32442(19) 0.37551(19) 0.0406(9) Uani 1 1 d .
H57 H 0.1946 0.3586 0.3862 0.049 Uiso 1 1 calc R
C58 C 0.2940(2) 0.2255(2) 0.3442(2) 0.0480(10) Uani 1 1 d .
H58 H 0.3191 0.1911 0.3335 0.058 Uiso 1 1 calc R
C59 C 0.2564(2) 0.2907(2) 0.4244(2) 0.0439(9) Uani 1 1 d .
H59 H 0.2558 0.3007 0.4684 0.053 Uiso 1 1 calc R
C60 C 0.2943(2) 0.2415(2) 0.4086(2) 0.0427(9) Uani 1 1 d .
C61 C 0.3264(2) 0.1374(2) 0.4497(2) 0.0462(9) Uani 1 1 d .
C62 C 0.2765(3) 0.0840(2) 0.3897(2) 0.0575(11) Uani 1 1 d .
H62 H 0.2424 0.0923 0.3468 0.069 Uiso 1 1 calc R
C63 C 0.2789(3) 0.0175(2) 0.3958(3) 0.0646(12) Uani 1 1 d .
H63 H 0.2450 -0.0203 0.3560 0.078 Uiso 1 1 calc R
C64 C 0.3292(3) 0.0052(2) 0.4580(3) 0.0632(12) Uani 1 1 d .
H64 H 0.3303 -0.0407 0.4598 0.076 Uiso 1 1 calc R
C65 C 0.3769(3) 0.0580(2) 0.5167(2) 0.0578(11) Uani 1 1 d .
H65 H 0.4098 0.0490 0.5596 0.069 Uiso 1 1 calc R
C66 C 0.3776(2) 0.1257(2) 0.5136(2) 0.0463(9) Uani 1 1 d .
C67 C 0.4190(2) 0.1917(2) 0.5641(2) 0.0453(9) Uani 1 1 d .
C68 C 0.4784(3) 0.2131(2) 0.6342(2) 0.0554(11) Uani 1 1 d .
H68 H 0.4990 0.1804 0.6580 0.066 Uiso 1 1 calc R
C69 C 0.5065(3) 0.2823(2) 0.6684(2) 0.0573(11) Uani 1 1 d .
H69 H 0.5465 0.2971 0.7162 0.069 Uiso 1 1 calc R
C70 C 0.4773(2) 0.3307(2) 0.6340(2) 0.0539(10) Uani 1 1 d .
H70 H 0.4968 0.3780 0.6591 0.065 Uiso 1 1 calc R
C71 C 0.4205(2) 0.3111(2) 0.5641(2) 0.0474(9) Uani 1 1 d .
H71 H 0.4024 0.3442 0.5399 0.057 Uiso 1 1 calc R
C72 C 0.3905(2) 0.2411(2) 0.5301(2) 0.0418(9) Uani 1 1 d .
C73 C 0.4665(2) 0.2511(2) 0.0496(2) 0.0517(11) Uani 1 1 d U
H73 H 0.5194 0.2477 0.0669 0.062 Uiso 1 1 calc R
C74 C 0.4310(3) 0.2896(2) 0.0056(2) 0.0520(11) Uani 1 1 d .
H74 H 0.4553 0.3176 -0.0125 0.062 Uiso 1 1 calc R
C75 C 0.3540(2) 0.28089(19) -0.00798(19) 0.0435(9) Uani 1 1 d .
H75 H 0.3159 0.3013 -0.0372 0.052 Uiso 1 1 calc R
C76 C 0.3425(2) 0.2367(2) 0.0289(2) 0.0488(10) Uani 1 1 d .
H76 H 0.2951 0.2216 0.0298 0.059 Uiso 1 1 calc R
C77 C 0.4127(3) 0.2185(2) 0.06443(18) 0.0539(12) Uani 1 1 d U
H77 H 0.4218 0.1887 0.0938 0.065 Uiso 1 1 calc R
C78 C 0.5699(2) 0.1543(2) -0.1472(2) 0.0443(9) Uani 1 1 d .
H78 H 0.5980 0.1925 -0.1063 0.053 Uiso 1 1 calc R
C79 C 0.5223(2) 0.1573(2) -0.2154(2) 0.0446(9) Uani 1 1 d .
H79 H 0.5123 0.1977 -0.2294 0.054 Uiso 1 1 calc R
C80 C 0.4916(2) 0.0894(2) -0.25999(18) 0.0411(9) Uani 1 1 d .
H80 H 0.4571 0.0758 -0.3094 0.049 Uiso 1 1 calc R
C81 C 0.5211(2) 0.0460(2) -0.2184(2) 0.0405(9) Uani 1 1 d .
H81 H 0.5104 -0.0026 -0.2344 0.049 Uiso 1 1 calc R
C82 C 0.56925(19) 0.0866(2) -0.1488(2) 0.0408(9) Uani 1 1 d .
H82 H 0.5969 0.0703 -0.1094 0.049 Uiso 1 1 calc R
C83 C 0.3813(2) -0.11146(19) -0.1034(2) 0.0453(9) Uani 1 1 d .
H83 H 0.4217 -0.1215 -0.1144 0.054 Uiso 1 1 calc R
C84 C 0.3916(2) -0.07194(18) -0.03880(19) 0.0407(9) Uani 1 1 d .
H84 H 0.4403 -0.0502 0.0020 0.049 Uiso 1 1 calc R
C85 C 0.3178(2) -0.07002(19) -0.0447(2) 0.0447(9) Uani 1 1 d .
H85 H 0.3073 -0.0468 -0.0087 0.054 Uiso 1 1 calc R
C86 C 0.2622(2) -0.10841(19) -0.1133(2) 0.0455(9) Uani 1 1 d .
H86 H 0.2070 -0.1159 -0.1319 0.055 Uiso 1 1 calc R
C87 C 0.3013(2) -0.13349(18) -0.1491(2) 0.0464(10) Uani 1 1 d .
H87 H 0.2776 -0.1611 -0.1967 0.056 Uiso 1 1 calc R
C88 C 0.33551(19) 0.21205(17) -0.20689(17) 0.0315(7) Uani 1 1 d .
C89 C 0.2954(2) 0.25170(18) -0.25662(18) 0.0359(8) Uani 1 1 d .
C90 C 0.2511(2) 0.29511(18) -0.24245(18) 0.0391(8) Uani 1 1 d .
H90 H 0.2473 0.3007 -0.1999 0.047 Uiso 1 1 calc R
C91 C 0.3025(2) 0.2453(2) -0.31839(19) 0.0448(9) Uani 1 1 d .
H91 H 0.3335 0.2165 -0.3280 0.054 Uiso 1 1 calc R
C92 C 0.2126(2) 0.32996(19) -0.28987(19) 0.0408(9) Uani 1 1 d .
H92 H 0.1814 0.3588 -0.2806 0.049 Uiso 1 1 calc R
C93 C 0.2646(3) 0.2805(2) -0.3650(2) 0.0511(10) Uani 1 1 d .
H93 H 0.2693 0.2759 -0.4070 0.061 Uiso 1 1 calc R
C94 C 0.2197(2) 0.32270(19) -0.35132(19) 0.0427(9) Uani 1 1 d .
C95 C 0.1017(2) 0.3607(2) -0.4299(2) 0.0494(10) Uani 1 1 d .
C96 C 0.0434(3) 0.3281(2) -0.4201(3) 0.0650(13) Uani 1 1 d .
H96 H 0.0541 0.3001 -0.3888 0.078 Uiso 1 1 calc R
C97 C -0.0321(3) 0.3371(3) -0.4574(3) 0.0807(16) Uani 1 1 d .
H97 H -0.0738 0.3147 -0.4521 0.097 Uiso 1 1 calc R
C98 C -0.0464(3) 0.3797(3) -0.5029(3) 0.0862(17) Uani 1 1 d .
H98 H -0.0975 0.3868 -0.5269 0.103 Uiso 1 1 calc R
C99 C 0.0116(3) 0.4104(2) -0.5130(3) 0.0683(13) Uani 1 1 d .
H99 H 0.0008 0.4379 -0.5448 0.082 Uiso 1 1 calc R
C100 C 0.0870(3) 0.4016(2) -0.4764(2) 0.0543(11) Uani 1 1 d .
C101 C 0.1604(3) 0.4269(2) -0.4744(2) 0.0510(10) Uani 1 1 d .
C102 C 0.1835(3) 0.4703(2) -0.5080(2) 0.0623(12) Uani 1 1 d .
H102 H 0.1463 0.4884 -0.5411 0.075 Uiso 1 1 calc R
C103 C 0.2604(3) 0.4858(2) -0.4919(3) 0.0701(14) Uani 1 1 d .
H103 H 0.2762 0.5150 -0.5143 0.084 Uiso 1 1 calc R
C104 C 0.3168(3) 0.4600(2) -0.4432(3) 0.0620(12) Uani 1 1 d .
H104 H 0.3699 0.4723 -0.4329 0.074 Uiso 1 1 calc R
C105 C 0.2955(3) 0.4167(2) -0.4102(2) 0.0518(10) Uani 1 1 d .
H105 H 0.3332 0.3991 -0.3770 0.062 Uiso 1 1 calc R
C107 C 0.28472(18) -0.02505(17) -0.28760(16) 0.0296(7) Uani 1 1 d .
C108 C 0.22548(19) -0.05955(18) -0.36337(16) 0.0329(8) Uani 1 1 d .
C109 C 0.1548(2) -0.10021(19) -0.37965(18) 0.0391(8) Uani 1 1 d .
H109 H 0.1441 -0.1069 -0.3427 0.047 Uiso 1 1 calc R
C110 C 0.2411(2) -0.0500(2) -0.41767(17) 0.0401(9) Uani 1 1 d .
H110 H 0.2893 -0.0218 -0.4068 0.048 Uiso 1 1 calc R
C111 C 0.0997(2) -0.1311(2) -0.44905(19) 0.0455(9) Uani 1 1 d .
H111 H 0.0513 -0.1589 -0.4599 0.055 Uiso 1 1 calc R
C112 C 0.1865(2) -0.0814(2) -0.48704(18) 0.0429(9) Uani 1 1 d .
H112 H 0.1976 -0.0758 -0.5241 0.051 Uiso 1 1 calc R
C113 C 0.1154(2) -0.12125(19) -0.50296(17) 0.0374(8) Uani 1 1 d .
C114 C -0.01263(19) -0.13069(19) -0.60721(18) 0.0389(8) Uani 1 1 d .
C115 C -0.0434(2) -0.0843(2) -0.5764(2) 0.0502(10) Uani 1 1 d .
H115 H -0.0180 -0.0627 -0.5269 0.060 Uiso 1 1 calc R
C116 C -0.1128(2) -0.0713(2) -0.6216(2) 0.0606(12) Uani 1 1 d .
H116 H -0.1355 -0.0398 -0.6026 0.073 Uiso 1 1 calc R
C117 C -0.1505(2) -0.1029(2) -0.6941(2) 0.0623(12) Uani 1 1 d .
H117 H -0.1977 -0.0919 -0.7235 0.075 Uiso 1 1 calc R
C118 C -0.1210(2) -0.1493(2) -0.7235(2) 0.0512(10) Uani 1 1 d .
H118 H -0.1478 -0.1715 -0.7729 0.061 Uiso 1 1 calc R
C119 C -0.0504(2) -0.16384(19) -0.67994(18) 0.0391(8) Uani 1 1 d .
C120 C -0.0022(2) -0.20740(19) -0.69230(18) 0.0416(9) Uani 1 1 d .
C121 C -0.0096(3) -0.2559(2) -0.7519(2) 0.0531(11) Uani 1 1 d .
H121 H -0.0545 -0.2649 -0.7966 0.064 Uiso 1 1 calc R
C122 C 0.0486(3) -0.2900(2) -0.7448(2) 0.0635(12) Uani 1 1 d .
H122 H 0.0435 -0.3229 -0.7848 0.076 Uiso 1 1 calc R
C123 C 0.1151(3) -0.2772(2) -0.6797(2) 0.0584(11) Uani 1 1 d .
H123 H 0.1551 -0.3008 -0.6766 0.070 Uiso 1 1 calc R
C124 C 0.1243(2) -0.2311(2) -0.6194(2) 0.0478(10) Uani 1 1 d .
H124 H 0.1690 -0.2234 -0.5749 0.057 Uiso 1 1 calc R
C125 C 0.0651(2) -0.19659(18) -0.62702(17) 0.0385(8) Uani 1 1 d .
C126 C 0.19874(18) 0.07138(18) -0.12632(16) 0.0316(7) Uani 1 1 d .
C127 C 0.11653(19) 0.06587(19) -0.13898(18) 0.0370(8) Uani 1 1 d .
C128 C 0.09123(19) 0.12446(19) -0.12241(18) 0.0378(8) Uani 1 1 d .
H128 H 0.1256 0.1683 -0.1054 0.045 Uiso 1 1 calc R
C129 C 0.0654(2) 0.0020(2) -0.1655(2) 0.0516(11) Uani 1 1 d .
H129 H 0.0819 -0.0382 -0.1781 0.062 Uiso 1 1 calc R
C130 C 0.0164(2) 0.1193(2) -0.1306(2) 0.0475(10) Uani 1 1 d .
H130 H -0.0007 0.1594 -0.1192 0.057 Uiso 1 1 calc R
C131 C -0.0094(2) -0.0032(2) -0.1734(3) 0.0593(12) Uani 1 1 d .
H131 H -0.0443 -0.0469 -0.1910 0.071 Uiso 1 1 calc R
C132 C -0.0334(2) 0.0556(2) -0.1554(2) 0.0498(10) Uani 1 1 d .
C133 C -0.1417(2) 0.0104(2) -0.1314(2) 0.0496(10) Uani 1 1 d .
C134 C -0.1087(3) -0.0294(3) -0.0882(3) 0.0661(13) Uani 1 1 d .
H134 H -0.0572 -0.0351 -0.0762 0.079 Uiso 1 1 calc R
C135 C -0.1528(3) -0.0612(3) -0.0624(3) 0.0699(13) Uani 1 1 d .
H135 H -0.1314 -0.0895 -0.0328 0.084 Uiso 1 1 calc R
C136 C -0.2274(3) -0.0524(3) -0.0790(3) 0.0661(13) Uani 1 1 d .
H136 H -0.2566 -0.0749 -0.0610 0.079 Uiso 1 1 calc R
C137 C -0.2600(2) -0.0108(2) -0.1220(2) 0.0570(12) Uani 1 1 d .
H137 H -0.3113 -0.0049 -0.1332 0.068 Uiso 1 1 calc R
C138 C -0.2174(2) 0.0216(2) -0.1482(2) 0.0482(10) Uani 1 1 d .
C139 C -0.2313(2) 0.0694(2) -0.1901(2) 0.0457(10) Uani 1 1 d .
C140 C -0.2938(2) 0.0998(2) -0.2214(2) 0.0528(11) Uani 1 1 d .
H140 H -0.3397 0.0892 -0.2168 0.063 Uiso 1 1 calc R
C141 C -0.2887(2) 0.1445(2) -0.2585(2) 0.0589(12) Uani 1 1 d .
H141 H -0.3312 0.1651 -0.2795 0.071 Uiso 1 1 calc R
C142 C -0.2216(2) 0.1605(2) -0.2659(3) 0.0597(12) Uani 1 1 d .
H142 H -0.2194 0.1914 -0.2923 0.072 Uiso 1 1 calc R
C143 C -0.1579(2) 0.1317(2) -0.2351(2) 0.0534(11) Uani 1 1 d .
H143 H -0.1123 0.1426 -0.2401 0.064 Uiso 1 1 calc R
C144 C -0.1634(2) 0.0868(2) -0.1972(2) 0.0470(10) Uani 1 1 d .
C145 C 0.4208(4) 0.4244(3) 0.4277(3) 0.0949(19) Uani 1 1 d .
H14A H 0.4736 0.4209 0.4592 0.142 Uiso 1 1 calc R
H14B H 0.3890 0.3787 0.3972 0.142 Uiso 1 1 calc R
H14C H 0.3970 0.4443 0.4560 0.142 Uiso 1 1 calc R
C146 C 0.4255(3) 0.4701(3) 0.3820(2) 0.0692(13) Uani 1 1 d .
C147 C 0.3522(3) 0.4724(3) 0.3239(3) 0.0902(18) Uani 1 1 d .
H14D H 0.3609 0.5113 0.3063 0.135 Uiso 1 1 calc R
H14E H 0.3136 0.4778 0.3407 0.135 Uiso 1 1 calc R
H14F H 0.3327 0.4297 0.2856 0.135 Uiso 1 1 calc R
C148 C 0.3931(4) 0.7522(4) 0.7559(4) 0.115(2) Uani 1 1 d .
H14G H 0.3689 0.7604 0.7868 0.173 Uiso 1 1 calc R
H14H H 0.4470 0.7797 0.7807 0.173 Uiso 1 1 calc R
H14I H 0.3932 0.7035 0.7433 0.173 Uiso 1 1 calc R
C149 C 0.3478(5) 0.7722(5) 0.6903(4) 0.115(2) Uani 1 1 d .
C150 C 0.3735(4) 0.8427(4) 0.6907(4) 0.120(3) Uani 1 1 d .
H14J H 0.3451 0.8476 0.6431 0.181 Uiso 1 1 calc R
H14K H 0.4297 0.8526 0.7059 0.181 Uiso 1 1 calc R
H14L H 0.3630 0.8748 0.7236 0.181 Uiso 1 1 calc R
C151 C 0.7307(4) 0.3176(4) 0.1020(4) 0.1154(14) Uani 0.80 1 d PD
H15A H 0.7191 0.3190 0.1415 0.173 Uiso 1 1 calc R
H15B H 0.7635 0.3619 0.1105 0.173 Uiso 1 1 calc R
H15C H 0.7584 0.2813 0.0981 0.173 Uiso 1 1 calc R
C152 C 0.6623(4) 0.3046(5) 0.0405(5) 0.1154(14) Uani 0.80 1 d PD
C153 C 0.6402(4) 0.3627(4) -0.0008(4) 0.1154(14) Uani 0.80 1 d PD
H15D H 0.6025 0.3406 -0.0507 0.173 Uiso 1 1 calc R
H15E H 0.6876 0.3889 0.0024 0.173 Uiso 1 1 calc R
H15F H 0.6170 0.3937 0.0208 0.173 Uiso 1 1 calc R
C154 C -0.1127(4) 0.1373(3) 0.0392(4) 0.1230(12) Uani 1 1 d .
H15G H -0.0926 0.1200 0.0067 0.184 Uiso 1 1 calc R
H15H H -0.1610 0.1053 0.0272 0.184 Uiso 1 1 calc R
H15I H -0.0738 0.1418 0.0878 0.184 Uiso 1 1 calc R
C155 C -0.1290(5) 0.2046(4) 0.0331(4) 0.1230(12) Uani 1 1 d .
C156 C -0.2075(4) 0.2015(3) -0.0262(4) 0.1230(12) Uani 1 1 d .
H15J H -0.2184 0.2472 -0.0212 0.184 Uiso 1 1 calc R
H15K H -0.2478 0.1696 -0.0247 0.184 Uiso 1 1 calc R
H15L H -0.2074 0.1856 -0.0716 0.184 Uiso 1 1 calc R
C157 C -0.0146(7) 0.2493(6) 0.3487(6) 0.1051(18) Uani 0.50 1 d PD
H15M H -0.0567 0.2680 0.3532 0.158 Uiso 1 1 calc R
H15N H 0.0280 0.2870 0.3587 0.158 Uiso 1 1 calc R
H15O H 0.0050 0.2226 0.3825 0.158 Uiso 1 1 calc R
C158 C -0.0425(8) 0.2083(6) 0.2818(7) 0.1051(18) Uani 0.50 1 d PD
C159 C 0.0174(7) 0.2162(6) 0.2619(7) 0.1051(18) Uani 0.50 1 d PD
H15P H 0.0650 0.2469 0.3019 0.158 Uiso 0.50 1 calc PR
H15Q H 0.0006 0.2358 0.2218 0.158 Uiso 0.50 1 calc PR
H15R H 0.0279 0.1714 0.2482 0.158 Uiso 0.50 1 calc PR
C106 C 0.2175(2) 0.4001(2) -0.4272(2) 0.0466(10) Uani 1 1 d .
Cl1 Cl 0.44270(5) 0.07255(5) 0.12003(4) 0.03709(19) Uani 1 1 d .
Cl2 Cl 0.09059(5) 0.42731(5) -0.09321(4) 0.0404(2) Uani 1 1 d .
H3O H 0.101(2) 0.442(2) 0.014(2) 0.049(13) Uiso 1 1 d .
H12O H 0.5067(18) 0.1893(16) -0.0545(16) 0.012(8) Uiso 1 1 d .
H4O H -0.0003(17) 0.3378(16) 0.109(2) 0.058(13) Uiso 1 1 d D
H14O H 0.389(2) 0.0763(17) 0.0001(18) 0.019(10) Uiso 1 1 d .
H13O H 0.463(2) -0.0131(18) -0.137(2) 0.062(14) Uiso 1 1 d D
H2O H 0.020(3) 0.538(2) 0.135(3) 0.074(16) Uiso 1 1 d .

loop_
_atom_site_aniso_label
_atom_site_aniso_U_11
_atom_site_aniso_U_22
_atom_site_aniso_U_33
_atom_site_aniso_U_23
_atom_site_aniso_U_13
_atom_site_aniso_U_12
Zr1 0.01917(15) 0.03270(18) 0.02745(16) 0.00376(13) 0.01212(13) 0.00599(12)
Zr2 0.01917(15) 0.03006(17) 0.02486(15) 0.00331(12) 0.01008(12) 0.00614(12)
Zr3 0.02230(15) 0.02932(17) 0.02819(16) 0.00190(13) 0.01268(13) 0.00651(13)
Zr4 0.02069(15) 0.03227(17) 0.02093(15) 0.00701(12) 0.01027(12) 0.00966(12)
Zr5 0.01968(15) 0.03478(18) 0.02249(15) 0.00905(13) 0.01179(12) 0.00911(12)
Zr6 0.01951(15) 0.03166(17) 0.02264(15) 0.00697(12) 0.01092(12) 0.00726(12)
O1 0.0187(10) 0.0289(11) 0.0248(10) 0.0030(9) 0.0113(9) 0.0050(9)
O2 0.0186(11) 0.0352(13) 0.0306(12) 0.0065(10) 0.0110(9) 0.0099(10)
O3 0.0271(12) 0.0339(13) 0.0227(12) 0.0038(10) 0.0108(10) 0.0069(10)
O4 0.0202(11) 0.0303(13) 0.0334(12) -0.0019(10) 0.0121(10) -0.0004(10)
O5 0.0265(12) 0.0371(13) 0.0310(12) 0.0011(10) 0.0141(10) 0.0038(10)
O6 0.0267(11) 0.0336(13) 0.0260(11) 0.0018(10) 0.0093(9) 0.0030(10)
O7 0.0228(11) 0.0370(13) 0.0388(13) 0.0073(10) 0.0164(10) 0.0105(10)
O8 0.0237(11) 0.0374(14) 0.0386(13) 0.0053(10) 0.0164(10) 0.0077(10)
O9 0.0345(13) 0.0393(14) 0.0356(13) 0.0111(11) 0.0188(11) 0.0135(11)
O10 0.0342(13) 0.0410(14) 0.0398(13) 0.0139(11) 0.0229(11) 0.0160(11)
O11 0.0188(10) 0.0296(11) 0.0195(10) 0.0074(9) 0.0088(8) 0.0078(9)
O12 0.0177(11) 0.0350(13) 0.0257(12) 0.0028(10) 0.0083(10) 0.0024(10)
O13 0.0216(11) 0.0323(12) 0.0271(11) 0.0104(9) 0.0128(9) 0.0120(10)
O14 0.0304(12) 0.0344(13) 0.0193(12) 0.0096(10) 0.0128(10) 0.0116(10)
O15 0.0345(12) 0.0389(13) 0.0279(12) 0.0135(10) 0.0140(10) 0.0169(10)
O16 0.0374(13) 0.0435(14) 0.0338(12) 0.0190(11) 0.0199(11) 0.0195(11)
O17 0.0274(12) 0.0445(14) 0.0237(11) 0.0060(10) 0.0122(9) 0.0083(11)
O18 0.0272(11) 0.0401(13) 0.0232(11) 0.0063(10) 0.0115(9) 0.0082(10)
O19 0.0232(11) 0.0391(14) 0.0366(12) 0.0092(10) 0.0161(10) 0.0096(10)
O20 0.0222(11) 0.0433(14) 0.0331(12) 0.0082(10) 0.0152(10) 0.0119(10)
O21 0.058(2) 0.107(3) 0.097(3) 0.021(2) 0.028(2) -0.009(2)
O22 0.200(7) 0.236(8) 0.100(4) -0.003(5) 0.027(5) -0.050(6)
O23 0.073(2) 0.107(3) 0.117(3) -0.041(2) 0.043(2) -0.0222(19)
O24 0.121(2) 0.102(2) 0.109(2) -0.0306(18) 0.063(2) -0.0394(19)
O25 0.100(4) 0.070(4) 0.126(5) 0.019(3) 0.048(4) -0.010(3)
N1 0.0478(19) 0.0414(18) 0.0265(15) 0.0042(13) 0.0032(14) -0.0031(15)
N2 0.0256(15) 0.0529(19) 0.0515(18) 0.0168(15) 0.0227(14) 0.0149(14)
N3 0.0506(19) 0.049(2) 0.0465(19) 0.0221(16) 0.0208(16) 0.0210(16)
N4 0.0504(19) 0.049(2) 0.0465(18) 0.0293(16) 0.0187(16) 0.0205(16)
N5 0.0319(15) 0.0484(18) 0.0263(14) 0.0007(13) 0.0048(12) 0.0121(14)
N6 0.0282(16) 0.057(2) 0.077(2) 0.0049(18) 0.0319(17) 0.0089(15)
C1 0.0213(17) 0.070(3) 0.041(2) 0.0094(19) 0.0173(16) 0.0069(17)
C2 0.037(2) 0.044(2) 0.061(3) 0.0045(19) 0.033(2) 0.0008(17)
C3 0.043(2) 0.065(3) 0.049(2) 0.028(2) 0.0338(19) 0.0197(19)
C4 0.0344(19) 0.055(2) 0.039(2) 0.0065(17) 0.0244(17) 0.0090(17)
C5 0.0350(19) 0.049(2) 0.050(2) 0.0152(18) 0.0307(18) 0.0179(17)
C6 0.044(2) 0.055(3) 0.067(3) 0.034(2) 0.033(2) 0.029(2)
C7 0.085(3) 0.030(2) 0.043(2) 0.0091(17) 0.029(2) 0.015(2)
C8 0.032(2) 0.050(2) 0.067(3) 0.030(2) 0.012(2) 0.0036(18)
C9 0.064(3) 0.046(2) 0.051(2) 0.0227(19) 0.040(2) 0.025(2)
C10 0.038(2) 0.047(2) 0.039(2) 0.0181(18) 0.0070(17) 0.0060(17)
C11 0.046(2) 0.042(2) 0.049(2) -0.0060(18) 0.0318(19) 0.0095(18)
C12 0.053(2) 0.040(2) 0.046(2) -0.0001(18) 0.0165(19) 0.0241(19)
C13 0.065(3) 0.031(2) 0.054(2) -0.0014(18) 0.034(2) -0.0004(19)
C14 0.038(2) 0.045(2) 0.043(2) -0.0114(18) 0.0161(18) 0.0029(18)
C15 0.056(2) 0.035(2) 0.0347(19) -0.0039(16) 0.0182(18) 0.0110(18)
C16 0.0240(16) 0.0330(18) 0.0293(17) 0.0024(14) 0.0093(14) 0.0087(14)
C17 0.0297(17) 0.0337(18) 0.0271(16) 0.0022(14) 0.0099(14) 0.0045(14)
C18 0.041(2) 0.040(2) 0.0317(18) 0.0056(16) 0.0100(16) -0.0019(16)
C19 0.0364(19) 0.052(2) 0.0286(18) 0.0029(16) 0.0126(16) 0.0027(17)
C20 0.052(2) 0.049(2) 0.0276(18) 0.0084(16) 0.0150(17) -0.0024(19)
C21 0.037(2) 0.052(2) 0.036(2) 0.0025(17) 0.0106(17) -0.0049(17)
C22 0.041(2) 0.042(2) 0.0276(18) 0.0060(15) 0.0064(15) 0.0030(17)
C23 0.040(2) 0.047(2) 0.0280(18) 0.0063(16) 0.0100(16) 0.0091(17)
C24 0.061(3) 0.051(3) 0.035(2) 0.0078(18) 0.0148(19) 0.009(2)
C25 0.074(3) 0.068(3) 0.040(2) 0.023(2) 0.026(2) 0.030(2)
C26 0.063(3) 0.082(3) 0.027(2) 0.011(2) 0.0108(19) 0.026(3)
C27 0.051(2) 0.065(3) 0.0291(19) -0.0007(19) 0.0092(18) 0.014(2)
C28 0.039(2) 0.048(2) 0.0272(17) -0.0010(16) 0.0124(16) 0.0114(17)
C29 0.0334(19) 0.048(2) 0.0356(19) -0.0033(17) 0.0145(16) 0.0054(17)
C30 0.048(2) 0.048(2) 0.047(2) -0.008(2) 0.016(2) 0.0025(19)
C31 0.063(3) 0.041(2) 0.069(3) 0.000(2) 0.034(2) 0.001(2)
C32 0.067(3) 0.046(3) 0.066(3) 0.018(2) 0.036(2) 0.013(2)
C33 0.057(3) 0.048(2) 0.042(2) 0.0122(19) 0.0178(19) 0.007(2)
C34 0.040(2) 0.043(2) 0.0348(19) 0.0028(16) 0.0140(17) 0.0013(17)
C35 0.0237(16) 0.039(2) 0.0263(16) 0.0067(14) 0.0129(13) 0.0083(15)
C36 0.0214(15) 0.0376(19) 0.0325(17) 0.0059(14) 0.0133(14) 0.0079(14)
C37 0.034(2) 0.039(2) 0.091(3) 0.005(2) 0.033(2) 0.0122(17)
C38 0.0257(17) 0.0365(19) 0.0427(19) 0.0078(16) 0.0184(15) 0.0066(14)
C39 0.034(2) 0.038(2) 0.106(4) 0.005(2) 0.037(2) 0.0050(17)
C40 0.0315(18) 0.037(2) 0.044(2) 0.0047(16) 0.0204(16) 0.0115(15)
C41 0.0229(16) 0.045(2) 0.0411(19) 0.0089(16) 0.0166(15) 0.0098(15)
C42 0.0298(18) 0.040(2) 0.058(2) 0.0132(18) 0.0237(18) 0.0091(16)
C43 0.037(2) 0.071(3) 0.072(3) 0.033(2) 0.029(2) 0.023(2)
C44 0.059(3) 0.069(3) 0.078(3) 0.040(3) 0.037(3) 0.022(2)
C45 0.060(3) 0.070(3) 0.085(3) 0.036(3) 0.050(3) 0.022(2)
C46 0.036(2) 0.060(3) 0.075(3) 0.021(2) 0.034(2) 0.0145(19)
C47 0.0258(17) 0.041(2) 0.054(2) 0.0107(17) 0.0217(17) 0.0088(15)
C48 0.0251(17) 0.047(2) 0.049(2) 0.0069(17) 0.0207(16) 0.0117(16)
C49 0.0278(19) 0.073(3) 0.060(3) 0.012(2) 0.0198(19) 0.0181(19)
C50 0.036(2) 0.085(3) 0.054(3) 0.023(2) 0.014(2) 0.023(2)
C51 0.048(2) 0.075(3) 0.051(2) 0.020(2) 0.020(2) 0.019(2)
C52 0.037(2) 0.060(3) 0.046(2) 0.0122(19) 0.0214(18) 0.0116(19)
C53 0.0257(17) 0.044(2) 0.047(2) 0.0055(17) 0.0177(16) 0.0092(15)
C54 0.0249(16) 0.0359(19) 0.0373(18) 0.0088(15) 0.0155(15) 0.0054(14)
C55 0.0316(18) 0.045(2) 0.0400(19) 0.0147(16) 0.0189(16) 0.0146(16)
C56 0.047(2) 0.061(3) 0.042(2) 0.0220(19) 0.0272(18) 0.026(2)
C57 0.040(2) 0.046(2) 0.041(2) 0.0120(17) 0.0222(17) 0.0181(17)
C58 0.050(2) 0.056(3) 0.052(2) 0.021(2) 0.029(2) 0.026(2)
C59 0.049(2) 0.050(2) 0.042(2) 0.0156(18) 0.0258(18) 0.0181(18)
C60 0.043(2) 0.049(2) 0.043(2) 0.0215(18) 0.0211(18) 0.0193(18)
C61 0.052(2) 0.049(2) 0.051(2) 0.0230(19) 0.031(2) 0.0186(19)
C62 0.059(3) 0.060(3) 0.052(3) 0.016(2) 0.024(2) 0.019(2)
C63 0.068(3) 0.055(3) 0.070(3) 0.010(2) 0.036(3) 0.010(2)
C64 0.079(3) 0.049(3) 0.074(3) 0.025(2) 0.043(3) 0.017(2)
C65 0.069(3) 0.059(3) 0.063(3) 0.033(2) 0.037(2) 0.025(2)
C66 0.053(2) 0.053(3) 0.052(2) 0.028(2) 0.034(2) 0.020(2)
C67 0.049(2) 0.054(2) 0.048(2) 0.029(2) 0.0278(19) 0.0183(19)
C68 0.061(3) 0.070(3) 0.047(2) 0.032(2) 0.028(2) 0.022(2)
C69 0.055(3) 0.075(3) 0.038(2) 0.022(2) 0.019(2) 0.007(2)
C70 0.054(3) 0.059(3) 0.048(2) 0.014(2) 0.025(2) 0.008(2)
C71 0.049(2) 0.051(2) 0.054(2) 0.022(2) 0.029(2) 0.0175(19)
C72 0.042(2) 0.051(2) 0.044(2) 0.0204(18) 0.0252(18) 0.0161(18)
C73 0.037(2) 0.060(3) 0.035(2) -0.0133(19) 0.0085(17) 0.0121(19)
C74 0.067(3) 0.040(2) 0.046(2) -0.0029(18) 0.035(2) -0.004(2)
C75 0.059(3) 0.038(2) 0.0345(19) 0.0079(16) 0.0206(18) 0.0243(18)
C76 0.051(2) 0.053(2) 0.043(2) -0.0074(19) 0.032(2) 0.0057(19)
C77 0.099(4) 0.038(2) 0.0239(18) 0.0094(16) 0.025(2) 0.030(2)
C78 0.0272(18) 0.063(3) 0.041(2) 0.0062(18) 0.0199(16) 0.0029(17)
C79 0.042(2) 0.052(2) 0.069(3) 0.032(2) 0.042(2) 0.0185(18)
C80 0.0342(19) 0.068(3) 0.0292(18) 0.0140(18) 0.0223(16) 0.0084(18)
C81 0.042(2) 0.044(2) 0.057(2) 0.0155(18) 0.0404(19) 0.0157(17)
C82 0.0262(17) 0.065(3) 0.045(2) 0.0254(19) 0.0228(16) 0.0179(17)
C83 0.053(2) 0.041(2) 0.067(3) 0.027(2) 0.042(2) 0.0227(18)
C84 0.039(2) 0.038(2) 0.041(2) 0.0198(17) 0.0117(17) 0.0067(16)
C85 0.067(3) 0.040(2) 0.048(2) 0.0204(18) 0.041(2) 0.0176(19)
C86 0.0314(19) 0.046(2) 0.061(3) 0.024(2) 0.0205(18) 0.0051(17)
C87 0.064(3) 0.030(2) 0.040(2) 0.0066(16) 0.023(2) 0.0018(18)
C88 0.0292(17) 0.0345(19) 0.0307(17) 0.0112(14) 0.0130(14) 0.0083(14)
C89 0.0361(19) 0.042(2) 0.0346(18) 0.0174(16) 0.0169(15) 0.0141(16)
C90 0.044(2) 0.045(2) 0.0315(18) 0.0160(16) 0.0171(16) 0.0167(17)
C91 0.057(2) 0.053(2) 0.043(2) 0.0258(19) 0.0313(19) 0.030(2)
C92 0.043(2) 0.041(2) 0.041(2) 0.0165(17) 0.0177(17) 0.0201(17)
C93 0.075(3) 0.058(3) 0.041(2) 0.029(2) 0.036(2) 0.030(2)
C94 0.047(2) 0.042(2) 0.040(2) 0.0228(17) 0.0157(17) 0.0167(18)
C95 0.048(2) 0.044(2) 0.050(2) 0.0235(19) 0.0129(19) 0.0131(19)
C96 0.056(3) 0.066(3) 0.069(3) 0.037(3) 0.018(2) 0.019(2)
C97 0.054(3) 0.086(4) 0.092(4) 0.045(3) 0.017(3) 0.016(3)
C98 0.063(3) 0.098(4) 0.082(4) 0.042(3) 0.009(3) 0.038(3)
C99 0.067(3) 0.064(3) 0.064(3) 0.033(2) 0.014(3) 0.021(3)
C100 0.059(3) 0.047(2) 0.044(2) 0.0212(19) 0.008(2) 0.019(2)
C101 0.069(3) 0.043(2) 0.041(2) 0.0182(18) 0.020(2) 0.021(2)
C102 0.091(4) 0.051(3) 0.057(3) 0.032(2) 0.035(3) 0.030(3)
C103 0.107(4) 0.056(3) 0.076(3) 0.035(3) 0.059(3) 0.025(3)
C104 0.081(3) 0.052(3) 0.074(3) 0.025(2) 0.049(3) 0.022(2)
C105 0.064(3) 0.048(2) 0.054(2) 0.023(2) 0.032(2) 0.021(2)
C107 0.0246(16) 0.0383(19) 0.0251(16) 0.0055(14) 0.0113(13) 0.0125(14)
C108 0.0276(17) 0.044(2) 0.0247(16) 0.0069(14) 0.0104(14) 0.0150(15)
C109 0.0341(19) 0.052(2) 0.0273(17) 0.0111(16) 0.0120(15) 0.0051(17)
C110 0.0301(18) 0.054(2) 0.0304(18) 0.0064(16) 0.0130(15) 0.0045(16)
C111 0.0331(19) 0.054(2) 0.0346(19) 0.0068(17) 0.0081(16) -0.0016(17)
C112 0.039(2) 0.062(3) 0.0245(17) 0.0080(17) 0.0147(15) 0.0097(18)
C113 0.0328(18) 0.046(2) 0.0258(17) 0.0028(15) 0.0093(14) 0.0136(16)
C114 0.0275(18) 0.043(2) 0.0328(18) 0.0038(16) 0.0062(15) 0.0055(15)
C115 0.039(2) 0.054(3) 0.047(2) 0.0043(19) 0.0149(18) 0.0133(19)
C116 0.045(2) 0.066(3) 0.068(3) 0.011(2) 0.024(2) 0.028(2)
C117 0.033(2) 0.071(3) 0.065(3) 0.020(2) 0.006(2) 0.016(2)
C118 0.033(2) 0.058(3) 0.041(2) 0.0134(19) 0.0015(17) 0.0040(19)
C119 0.0300(18) 0.045(2) 0.0301(18) 0.0089(16) 0.0059(15) 0.0025(16)
C120 0.039(2) 0.045(2) 0.0318(18) 0.0070(16) 0.0117(16) 0.0060(17)
C121 0.056(3) 0.056(3) 0.0298(19) -0.0021(18) 0.0139(18) 0.002(2)
C122 0.080(3) 0.054(3) 0.047(2) -0.006(2) 0.031(2) 0.010(2)
C123 0.063(3) 0.054(3) 0.063(3) 0.008(2) 0.035(2) 0.026(2)
C124 0.046(2) 0.051(2) 0.044(2) 0.0089(18) 0.0188(18) 0.0184(19)
C125 0.041(2) 0.042(2) 0.0276(17) 0.0037(15) 0.0137(15) 0.0108(16)
C126 0.0237(16) 0.046(2) 0.0271(16) 0.0083(15) 0.0145(14) 0.0098(15)
C127 0.0245(17) 0.045(2) 0.0392(19) 0.0036(16) 0.0176(15) 0.0046(15)
C128 0.0248(17) 0.041(2) 0.042(2) -0.0022(16) 0.0175(15) 0.0056(15)
C129 0.034(2) 0.048(2) 0.074(3) 0.000(2) 0.033(2) 0.0105(18)
C130 0.0293(19) 0.047(2) 0.061(2) -0.0056(19) 0.0260(18) 0.0074(17)
C131 0.037(2) 0.045(2) 0.091(3) -0.004(2) 0.039(2) 0.0019(18)
C132 0.0270(18) 0.054(2) 0.065(3) 0.000(2) 0.0269(19) 0.0061(17)
C133 0.0294(19) 0.056(3) 0.063(3) 0.004(2) 0.0281(19) 0.0054(18)
C134 0.042(2) 0.070(3) 0.085(3) 0.012(3) 0.031(2) 0.018(2)
C135 0.062(3) 0.069(3) 0.089(4) 0.023(3) 0.044(3) 0.018(3)
C136 0.048(3) 0.069(3) 0.082(3) 0.007(3) 0.040(3) 0.001(2)
C137 0.033(2) 0.068(3) 0.064(3) -0.001(2) 0.030(2) 0.001(2)
C138 0.0267(18) 0.055(2) 0.054(2) -0.006(2) 0.0228(18) 0.0008(17)
C139 0.0257(18) 0.050(2) 0.052(2) -0.0090(19) 0.0211(17) 0.0017(16)
C140 0.0249(19) 0.060(3) 0.066(3) -0.002(2) 0.0251(19) 0.0029(18)
C141 0.036(2) 0.057(3) 0.072(3) 0.002(2) 0.023(2) 0.010(2)
C142 0.050(3) 0.047(3) 0.076(3) 0.003(2) 0.033(2) 0.002(2)
C143 0.033(2) 0.051(2) 0.071(3) -0.002(2) 0.030(2) 0.0028(18)
C144 0.0272(18) 0.046(2) 0.059(2) -0.0045(19) 0.0232(18) 0.0008(16)
C145 0.088(4) 0.111(5) 0.070(4) 0.014(3) 0.032(3) 0.007(4)
C146 0.056(3) 0.084(4) 0.053(3) 0.001(3) 0.024(2) 0.002(3)
C147 0.069(3) 0.101(4) 0.082(4) 0.026(3) 0.019(3) 0.025(3)
C148 0.135(6) 0.109(5) 0.091(5) 0.008(4) 0.048(5) 0.041(5)
C149 0.106(6) 0.123(6) 0.105(6) 0.004(5) 0.054(5) 0.022(5)
C150 0.122(6) 0.123(6) 0.164(7) 0.060(5) 0.089(6) 0.078(5)
C151 0.073(2) 0.107(3) 0.117(3) -0.041(2) 0.043(2) -0.0222(19)
C152 0.073(2) 0.107(3) 0.117(3) -0.041(2) 0.043(2) -0.0222(19)
C153 0.073(2) 0.107(3) 0.117(3) -0.041(2) 0.043(2) -0.0222(19)
C154 0.121(2) 0.102(2) 0.109(2) -0.0306(18) 0.063(2) -0.0394(19)
C155 0.121(2) 0.102(2) 0.109(2) -0.0306(18) 0.063(2) -0.0394(19)
C156 0.121(2) 0.102(2) 0.109(2) -0.0306(18) 0.063(2) -0.0394(19)
C157 0.100(4) 0.070(4) 0.126(5) 0.019(3) 0.048(4) -0.010(3)
C158 0.100(4) 0.070(4) 0.126(5) 0.019(3) 0.048(4) -0.010(3)
C159 0.100(4) 0.070(4) 0.126(5) 0.019(3) 0.048(4) -0.010(3)
C106 0.060(3) 0.041(2) 0.041(2) 0.0174(18) 0.0222(19) 0.0184(19)
Cl1 0.0397(5) 0.0490(5) 0.0342(4) 0.0181(4) 0.0217(4) 0.0232(4)
Cl2 0.0322(4) 0.0621(6) 0.0315(4) 0.0124(4) 0.0174(4) 0.0189(4)

loop_
_atom_type_symbol
_atom_type_description
_atom_type_scat_dispersion_real
_atom_type_scat_dispersion_imag
_atom_type_scat_source
C C 0.0033 0.0016 'International Tables Vol C Tables 4.2.6.8 and 6.1.1.4'
H H 0.0000 0.0000 'International Tables Vol C Tables 4.2.6.8 and 6.1.1.4'
N N 0.0061 0.0033 'International Tables Vol C Tables 4.2.6.8 and 6.1.1.4'
O O 0.0106 0.0060 'International Tables Vol C Tables 4.2.6.8 and 6.1.1.4'
Zr Zr -2.9673 0.5597 'International Tables Vol C Tables 4.2.6.8 and 6.1.1.4'
Cl Cl 0.1484 0.1585 'International Tables Vol C Tables 4.2.6.8 and 6.1.1.4'

loop_
_geom_angle_atom_site_label_1
_geom_angle_atom_site_label_2
_geom_angle_atom_site_label_3
_geom_angle
O1 Zr1 O2 73.29(8)
O1 Zr1 O4 73.04(8)
O2 Zr1 O4 90.88(9)
O1 Zr1 O5 80.40(8)
O2 Zr1 O5 85.97(9)
O4 Zr1 O5 153.01(8)
O1 Zr1 O10 80.84(8)
O2 Zr1 O10 154.00(9)
O4 Zr1 O10 83.94(9)
O5 Zr1 O10 87.24(9)
O1 Zr1 C1 149.49(10)
O2 Zr1 C1 85.08(11)
O4 Zr1 C1 86.33(11)
O5 Zr1 C1 119.99(11)
O10 Zr1 C1 119.81(12)
O1 Zr1 C5 150.83(10)
O2 Zr1 C5 79.47(10)
O4 Zr1 C5 118.22(10)
O5 Zr1 C5 87.56(10)
O10 Zr1 C5 125.28(10)
C1 Zr1 C5 32.51(12)
O1 Zr1 C2 151.63(11)
O2 Zr1 C2 116.32(11)
O4 Zr1 C2 79.97(11)
O5 Zr1 C2 125.22(11)
O10 Zr1 C2 87.91(12)
C1 Zr1 C2 31.97(13)
C5 Zr1 C2 53.09(13)
O1 Zr1 C4 154.12(10)
O2 Zr1 C4 106.59(11)
O4 Zr1 C4 132.36(10)
O5 Zr1 C4 73.81(10)
O10 Zr1 C4 95.50(11)
C1 Zr1 C4 52.82(12)
C5 Zr1 C4 31.64(12)
C2 Zr1 C4 52.46(12)
O1 Zr1 C3 154.66(11)
O2 Zr1 C3 131.63(11)
O4 Zr1 C3 106.62(11)
O5 Zr1 C3 95.28(11)
O10 Zr1 C3 73.99(11)
C1 Zr1 C3 52.70(12)
C5 Zr1 C3 52.39(12)
C2 Zr1 C3 31.87(12)
C4 Zr1 C3 31.22(12)
O1 Zr1 Zr2 36.44(6)
O2 Zr1 Zr2 37.67(6)
O4 Zr1 Zr2 85.65(6)
O5 Zr1 Zr2 75.54(6)
O10 Zr1 Zr2 116.37(6)
C1 Zr1 Zr2 121.85(9)
C5 Zr1 Zr2 114.77(9)
C2 Zr1 Zr2 150.32(10)
C4 Zr1 Zr2 134.04(9)
C3 Zr1 Zr2 165.22(9)
O1 Zr1 Zr3 35.74(5)
O2 Zr1 Zr3 85.01(6)
O4 Zr1 Zr3 37.93(6)
O5 Zr1 Zr3 115.09(6)
O10 Zr1 Zr3 75.26(6)
C1 Zr1 Zr3 122.96(9)
C5 Zr1 Zr3 151.58(8)
C2 Zr1 Zr3 116.14(9)
C4 Zr1 Zr3 166.30(9)
C3 Zr1 Zr3 135.08(9)
Zr2 Zr1 Zr3 59.649(9)
O1 Zr2 O3 73.33(8)
O1 Zr2 O2 73.24(8)
O3 Zr2 O2 92.02(9)
O1 Zr2 O6 79.44(8)
O3 Zr2 O6 152.07(9)
O2 Zr2 O6 85.97(8)
O1 Zr2 O7 80.63(8)
O3 Zr2 O7 84.17(8)
O2 Zr2 O7 153.56(9)
O6 Zr2 O7 85.38(8)
O1 Zr2 C9 151.97(10)
O3 Zr2 C9 84.38(11)
O2 Zr2 C9 125.37(11)
O6 Zr2 C9 119.21(11)
O7 Zr2 C9 80.39(11)
O1 Zr2 C10 150.77(10)
O3 Zr2 C10 81.29(11)
O2 Zr2 C10 93.76(11)
O6 Zr2 C10 126.63(11)
O7 Zr2 C10 111.38(11)
C9 Zr2 C10 31.74(12)
O1 Zr2 C8 153.53(10)
O3 Zr2 C8 114.86(13)
O2 Zr2 C8 128.91(12)
O6 Zr2 C8 87.28(12)
O7 Zr2 C8 75.52(11)
C9 Zr2 C8 31.94(13)
C10 Zr2 C8 52.66(12)
O1 Zr2 C7 153.16(11)
O3 Zr2 C7 133.08(11)
O2 Zr2 C7 97.74(13)
O6 Zr2 C7 74.67(11)
O7 Zr2 C7 103.95(13)
C9 Zr2 C7 52.90(13)
C10 Zr2 C7 52.44(13)
C8 Zr2 C7 32.28(14)
O1 Zr2 C6 151.47(11)
O3 Zr2 C6 108.96(12)
O2 Zr2 C6 78.24(11)
O6 Zr2 C6 97.92(12)
O7 Zr2 C6 127.73(11)
C9 Zr2 C6 52.48(13)
C10 Zr2 C6 31.48(13)
C8 Zr2 C6 52.75(13)
C7 Zr2 C6 31.63(13)
O1 Zr2 Zr3 36.30(5)
O3 Zr2 Zr3 37.64(7)
O2 Zr2 Zr3 85.63(6)
O6 Zr2 Zr3 114.50(6)
O7 Zr2 Zr3 75.40(6)
C9 Zr2 Zr3 118.08(9)
C10 Zr2 Zr3 118.69(9)
C8 Zr2 Zr3 141.71(11)
C7 Zr2 Zr3 170.53(9)
C6 Zr2 Zr3 142.60(10)
O1 Zr2 Zr1 36.26(5)
O3 Zr2 Zr1 86.48(7)
O2 Zr2 Zr1 37.81(6)
O6 Zr2 Zr1 74.94(6)
O7 Zr2 Zr1 115.76(6)
C9 Zr2 Zr1 160.51(10)
C10 Zr2 Zr1 129.56(9)
C8 Zr2 Zr1 157.50(11)
C7 Zr2 Zr1 126.89(10)
C6 Zr2 Zr1 115.40(9)
Zr3 Zr2 Zr1 60.259(9)
O1 Zr3 O3 73.86(8)
O1 Zr3 O4 73.34(8)
O3 Zr3 O4 92.61(9)
O1 Zr3 O9 80.31(8)
O3 Zr3 O9 153.73(9)
O4 Zr3 O9 84.42(9)
O1 Zr3 O8 81.26(8)
O3 Zr3 O8 84.38(9)
O4 Zr3 O8 154.21(8)
O9 Zr3 O8 87.09(9)
O1 Zr3 C12 152.61(11)
O3 Zr3 C12 126.67(12)
O4 Zr3 C12 118.23(12)
O9 Zr3 C12 76.57(11)
O8 Zr3 C12 83.09(11)
O1 Zr3 C13 150.58(11)
O3 Zr3 C13 129.32(12)
O4 Zr3 C13 86.36(12)
O9 Zr3 C13 76.64(12)
O8 Zr3 C13 115.25(12)
C12 Zr3 C13 32.30(13)
O1 Zr3 C14 150.79(10)
O3 Zr3 C14 98.78(12)
O4 Zr3 C14 78.93(11)
O9 Zr3 C14 106.19(12)
O8 Zr3 C14 126.85(11)
C12 Zr3 C14 52.65(13)
C13 Zr3 C14 31.42(13)
O1 Zr3 C11 154.05(11)
O3 Zr3 C11 94.88(11)
O4 Zr3 C11 131.47(11)
O9 Zr3 C11 106.64(11)
O8 Zr3 C11 74.31(11)
C12 Zr3 C11 31.95(13)
C13 Zr3 C11 52.92(13)
C14 Zr3 C11 52.54(12)
O1 Zr3 C15 152.95(11)
O3 Zr3 C15 79.40(11)
O4 Zr3 C15 104.27(11)
O9 Zr3 C15 126.65(11)
O8 Zr3 C15 100.34(11)
C12 Zr3 C15 52.62(13)
C13 Zr3 C15 52.25(13)
C14 Zr3 C15 31.40(13)
C11 Zr3 C15 31.86(12)
O1 Zr3 Zr2 36.70(6)
O3 Zr3 Zr2 37.77(6)
O4 Zr3 Zr2 86.11(6)
O9 Zr3 Zr2 115.98(6)
O8 Zr3 Zr2 75.85(6)
C12 Zr3 Zr2 154.47(11)
C13 Zr3 Zr2 164.53(10)
C14 Zr3 Zr2 133.42(10)
C11 Zr3 Zr2 125.69(10)
C15 Zr3 Zr2 117.07(9)
O1 Zr3 Zr1 35.95(5)
O3 Zr3 Zr1 86.43(6)
O4 Zr3 Zr1 38.03(6)
O9 Zr3 Zr1 75.18(6)
O8 Zr3 Zr1 116.19(6)
C12 Zr3 Zr1 144.54(10)
C13 Zr3 Zr1 118.81(10)
C14 Zr3 Zr1 116.95(9)
C11 Zr3 Zr1 169.50(9)
C15 Zr3 Zr1 139.21(9)
Zr2 Zr3 Zr1 60.092(9)
O11 Zr4 O14 73.58(8)
O11 Zr4 O12 73.44(8)
O14 Zr4 O12 91.12(9)
O11 Zr4 O20 81.07(8)
O14 Zr4 O20 85.35(9)
O12 Zr4 O20 154.20(9)
O11 Zr4 O15 80.14(8)
O14 Zr4 O15 153.37(9)
O12 Zr4 O15 85.43(9)
O20 Zr4 O15 86.41(8)
O11 Zr4 C74 151.00(11)
O14 Zr4 C74 126.65(12)
O12 Zr4 C74 84.66(12)
O20 Zr4 C74 117.73(12)
O15 Zr4 C74 79.38(12)
O11 Zr4 C75 153.39(10)
O14 Zr4 C75 128.52(11)
O12 Zr4 C75 115.55(12)
O20 Zr4 C75 85.95(11)
O15 Zr4 C75 75.94(10)
C74 Zr4 C75 31.78(13)
O11 Zr4 C73 150.42(10)
O14 Zr4 C73 95.48(13)
O12 Zr4 C73 79.53(11)
O20 Zr4 C73 126.23(11)
O15 Zr4 C73 109.76(13)
C74 Zr4 C73 31.45(14)
C75 Zr4 C73 52.36(13)
O11 Zr4 C76 154.69(11)
O14 Zr4 C76 97.49(12)
O12 Zr4 C76 131.24(11)
O20 Zr4 C76 74.53(11)
O15 Zr4 C76 104.62(12)
C74 Zr4 C76 52.19(13)
C75 Zr4 C76 31.74(13)
C73 Zr4 C76 51.97(13)
O11 Zr4 C77 152.66(10)
O14 Zr4 C77 79.11(11)
O12 Zr4 C77 106.11(13)
O20 Zr4 C77 98.31(13)
O15 Zr4 C77 127.20(10)
C74 Zr4 C77 51.86(13)
C75 Zr4 C77 52.29(12)
C73 Zr4 C77 31.14(14)
C76 Zr4 C77 31.48(13)
O11 Zr4 Zr5 36.15(5)
O14 Zr4 Zr5 85.67(6)
O12 Zr4 Zr5 38.00(6)
O20 Zr4 Zr5 116.21(6)
O15 Zr4 Zr5 75.41(6)
C74 Zr4 Zr5 117.82(10)
C75 Zr4 Zr5 142.16(9)
C73 Zr4 Zr5 117.47(9)
C76 Zr4 Zr5 169.11(9)
C77 Zr4 Zr5 140.91(11)
O11 Zr4 Zr6 36.50(5)
O14 Zr4 Zr6 37.83(6)
O12 Zr4 Zr6 85.74(6)
O20 Zr4 Zr6 75.84(6)
O15 Zr4 Zr6 115.54(6)
C74 Zr4 Zr6 161.51(11)
C75 Zr4 Zr6 157.33(10)
C73 Zr4 Zr6 130.79(10)
C76 Zr4 Zr6 127.60(10)
C77 Zr4 Zr6 116.58(9)
Zr5 Zr4 Zr6 60.008(9)
O11 Zr5 O13 73.72(8)
O11 Zr5 O12 73.40(8)
O13 Zr5 O12 92.30(9)
O11 Zr5 O16 80.72(8)
O13 Zr5 O16 153.96(8)
O12 Zr5 O16 85.03(9)
O11 Zr5 O17 80.20(8)
O13 Zr5 O17 84.59(8)
O12 Zr5 O17 153.20(9)
O16 Zr5 O17 86.26(9)
O11 Zr5 C81 151.71(10)
O13 Zr5 C81 82.91(10)
O12 Zr5 C81 124.17(11)
O16 Zr5 C81 119.82(11)
O17 Zr5 C81 81.95(11)
O11 Zr5 C80 154.63(10)
O13 Zr5 C80 113.50(11)
O12 Zr5 C80 128.32(11)
O16 Zr5 C80 87.82(11)
O17 Zr5 C80 76.50(10)
C81 Zr5 C80 32.05(12)
O11 Zr5 C82 149.51(10)
O13 Zr5 C82 80.40(10)
O12 Zr5 C82 92.11(11)
O16 Zr5 C82 125.54(11)
O17 Zr5 C82 113.46(11)
C81 Zr5 C82 32.14(12)
C80 Zr5 C82 52.89(12)
O11 Zr5 C78 150.74(10)
O13 Zr5 C78 108.36(11)
O12 Zr5 C78 77.35(11)
O16 Zr5 C78 96.35(11)
O17 Zr5 C78 128.88(10)
C81 Zr5 C78 52.64(13)
C80 Zr5 C78 52.72(12)
C82 Zr5 C78 31.33(12)
O11 Zr5 C79 153.92(10)
O13 Zr5 C79 131.87(10)
O12 Zr5 C79 97.47(11)
O16 Zr5 C79 74.08(11)
O17 Zr5 C79 104.41(11)
C81 Zr5 C79 52.93(12)
C80 Zr5 C79 32.16(12)
C82 Zr5 C79 52.35(12)
C78 Zr5 C79 31.55(12)
O11 Zr5 Zr4 36.10(5)
O13 Zr5 Zr4 86.45(6)
O12 Zr5 Zr4 38.01(6)
O16 Zr5 Zr4 75.54(6)
O17 Zr5 Zr4 115.19(6)
C81 Zr5 Zr4 158.88(9)
C80 Zr5 Zr4 158.44(9)
C82 Zr5 Zr4 127.83(9)
C78 Zr5 Zr4 114.83(9)
C79 Zr5 Zr4 127.48(9)
O11 Zr5 Zr6 36.56(6)
O13 Zr5 Zr6 37.73(6)
O12 Zr5 Zr6 85.80(6)
O16 Zr5 Zr6 116.25(6)
O17 Zr5 Zr6 75.49(6)
C81 Zr5 Zr6 117.13(9)
C80 Zr5 Zr6 141.28(9)
C82 Zr5 Zr6 117.74(9)
C78 Zr5 Zr6 141.80(9)
C79 Zr5 Zr6 169.49(9)
Zr4 Zr5 Zr6 60.061(9)
O11 Zr6 O13 73.49(8)
O11 Zr6 O14 73.04(8)
O13 Zr6 O14 92.23(9)
O11 Zr6 O18 79.27(8)
O13 Zr6 O18 85.27(8)
O14 Zr6 O18 151.71(9)
O11 Zr6 O19 80.59(8)
O13 Zr6 O19 153.71(9)
O14 Zr6 O19 84.23(8)
O18 Zr6 O19 85.71(8)
O11 Zr6 C85 151.38(10)
O13 Zr6 C85 121.78(11)
O14 Zr6 C85 81.80(11)
O18 Zr6 C85 123.19(11)
O19 Zr6 C85 83.59(11)
O11 Zr6 C84 149.91(10)
O13 Zr6 C84 89.76(10)
O14 Zr6 C84 83.09(11)
O18 Zr6 C84 124.99(11)
O19 Zr6 C84 115.51(11)
C85 Zr6 C84 32.05(12)
O11 Zr6 C86 153.97(10)
O13 Zr6 C86 130.40(11)
O14 Zr6 C86 111.07(12)
O18 Zr6 C86 91.44(11)
O19 Zr6 C86 74.46(11)
C85 Zr6 C86 32.12(12)
C84 Zr6 C86 52.91(12)
O11 Zr6 C87 153.96(10)
O13 Zr6 C87 101.52(11)
O14 Zr6 C87 133.01(11)
O18 Zr6 C87 74.82(11)
O19 Zr6 C87 99.85(11)
C85 Zr6 C87 52.72(12)
C84 Zr6 C87 52.68(12)
C86 Zr6 C87 31.56(12)
O11 Zr6 C83 151.42(10)
O13 Zr6 C83 78.30(11)
O14 Zr6 C83 113.01(12)
O18 Zr6 C83 94.10(11)
O19 Zr6 C83 126.99(11)
C85 Zr6 C83 52.81(12)
C84 Zr6 C83 31.88(12)
C86 Zr6 C83 52.54(12)
C87 Zr6 C83 31.70(13)
O11 Zr6 Zr5 36.25(5)
O13 Zr6 Zr5 37.81(6)
O14 Zr6 Zr5 85.46(7)
O18 Zr6 Zr5 75.34(6)
O19 Zr6 Zr5 115.91(6)
C85 Zr6 Zr5 155.50(10)
C84 Zr6 Zr5 125.60(9)
C86 Zr6 Zr5 161.92(10)
C87 Zr6 Zr5 130.77(9)
C83 Zr6 Zr5 115.18(9)
O11 Zr6 Zr4 36.13(5)
O13 Zr6 Zr4 86.39(6)
O14 Zr6 Zr4 37.63(7)
O18 Zr6 Zr4 114.10(6)
O19 Zr6 Zr4 74.92(6)
C85 Zr6 Zr4 116.33(9)
C84 Zr6 Zr4 120.19(9)
C86 Zr6 Zr4 138.02(10)
C87 Zr6 Zr4 168.80(9)
C83 Zr6 Zr4 146.69(10)
Zr5 Zr6 Zr4 59.932(9)
Zr3 O1 Zr1 108.30(9)
Zr3 O1 Zr2 107.00(9)
Zr1 O1 Zr2 107.31(9)
Zr2 O2 Zr1 104.52(10)
Zr2 O2 H2O 129(4)
Zr1 O2 H2O 126(3)
Zr3 O3 Zr2 104.59(10)
Zr3 O3 H3O 132(3)
Zr2 O3 H3O 122(3)
Zr3 O4 Zr1 104.04(9)
Zr3 O4 H4O 128(3)
Zr1 O4 H4O 125(3)
C16 O5 Zr1 131.5(2)
C16 O6 Zr2 132.0(2)
C35 O7 Zr2 132.0(2)
C35 O8 Zr3 131.1(2)
C54 O9 Zr3 132.7(2)
C54 O10 Zr1 132.2(2)
Zr4 O11 Zr5 107.75(9)
Zr4 O11 Zr6 107.37(9)
Zr5 O11 Zr6 107.19(9)
Zr5 O12 Zr4 104.00(10)
Zr5 O12 H12O 130(3)
Zr4 O12 H12O 126(3)
Zr6 O13 Zr5 104.46(9)
Zr6 O13 H13O 129(3)
Zr5 O13 H13O 121(3)
Zr4 O14 Zr6 104.54(11)
Zr4 O14 H14O 128(3)
Zr6 O14 H14O 126(3)
C88 O15 Zr4 131.7(2)
C88 O16 Zr5 132.3(2)
C107 O17 Zr5 131.3(2)
C107 O18 Zr6 131.7(2)
C126 O19 Zr6 132.6(2)
C126 O20 Zr4 131.3(2)
C34 N1 C23 108.7(3)
C34 N1 C22 125.1(3)
C23 N1 C22 126.2(3)
C42 N2 C53 108.2(3)
C42 N2 C41 124.9(3)
C53 N2 C41 126.9(3)
C72 N3 C61 108.8(3)
C72 N3 C60 125.2(3)
C61 N3 C60 126.0(3)
C95 N4 C106 108.9(3)
C95 N4 C94 126.8(3)
C106 N4 C94 124.3(3)
C114 N5 C125 108.3(3)
C114 N5 C113 125.2(3)
C125 N5 C113 126.1(3)
C144 N6 C133 109.2(3)
C144 N6 C132 125.8(4)
C133 N6 C132 124.9(4)
C2 C1 C5 107.7(3)
C2 C1 Zr1 74.7(2)
C5 C1 Zr1 74.36(19)
C2 C1 H1 126.2
C5 C1 H1 126.2
Zr1 C1 H1 116.9
C1 C2 C3 108.1(4)
C1 C2 Zr1 73.4(2)
C3 C2 Zr1 75.7(2)
C1 C2 H2 126.0
C3 C2 H2 126.0
Zr1 C2 H2 117.0
C4 C3 C2 108.1(3)
C4 C3 Zr1 74.3(2)
C2 C3 Zr1 72.4(2)
C4 C3 H3 125.9
C2 C3 H3 125.9
Zr1 C3 H3 119.2
C3 C4 C5 108.5(3)
C3 C4 Zr1 74.5(2)
C5 C4 Zr1 72.60(19)
C3 C4 H4 125.7
C5 C4 H4 125.7
Zr1 C4 H4 119.0
C4 C5 C1 107.6(4)
C4 C5 Zr1 75.8(2)
C1 C5 Zr1 73.13(19)
C4 C5 H5 126.2
C1 C5 H5 126.2
Zr1 C5 H5 117.0
C10 C6 C7 108.5(4)
C10 C6 Zr2 73.8(2)
C7 C6 Zr2 74.1(2)
C10 C6 H6 125.8
C7 C6 H6 125.8
Zr2 C6 H6 118.2
C6 C7 C8 107.6(4)
C6 C7 Zr2 74.3(2)
C8 C7 Zr2 73.7(2)
C6 C7 H7 126.2
C8 C7 H7 126.2
Zr2 C7 H7 117.9
C9 C8 C7 107.1(3)
C9 C8 Zr2 73.4(2)
C7 C8 Zr2 74.1(2)
C9 C8 H8 126.4
C7 C8 H8 126.4
Zr2 C8 H8 118.2
C10 C9 C8 108.4(4)
C10 C9 Zr2 74.6(2)
C8 C9 Zr2 74.7(2)
C10 C9 H9 125.8
C8 C9 H9 125.8
Zr2 C9 H9 116.9
C6 C10 C9 108.5(3)
C6 C10 Zr2 74.7(2)
C9 C10 Zr2 73.6(2)
C6 C10 H10 125.7
C9 C10 H10 125.7
Zr2 C10 H10 117.8
C12 C11 C15 107.4(4)
C12 C11 Zr3 73.3(2)
C15 C11 Zr3 74.6(2)
C12 C11 H11 126.3
C15 C11 H11 126.3
Zr3 C11 H11 117.9
C11 C12 C13 107.6(4)
C11 C12 Zr3 74.7(2)
C13 C12 Zr3 74.1(2)
C11 C12 H12 126.2
C13 C12 H12 126.2
Zr3 C12 H12 117.1
C14 C13 C12 107.9(4)
C14 C13 Zr3 74.7(2)
C12 C13 Zr3 73.6(2)
C14 C13 H13 126.1
C12 C13 H13 126.1
Zr3 C13 H13 117.6
C13 C14 C15 108.9(4)
C13 C14 Zr3 73.9(2)
C15 C14 Zr3 74.9(2)
C13 C14 H14 125.5
C15 C14 H14 125.5
Zr3 C14 H14 117.6
C14 C15 C11 108.1(4)
C14 C15 Zr3 73.7(2)
C11 C15 Zr3 73.6(2)
C14 C15 H15 125.9
C11 C15 H15 125.9
Zr3 C15 H15 118.7
O5 C16 O6 124.9(3)
O5 C16 C17 117.9(3)
O6 C16 C17 117.1(3)
C19 C17 C18 119.5(3)
C19 C17 C16 120.1(3)
C18 C17 C16 120.4(3)
C20 C18 C17 120.4(3)
C20 C18 H18 119.8
C17 C18 H18 119.8
C21 C19 C17 120.5(3)
C21 C19 H19 119.7
C17 C19 H19 119.7
C22 C20 C18 119.5(3)
C22 C20 H20 120.2
C18 C20 H20 120.2
C19 C21 C22 119.5(4)
C19 C21 H21 120.3
C22 C21 H21 120.3
C20 C22 C21 120.6(3)
C20 C22 N1 120.8(3)
C21 C22 N1 118.6(3)
C24 C23 N1 129.5(3)
C24 C23 C28 122.4(3)
N1 C23 C28 108.0(3)
C25 C24 C23 117.0(4)
C25 C24 H24 121.5
C23 C24 H24 121.5
C24 C25 C26 121.5(4)
C24 C25 H25 119.3
C26 C25 H25 119.3
C27 C26 C25 121.2(4)
C27 C26 H26 119.4
C25 C26 H26 119.4
C26 C27 C28 119.1(4)
C26 C27 H27 120.4
C28 C27 H27 120.4
C27 C28 C23 118.7(4)
C27 C28 C29 134.1(4)
C23 C28 C29 107.2(3)
C34 C29 C30 118.8(4)
C34 C29 C28 107.5(3)
C30 C29 C28 133.7(4)
C31 C30 C29 119.2(4)
C31 C30 H30 120.4
C29 C30 H30 120.4
C30 C31 C32 120.9(4)
C30 C31 H31 119.5
C32 C31 H31 119.5
C33 C32 C31 121.3(4)
C33 C32 H32 119.4
C31 C32 H32 119.4
C34 C33 C32 117.6(4)
C34 C33 H33 121.2
C32 C33 H33 121.2
C33 C34 N1 129.2(3)
C33 C34 C29 122.2(4)
N1 C34 C29 108.6(3)
O7 C35 O8 125.6(3)
O7 C35 C36 117.5(3)
O8 C35 C36 116.8(3)
C38 C36 C37 118.8(3)
C38 C36 C35 120.4(3)
C37 C36 C35 120.8(3)
C39 C37 C36 120.6(4)
C39 C37 H37 119.7
C36 C37 H37 119.7
C36 C38 C40 120.2(3)
C36 C38 H38 119.9
C40 C38 H38 119.9
C37 C39 C41 120.4(4)
C37 C39 H39 119.8
C41 C39 H39 119.8
C41 C40 C38 120.6(3)
C41 C40 H40 119.7
C38 C40 H40 119.7
C40 C41 C39 119.5(3)
C40 C41 N2 120.6(3)
C39 C41 N2 119.9(3)
C43 C42 N2 129.2(3)
C43 C42 C47 122.5(4)
N2 C42 C47 108.3(3)
C44 C43 C42 117.5(4)
C44 C43 H43 121.3
C42 C43 H43 121.3
C43 C44 C45 121.4(4)
C43 C44 H44 119.3
C45 C44 H44 119.3
C46 C45 C44 120.9(4)
C46 C45 H45 119.5
C44 C45 H45 119.5
C45 C46 C47 119.0(4)
C45 C46 H46 120.5
C47 C46 H46 120.5
C46 C47 C42 118.7(4)
C46 C47 C48 133.9(3)
C42 C47 C48 107.3(3)
C49 C48 C53 118.6(4)
C49 C48 C47 133.9(4)
C53 C48 C47 107.5(3)
C50 C49 C48 119.0(4)
C50 C49 H49 120.5
C48 C49 H49 120.5
C49 C50 C51 121.0(4)
C49 C50 H50 119.5
C51 C50 H50 119.5
C52 C51 C50 121.8(4)
C52 C51 H51 119.1
C50 C51 H51 119.1
C51 C52 C53 117.2(4)
C51 C52 H52 121.4
C53 C52 H52 121.4
C52 C53 C48 122.3(3)
C52 C53 N2 129.1(3)
C48 C53 N2 108.6(3)
O10 C54 O9 124.6(3)
O10 C54 C55 118.6(3)
O9 C54 C55 116.7(3)
C56 C55 C57 119.2(3)
C56 C55 C54 120.7(3)
C57 C55 C54 120.1(3)
C58 C56 C55 120.7(4)
C58 C56 H56 119.7
C55 C56 H56 119.7
C59 C57 C55 120.7(3)
C59 C57 H57 119.7
C55 C57 H57 119.7
C56 C58 C60 119.5(4)
C56 C58 H58 120.2
C60 C58 H58 120.2
C57 C59 C60 119.1(3)
C57 C59 H59 120.4
C60 C59 H59 120.4
C58 C60 C59 120.8(3)
C58 C60 N3 120.1(3)
C59 C60 N3 119.2(3)
C62 C61 N3 129.7(4)
C62 C61 C66 122.1(4)
N3 C61 C66 108.1(4)
C61 C62 C63 116.7(4)
C61 C62 H62 121.7
C63 C62 H62 121.7
C64 C63 C62 121.9(4)
C64 C63 H63 119.0
C62 C63 H63 119.0
C65 C64 C63 120.7(4)
C65 C64 H64 119.6
C63 C64 H64 119.6
C64 C65 C66 119.9(4)
C64 C65 H65 120.1
C66 C65 H65 120.1
C65 C66 C61 118.6(4)
C65 C66 C67 134.2(4)
C61 C66 C67 107.1(3)
C68 C67 C72 119.2(4)
C68 C67 C66 133.7(4)
C72 C67 C66 107.1(3)
C69 C68 C67 119.1(4)
C69 C68 H68 120.5
C67 C68 H68 120.5
C68 C69 C70 121.1(4)
C68 C69 H69 119.5
C70 C69 H69 119.5
C71 C70 C69 121.1(4)
C71 C70 H70 119.5
C69 C70 H70 119.5
C70 C71 C72 117.9(4)
C70 C71 H71 121.1
C72 C71 H71 121.1
N3 C72 C71 129.4(3)
N3 C72 C67 108.8(3)
C71 C72 C67 121.7(4)
C77 C73 C74 108.4(4)
C77 C73 Zr4 75.3(2)
C74 C73 Zr4 73.4(2)
C77 C73 H73 125.8
C74 C73 H73 125.8
Zr4 C73 H73 117.4
C73 C74 C75 108.6(4)
C73 C74 Zr4 75.1(2)
C75 C74 Zr4 74.3(2)
C73 C74 H74 125.7
C75 C74 H74 125.7
Zr4 C74 H74 116.8
C74 C75 C76 107.3(4)
C74 C75 Zr4 73.9(2)
C76 C75 Zr4 75.2(2)
C74 C75 H75 126.3
C76 C75 H75 126.3
Zr4 C75 H75 116.7
C77 C76 C75 107.7(4)
C77 C76 Zr4 74.6(2)
C75 C76 Zr4 73.0(2)
C77 C76 H76 126.1
C75 C76 H76 126.1
Zr4 C76 H76 118.2
C73 C77 C76 108.0(4)
C73 C77 Zr4 73.5(2)
C76 C77 Zr4 73.9(2)
C73 C77 H77 126.0
C76 C77 H77 126.0
Zr4 C77 H77 118.5
C82 C78 C79 108.5(4)
C82 C78 Zr5 73.2(2)
C79 C78 Zr5 74.3(2)
C82 C78 H78 125.7
C79 C78 H78 125.7
Zr5 C78 H78 118.7
C78 C79 C80 107.5(3)
C78 C79 Zr5 74.2(2)
C80 C79 Zr5 72.67(19)
C78 C79 H79 126.3
C80 C79 H79 126.3
Zr5 C79 H79 118.8
C81 C80 C79 107.7(3)
C81 C80 Zr5 73.41(19)
C79 C80 Zr5 75.17(19)
C81 C80 H80 126.2
C79 C80 H80 126.2
Zr5 C80 H80 117.3
C80 C81 C82 107.8(3)
C80 C81 Zr5 74.5(2)
C82 C81 Zr5 74.56(19)
C80 C81 H81 126.1
C82 C81 H81 126.1
Zr5 C81 H81 116.9
C78 C82 C81 108.6(3)
C78 C82 Zr5 75.5(2)
C81 C82 Zr5 73.30(19)
C78 C82 H82 125.7
C81 C82 H82 125.7
Zr5 C82 H82 117.4
C87 C83 C84 107.8(3)
C87 C83 Zr6 74.0(2)
C84 C83 Zr6 73.3(2)
C87 C83 H83 126.1
C84 C83 H83 126.1
Zr6 C83 H83 118.6
C85 C84 C83 107.9(3)
C85 C84 Zr6 73.6(2)
C83 C84 Zr6 74.9(2)
C85 C84 H84 126.0
C83 C84 H84 126.0
Zr6 C84 H84 117.5
C84 C85 C86 107.8(3)
C84 C85 Zr6 74.3(2)
C86 C85 Zr6 74.4(2)
C84 C85 H85 126.1
C86 C85 H85 126.1
Zr6 C85 H85 117.2
C87 C86 C85 108.1(3)
C87 C86 Zr6 74.7(2)
C85 C86 Zr6 73.4(2)
C87 C86 H86 126.0
C85 C86 H86 126.0
Zr6 C86 H86 117.8
C86 C87 C83 108.4(3)
C86 C87 Zr6 73.7(2)
C83 C87 Zr6 74.3(2)
C86 C87 H87 125.8
C83 C87 H87 125.8
Zr6 C87 H87 118.1
O15 C88 O16 124.6(3)
O15 C88 C89 118.0(3)
O16 C88 C89 117.4(3)
C90 C89 C91 119.4(3)
C90 C89 C88 120.9(3)
C91 C89 C88 119.7(3)
C92 C90 C89 120.2(3)
C92 C90 H90 119.9
C89 C90 H90 119.9
C93 C91 C89 120.0(3)
C93 C91 H91 120.0
C89 C91 H91 120.0
C90 C92 C94 119.7(3)
C90 C92 H92 120.2
C94 C92 H92 120.2
C91 C93 C94 120.4(4)
C91 C93 H93 119.8
C94 C93 H93 119.8
C93 C94 C92 120.2(3)
C93 C94 N4 119.9(3)
C92 C94 N4 119.9(3)
C96 C95 N4 129.4(4)
C96 C95 C100 121.9(4)
N4 C95 C100 108.7(4)
C95 C96 C97 118.2(4)
C95 C96 H96 120.9
C97 C96 H96 120.9
C96 C97 C98 119.8(5)
C96 C97 H97 120.1
C98 C97 H97 120.1
C99 C98 C97 121.2(5)
C99 C98 H98 119.4
C97 C98 H98 119.4
C98 C99 C100 119.5(4)
C98 C99 H99 120.2
C100 C99 H99 120.2
C99 C100 C95 119.4(4)
C99 C100 C101 133.5(4)
C95 C100 C101 107.1(4)
C106 C101 C102 118.4(4)
C106 C101 C100 107.6(4)
C102 C101 C100 134.0(4)
C103 C102 C101 118.6(4)
C103 C102 H102 120.7
C101 C102 H102 120.7
C102 C103 C104 122.1(4)
C102 C103 H103 119.0
C104 C103 H103 119.0
C105 C104 C103 120.4(5)
C105 C104 H104 119.8
C103 C104 H104 119.8
C106 C105 C104 117.6(4)
C106 C105 H105 121.2
C104 C105 H105 121.2
O18 C107 O17 125.3(3)
O18 C107 C108 117.3(3)
O17 C107 C108 117.4(3)
C109 C108 C110 119.6(3)
C109 C108 C107 120.3(3)
C110 C108 C107 120.1(3)
C111 C109 C108 120.5(3)
C111 C109 H109 119.7
C108 C109 H109 119.7
C112 C110 C108 119.9(3)
C112 C110 H110 120.0
C108 C110 H110 120.0
C109 C111 C113 119.7(3)
C109 C111 H111 120.2
C113 C111 H111 120.2
C110 C112 C113 120.1(3)
C110 C112 H112 119.9
C113 C112 H112 119.9
C112 C113 C111 120.1(3)
C112 C113 N5 119.9(3)
C111 C113 N5 119.9(3)
N5 C114 C115 128.3(3)
N5 C114 C119 109.4(3)
C115 C114 C119 122.2(3)
C116 C115 C114 116.5(4)
C116 C115 H115 121.8
C114 C115 H115 121.8
C115 C116 C117 122.1(4)
C115 C116 H116 118.9
C117 C116 H116 118.9
C118 C117 C116 121.0(4)
C118 C117 H117 119.5
C116 C117 H117 119.5
C117 C118 C119 119.1(4)
C117 C118 H118 120.5
C119 C118 H118 120.5
C114 C119 C118 119.1(4)
C114 C119 C120 106.7(3)
C118 C119 C120 134.2(3)
C125 C120 C121 118.2(4)
C125 C120 C119 107.3(3)
C121 C120 C119 134.5(3)
C122 C121 C120 119.3(4)
C122 C121 H121 120.4
C120 C121 H121 120.4
C121 C122 C123 121.1(4)
C121 C122 H122 119.4
C123 C122 H122 119.4
C124 C123 C122 121.7(4)
C124 C123 H123 119.2
C122 C123 H123 119.2
C123 C124 C125 117.0(4)
C123 C124 H124 121.5
C125 C124 H124 121.5
C124 C125 N5 128.9(3)
C124 C125 C120 122.8(3)
N5 C125 C120 108.2(3)
O19 C126 O20 125.3(3)
O19 C126 C127 118.0(3)
O20 C126 C127 116.7(3)
C128 C127 C129 119.6(3)
C128 C127 C126 120.2(3)
C129 C127 C126 120.2(3)
C130 C128 C127 120.3(3)
C130 C128 H128 119.8
C127 C128 H128 119.8
C131 C129 C127 120.1(4)
C131 C129 H129 120.0
C127 C129 H129 120.0
C132 C130 C128 119.8(3)
C132 C130 H130 120.1
C128 C130 H130 120.1
C129 C131 C132 119.7(4)
C129 C131 H131 120.2
C132 C131 H131 120.2
C130 C132 C131 120.5(3)
C130 C132 N6 119.9(3)
C131 C132 N6 119.6(4)
C134 C133 N6 130.2(4)
C134 C133 C138 122.2(4)
N6 C133 C138 107.5(4)
C133 C134 C135 118.0(4)
C133 C134 H134 121.0
C135 C134 H134 121.0
C136 C135 C134 121.2(5)
C136 C135 H135 119.4
C134 C135 H135 119.4
C135 C136 C137 120.6(5)
C135 C136 H136 119.7
C137 C136 H136 119.7
C138 C137 C136 119.5(4)
C138 C137 H137 120.2
C136 C137 H137 120.2
C137 C138 C133 118.6(4)
C137 C138 C139 133.9(4)
C133 C138 C139 107.6(3)
C140 C139 C144 118.7(4)
C140 C139 C138 134.1(4)
C144 C139 C138 107.2(3)
C141 C140 C139 120.0(4)
C141 C140 H140 120.0
C139 C140 H140 120.0
C140 C141 C142 120.6(4)
C140 C141 H141 119.7
C142 C141 H141 119.7
C143 C142 C141 121.1(5)
C143 C142 H142 119.4
C141 C142 H142 119.4
C144 C143 C142 117.7(4)
C144 C143 H143 121.1
C142 C143 H143 121.1
C143 C144 N6 129.6(3)
C143 C144 C139 121.8(4)
N6 C144 C139 108.5(4)
C146 C145 H14A 109.5
C146 C145 H14B 109.5
H14A C145 H14B 109.5
C146 C145 H14C 109.5
H14A C145 H14C 109.5
H14B C145 H14C 109.5
O21 C146 C147 121.9(5)
O21 C146 C145 120.7(5)
C147 C146 C145 117.3(5)
C146 C147 H14D 109.5
C146 C147 H14E 109.5
H14D C147 H14E 109.5
C146 C147 H14F 109.5
H14D C147 H14F 109.5
H14E C147 H14F 109.5
C149 C148 H14G 109.5
C149 C148 H14H 109.5
H14G C148 H14H 109.5
C149 C148 H14I 109.5
H14G C148 H14I 109.5
H14H C148 H14I 109.5
O22 C149 C150 119.5(9)
O22 C149 C148 123.6(9)
C150 C149 C148 116.9(7)
C149 C150 H14J 109.5
C149 C150 H14K 109.5
H14J C150 H14K 109.5
C149 C150 H14L 109.5
H14J C150 H14L 109.5
H14K C150 H14L 109.5
C152 C151 H15A 109.5
C152 C151 H15B 109.5
H15A C151 H15B 109.5
C152 C151 H15C 109.5
H15A C151 H15C 109.5
H15B C151 H15C 109.5
O23 C152 C151 127.0(10)
O23 C152 C153 112.0(8)
C151 C152 C153 121.0(7)
C152 C153 H15D 109.5
C152 C153 H15E 109.5
H15D C153 H15E 109.5
C152 C153 H15F 109.5
H15D C153 H15F 109.5
H15E C153 H15F 109.5
C155 C154 H15G 109.5
C155 C154 H15H 109.5
H15G C154 H15H 109.5
C155 C154 H15I 109.5
H15G C154 H15I 109.5
H15H C154 H15I 109.5
O24 C155 C154 119.9(8)
O24 C155 C156 125.5(8)
C154 C155 C156 114.3(6)
C155 C156 H15J 109.5
C155 C156 H15K 109.5
H15J C156 H15K 109.5
C155 C156 H15L 109.5
H15J C156 H15L 109.5
H15K C156 H15L 109.5
C158 C157 H15M 109.5
C158 C157 H15N 109.5
H15M C157 H15N 109.5
C158 C157 H15O 109.5
H15M C157 H15O 109.5
H15N C157 H15O 109.5
O25 C158 C157 123.4(14)
O25 C158 C159 120.3(13)
C157 C158 C159 108.3(12)
C158 C159 H15P 109.5
C158 C159 H15Q 109.5
H15P C159 H15Q 109.5
C158 C159 H15R 109.5
H15P C159 H15R 109.5
H15Q C159 H15R 109.5
C105 C106 C101 122.8(4)
C105 C106 N4 129.4(3)
C101 C106 N4 107.8(4)

loop_
_geom_bond_atom_site_label_1
_geom_bond_atom_site_label_2
_geom_bond_distance
Zr1 O1 2.078(2)
Zr1 O2 2.125(2)
Zr1 O4 2.134(2)
Zr1 O5 2.177(2)
Zr1 O10 2.190(2)
Zr1 C1 2.520(3)
Zr1 C5 2.536(3)
Zr1 C2 2.536(3)
Zr1 C4 2.575(3)
Zr1 C3 2.578(3)
Zr1 Zr2 3.3552(4)
Zr1 Zr3 3.3608(4)
Zr2 O1 2.087(2)
Zr2 O3 2.114(2)
Zr2 O2 2.118(2)
Zr2 O6 2.185(2)
Zr2 O7 2.204(2)
Zr2 C9 2.525(4)
Zr2 C10 2.538(4)
Zr2 C8 2.541(4)
Zr2 C7 2.547(4)
Zr2 C6 2.549(4)
Zr2 Zr3 3.3402(4)
Zr3 O1 2.068(2)
Zr3 O3 2.108(2)
Zr3 O4 2.130(2)
Zr3 O9 2.180(2)
Zr3 O8 2.201(2)
Zr3 C12 2.537(4)
Zr3 C13 2.543(4)
Zr3 C14 2.553(3)
Zr3 C11 2.555(3)
Zr3 C15 2.568(3)
Zr4 O11 2.068(2)
Zr4 O14 2.111(2)
Zr4 O12 2.121(2)
Zr4 O20 2.183(2)
Zr4 O15 2.200(2)
Zr4 C74 2.521(4)
Zr4 C75 2.527(3)
Zr4 C73 2.542(4)
Zr4 C76 2.555(3)
Zr4 C77 2.565(3)
Zr4 Zr5 3.3427(4)
Zr4 Zr6 3.3470(4)
Zr5 O11 2.071(2)
Zr5 O13 2.118(2)
Zr5 O12 2.121(2)
Zr5 O16 2.182(2)
Zr5 O17 2.191(2)
Zr5 C81 2.517(3)
Zr5 C80 2.532(3)
Zr5 C82 2.533(3)
Zr5 C78 2.563(3)
Zr5 C79 2.564(3)
Zr5 Zr6 3.3452(4)
Zr6 O11 2.086(2)
Zr6 O13 2.114(2)
Zr6 O14 2.121(2)
Zr6 O18 2.192(2)
Zr6 O19 2.192(2)
Zr6 C85 2.521(3)
Zr6 C84 2.530(3)
Zr6 C86 2.534(4)
Zr6 C87 2.547(4)
Zr6 C83 2.550(4)
O2 H2O 0.80(5)
O3 H3O 0.79(4)
O4 H4O 0.801(19)
O5 C16 1.264(4)
O6 C16 1.267(4)
O7 C35 1.254(4)
O8 C35 1.271(4)
O9 C54 1.273(4)
O10 C54 1.264(4)
O12 H12O 0.71(3)
O13 H13O 0.797(19)
O14 H14O 0.65(3)
O15 C88 1.267(4)
O16 C88 1.268(4)
O17 C107 1.263(4)
O18 C107 1.261(4)
O19 C126 1.257(4)
O20 C126 1.269(4)
O21 C146 1.202(6)
O22 C149 1.216(9)
O23 C152 1.131(8)
O24 C155 1.184(7)
O25 C158 1.126(12)
N1 C34 1.395(5)
N1 C23 1.405(5)
N1 C22 1.417(4)
N2 C42 1.405(5)
N2 C53 1.406(5)
N2 C41 1.416(4)
N3 C72 1.388(5)
N3 C61 1.397(5)
N3 C60 1.430(5)
N4 C95 1.397(5)
N4 C106 1.407(5)
N4 C94 1.429(4)
N5 C114 1.389(4)
N5 C125 1.402(4)
N5 C113 1.425(4)
N6 C144 1.395(5)
N6 C133 1.413(5)
N6 C132 1.420(4)
C1 C2 1.392(6)
C1 C5 1.415(5)
C1 H1 0.9500
C2 C3 1.404(5)
C2 H2 0.9500
C3 C4 1.387(5)
C3 H3 0.9500
C4 C5 1.394(5)
C4 H4 0.9500
C5 H5 0.9500
C6 C10 1.380(6)
C6 C7 1.389(6)
C6 H6 0.9500
C7 C8 1.414(6)
C7 H7 0.9500
C8 C9 1.394(6)
C8 H8 0.9500
C9 C10 1.384(5)
C9 H9 0.9500
C10 H10 0.9500
C11 C12 1.401(6)
C11 C15 1.406(5)
C11 H11 0.9500
C12 C13 1.413(6)
C12 H12 0.9500
C13 C14 1.380(6)
C13 H13 0.9500
C14 C15 1.386(6)
C14 H14 0.9500
C15 H15 0.9500
C16 C17 1.481(4)
C17 C19 1.384(5)
C17 C18 1.396(5)
C18 C20 1.382(5)
C18 H18 0.9500
C19 C21 1.378(5)
C19 H19 0.9500
C20 C22 1.380(5)
C20 H20 0.9500
C21 C22 1.397(5)
C21 H21 0.9500
C23 C24 1.382(6)
C23 C28 1.413(5)
C24 C25 1.379(5)
C24 H24 0.9500
C25 C26 1.394(6)
C25 H25 0.9500
C26 C27 1.369(6)
C26 H26 0.9500
C27 C28 1.390(5)
C27 H27 0.9500
C28 C29 1.436(5)
C29 C34 1.402(5)
C29 C30 1.404(5)
C30 C31 1.366(6)
C30 H30 0.9500
C31 C32 1.392(6)
C31 H31 0.9500
C32 C33 1.385(6)
C32 H32 0.9500
C33 C34 1.378(5)
C33 H33 0.9500
C35 C36 1.494(4)
C36 C38 1.385(5)
C36 C37 1.392(5)
C37 C39 1.370(5)
C37 H37 0.9500
C38 C40 1.390(5)
C38 H38 0.9500
C39 C41 1.390(5)
C39 H39 0.9500
C40 C41 1.367(5)
C40 H40 0.9500
C42 C43 1.382(5)
C42 C47 1.412(5)
C43 C44 1.376(6)
C43 H43 0.9500
C44 C45 1.398(6)
C44 H44 0.9500
C45 C46 1.380(6)
C45 H45 0.9500
C46 C47 1.395(5)
C46 H46 0.9500
C47 C48 1.434(5)
C48 C49 1.399(5)
C48 C53 1.403(5)
C49 C50 1.372(6)
C49 H49 0.9500
C50 C51 1.385(6)
C50 H50 0.9500
C51 C52 1.371(5)
C51 H51 0.9500
C52 C53 1.386(5)
C52 H52 0.9500
C54 C55 1.480(5)
C55 C56 1.383(5)
C55 C57 1.392(5)
C56 C58 1.374(5)
C56 H56 0.9500
C57 C59 1.371(5)
C57 H57 0.9500
C58 C60 1.378(5)
C58 H58 0.9500
C59 C60 1.391(5)
C59 H59 0.9500
C61 C62 1.388(6)
C61 C66 1.409(5)
C62 C63 1.399(6)
C62 H62 0.9500
C63 C64 1.385(6)
C63 H63 0.9500
C64 C65 1.361(6)
C64 H64 0.9500
C65 C66 1.401(6)
C65 H65 0.9500
C66 C67 1.438(6)
C67 C68 1.398(5)
C67 C72 1.401(5)
C68 C69 1.378(6)
C68 H68 0.9500
C69 C70 1.391(6)
C69 H69 0.9500
C70 C71 1.380(5)
C70 H70 0.9500
C71 C72 1.395(5)
C71 H71 0.9500
C73 C77 1.371(6)
C73 C74 1.372(6)
C73 H73 0.9500
C74 C75 1.382(6)
C74 H74 0.9500
C75 C76 1.390(6)
C75 H75 0.9500
C76 C77 1.389(6)
C76 H76 0.9500
C77 H77 0.9500
C78 C82 1.376(5)
C78 C79 1.394(5)
C78 H78 0.9500
C79 C80 1.412(5)
C79 H79 0.9500
C80 C81 1.394(5)
C80 H80 0.9500
C81 C82 1.398(5)
C81 H81 0.9500
C82 H82 0.9500
C83 C87 1.392(6)
C83 C84 1.395(5)
C83 H83 0.9500
C84 C85 1.394(5)
C84 H84 0.9500
C85 C86 1.398(5)
C85 H85 0.9500
C86 C87 1.382(5)
C86 H86 0.9500
C87 H87 0.9500
C88 C89 1.490(5)
C89 C90 1.391(5)
C89 C91 1.399(5)
C90 C92 1.377(5)
C90 H90 0.9500
C91 C93 1.367(5)
C91 H91 0.9500
C92 C94 1.390(5)
C92 H92 0.9500
C93 C94 1.380(5)
C93 H93 0.9500
C95 C96 1.372(6)
C95 C100 1.402(5)
C96 C97 1.397(6)
C96 H96 0.9500
C97 C98 1.414(7)
C97 H97 0.9500
C98 C99 1.355(7)
C98 H98 0.9500
C99 C100 1.392(6)
C99 H99 0.9500
C100 C101 1.445(6)
C101 C106 1.407(5)
C101 C102 1.412(6)
C102 C103 1.366(7)
C102 H102 0.9500
C103 C104 1.403(7)
C103 H103 0.9500
C104 C105 1.384(6)
C104 H104 0.9500
C105 C106 1.382(6)
C105 H105 0.9500
C107 C108 1.502(4)
C108 C109 1.382(5)
C108 C110 1.392(5)
C109 C111 1.377(5)
C109 H109 0.9500
C110 C112 1.376(5)
C110 H110 0.9500
C111 C113 1.386(5)
C111 H111 0.9500
C112 C113 1.384(5)
C112 H112 0.9500
C114 C115 1.394(5)
C114 C119 1.401(5)
C115 C116 1.382(5)
C115 H115 0.9500
C116 C117 1.391(6)
C116 H116 0.9500
C117 C118 1.360(6)
C117 H117 0.9500
C118 C119 1.402(5)
C118 H118 0.9500
C119 C120 1.440(5)
C120 C125 1.410(5)
C120 C121 1.410(5)
C121 C122 1.369(6)
C121 H121 0.9500
C122 C123 1.395(6)
C122 H122 0.9500
C123 C124 1.383(5)
C123 H123 0.9500
C124 C125 1.390(5)
C124 H124 0.9500
C126 C127 1.491(4)
C127 C128 1.390(5)
C127 C129 1.390(5)
C128 C130 1.381(5)
C128 H128 0.9500
C129 C131 1.383(5)
C129 H129 0.9500
C130 C132 1.378(5)
C130 H130 0.9500
C131 C132 1.388(6)
C131 H131 0.9500
C133 C134 1.372(6)
C133 C138 1.420(5)
C134 C135 1.387(7)
C134 H134 0.9500
C135 C136 1.382(6)
C135 H135 0.9500
C136 C137 1.396(7)
C136 H136 0.9500
C137 C138 1.379(6)
C137 H137 0.9500
C138 C139 1.442(6)
C139 C140 1.403(6)
C139 C144 1.414(5)
C140 C141 1.363(6)
C140 H140 0.9500
C141 C142 1.399(6)
C141 H141 0.9500
C142 C143 1.397(6)
C142 H142 0.9500
C143 C144 1.382(6)
C143 H143 0.9500
C145 C146 1.524(8)
C145 H14A 0.9800
C145 H14B 0.9800
C145 H14C 0.9800
C146 C147 1.458(7)
C147 H14D 0.9800
C147 H14E 0.9800
C147 H14F 0.9800
C148 C149 1.493(10)
C148 H14G 0.9800
C148 H14H 0.9800
C148 H14I 0.9800
C149 C150 1.468(10)
C150 H14J 0.9800
C150 H14K 0.9800
C150 H14L 0.9800
C151 C152 1.369(9)
C151 H15A 0.9800
C151 H15B 0.9800
C151 H15C 0.9800
C152 C153 1.624(11)
C153 H15D 0.9800
C153 H15E 0.9800
C153 H15F 0.9800
C154 C155 1.468(10)
C154 H15G 0.9800
C154 H15H 0.9800
C154 H15I 0.9800
C155 C156 1.501(10)
C156 H15J 0.9800
C156 H15K 0.9800
C156 H15L 0.9800
C157 C158 1.360(13)
C157 H15M 0.9800
C157 H15N 0.9800
C157 H15O 0.9800
C158 C159 1.418(17)
C159 H15P 0.9800
C159 H15Q 0.9800
C159 H15R 0.9800

loop_
_geom_hbond_atom_site_label_D
_geom_hbond_atom_site_label_H
_geom_hbond_atom_site_label_A
_geom_hbond_distance_DH
_geom_hbond_distance_HA
_geom_hbond_distance_DA
_geom_hbond_angle_DHA
_geom_hbond_site_symmetry_A
O3 H3O Cl2 0.79(4) 2.22(4) 2.984(3) 165(4) .
O12 H12O O23 0.71(3) 2.08(3) 2.783(5) 175(3) .
O4 H4O O24 0.801(19) 1.99(2) 2.784(5) 172(4) .
O14 H14O Cl1 0.65(3) 2.39(3) 3.036(3) 172(4) .
O13 H13O Cl1 0.797(19) 2.26(2) 3.041(2) 166(4) 2_655
O2 H2O Cl2 0.80(5) 2.21(5) 3.015(2) 174(5) 2_565

loop_
_geom_torsion_atom_site_label_1
_geom_torsion_atom_site_label_2
_geom_torsion_atom_site_label_3
_geom_torsion_atom_site_label_4
_geom_torsion
O2 Zr1 Zr2 O1 -164.17(13)
O4 Zr1 Zr2 O1 -67.07(11)
O5 Zr1 Zr2 O1 93.40(11)
O10 Zr1 Zr2 O1 13.96(11)
C1 Zr1 Zr2 O1 -150.01(14)
C5 Zr1 Zr2 O1 173.77(13)
C2 Zr1 Zr2 O1 -128.0(2)
C4 Zr1 Zr2 O1 142.88(15)
C3 Zr1 Zr2 O1 146.2(4)
Zr3 Zr1 Zr2 O1 -37.77(9)
O1 Zr1 Zr2 O3 66.30(11)
O2 Zr1 Zr2 O3 -97.87(11)
O4 Zr1 Zr2 O3 -0.77(8)
O5 Zr1 Zr2 O3 159.70(9)
O10 Zr1 Zr2 O3 80.26(9)
C1 Zr1 Zr2 O3 -83.71(12)
C5 Zr1 Zr2 O3 -119.93(11)
C2 Zr1 Zr2 O3 -61.68(19)
C4 Zr1 Zr2 O3 -150.82(13)
C3 Zr1 Zr2 O3 -147.5(4)
Zr3 Zr1 Zr2 O3 28.53(6)
O1 Zr1 Zr2 O2 164.17(13)
O4 Zr1 Zr2 O2 97.10(11)
O5 Zr1 Zr2 O2 -102.42(11)
O10 Zr1 Zr2 O2 178.13(12)
C1 Zr1 Zr2 O2 14.16(14)
C5 Zr1 Zr2 O2 -22.06(13)
C2 Zr1 Zr2 O2 36.2(2)
C4 Zr1 Zr2 O2 -52.95(15)
C3 Zr1 Zr2 O2 -49.6(4)
Zr3 Zr1 Zr2 O2 126.40(10)
O1 Zr1 Zr2 O6 -92.64(11)
O2 Zr1 Zr2 O6 103.19(11)
O4 Zr1 Zr2 O6 -159.71(9)
O5 Zr1 Zr2 O6 0.76(9)
O10 Zr1 Zr2 O6 -78.68(9)
C1 Zr1 Zr2 O6 117.35(12)
C5 Zr1 Zr2 O6 81.13(11)
C2 Zr1 Zr2 O6 139.38(19)
C4 Zr1 Zr2 O6 50.24(13)
C3 Zr1 Zr2 O6 53.6(4)
Zr3 Zr1 Zr2 O6 -130.41(6)
O1 Zr1 Zr2 O7 -15.50(11)
O2 Zr1 Zr2 O7 -179.67(12)
O4 Zr1 Zr2 O7 -82.57(9)
O5 Zr1 Zr2 O7 77.91(9)
O10 Zr1 Zr2 O7 -1.53(9)
C1 Zr1 Zr2 O7 -165.51(12)
C5 Zr1 Zr2 O7 158.28(11)
C2 Zr1 Zr2 O7 -143.47(19)
C4 Zr1 Zr2 O7 127.38(13)
C3 Zr1 Zr2 O7 130.7(4)
Zr3 Zr1 Zr2 O7 -53.27(6)
O1 Zr1 Zr2 C9 128.4(3)
O2 Zr1 Zr2 C9 -35.8(3)
O4 Zr1 Zr2 C9 61.3(3)
O5 Zr1 Zr2 C9 -138.2(3)
O10 Zr1 Zr2 C9 142.3(3)
C1 Zr1 Zr2 C9 -21.6(3)
C5 Zr1 Zr2 C9 -57.8(3)
C2 Zr1 Zr2 C9 0.4(3)
C4 Zr1 Zr2 C9 -88.7(3)
C3 Zr1 Zr2 C9 -85.4(4)
Zr3 Zr1 Zr2 C9 90.6(3)
O1 Zr1 Zr2 C10 141.96(15)
O2 Zr1 Zr2 C10 -22.21(15)
O4 Zr1 Zr2 C10 74.89(14)
O5 Zr1 Zr2 C10 -124.63(14)
O10 Zr1 Zr2 C10 155.93(14)
C1 Zr1 Zr2 C10 -8.05(16)
C5 Zr1 Zr2 C10 -44.26(15)
C2 Zr1 Zr2 C10 14.0(2)
C4 Zr1 Zr2 C10 -75.16(17)
C3 Zr1 Zr2 C10 -71.8(4)
Zr3 Zr1 Zr2 C10 104.19(12)
O1 Zr1 Zr2 C8 -131.6(2)
O2 Zr1 Zr2 C8 64.3(2)
O4 Zr1 Zr2 C8 161.4(2)
O5 Zr1 Zr2 C8 -38.2(2)
O10 Zr1 Zr2 C8 -117.6(2)
C1 Zr1 Zr2 C8 78.4(3)
C5 Zr1 Zr2 C8 42.2(2)
C2 Zr1 Zr2 C8 100.5(3)
C4 Zr1 Zr2 C8 11.3(3)
C3 Zr1 Zr2 C8 14.6(4)
Zr3 Zr1 Zr2 C8 -169.3(2)
O1 Zr1 Zr2 C7 -149.67(15)
O2 Zr1 Zr2 C7 46.16(16)
O4 Zr1 Zr2 C7 143.26(14)
O5 Zr1 Zr2 C7 -56.26(14)
O10 Zr1 Zr2 C7 -135.71(14)
C1 Zr1 Zr2 C7 60.32(16)
C5 Zr1 Zr2 C7 24.10(16)
C2 Zr1 Zr2 C7 82.4(2)
C4 Zr1 Zr2 C7 -6.79(17)
C3 Zr1 Zr2 C7 -3.5(4)
Zr3 Zr1 Zr2 C7 172.56(12)
O1 Zr1 Zr2 C6 175.63(14)
O2 Zr1 Zr2 C6 11.46(15)
O4 Zr1 Zr2 C6 108.56(13)
O5 Zr1 Zr2 C6 -90.96(13)
O10 Zr1 Zr2 C6 -170.41(13)
C1 Zr1 Zr2 C6 25.62(15)
C5 Zr1 Zr2 C6 -10.59(14)
C2 Zr1 Zr2 C6 47.7(2)
C4 Zr1 Zr2 C6 -41.49(16)
C3 Zr1 Zr2 C6 -38.2(4)
Zr3 Zr1 Zr2 C6 137.86(11)
O1 Zr1 Zr2 Zr3 37.77(9)
O2 Zr1 Zr2 Zr3 -126.40(10)
O4 Zr1 Zr2 Zr3 -29.30(6)
O5 Zr1 Zr2 Zr3 131.18(6)
O10 Zr1 Zr2 Zr3 51.73(7)
C1 Zr1 Zr2 Zr3 -112.24(11)
C5 Zr1 Zr2 Zr3 -148.45(9)
C2 Zr1 Zr2 Zr3 -90.21(18)
C4 Zr1 Zr2 Zr3 -179.35(11)
C3 Zr1 Zr2 Zr3 -176.0(3)
O3 Zr2 Zr3 O1 -166.41(13)
O2 Zr2 Zr3 O1 -67.39(11)
O6 Zr2 Zr3 O1 16.17(11)
O7 Zr2 Zr3 O1 94.04(11)
C9 Zr2 Zr3 O1 164.49(14)
C10 Zr2 Zr3 O1 -159.29(14)
C8 Zr2 Zr3 O1 135.71(17)
C7 Zr2 Zr3 O1 -178.7(7)
C6 Zr2 Zr3 O1 -131.52(18)
Zr1 Zr2 Zr3 O1 -37.73(9)
O1 Zr2 Zr3 O3 166.41(13)
O2 Zr2 Zr3 O3 99.03(12)
O6 Zr2 Zr3 O3 -177.41(12)
O7 Zr2 Zr3 O3 -99.55(12)
C9 Zr2 Zr3 O3 -29.09(14)
C10 Zr2 Zr3 O3 7.12(14)
C8 Zr2 Zr3 O3 -57.88(17)
C7 Zr2 Zr3 O3 -12.3(7)
C6 Zr2 Zr3 O3 34.90(18)
Zr1 Zr2 Zr3 O3 128.69(10)
O1 Zr2 Zr3 O4 67.07(11)
O3 Zr2 Zr3 O4 -99.34(12)
O2 Zr2 Zr3 O4 -0.31(8)
O6 Zr2 Zr3 O4 83.25(9)
O7 Zr2 Zr3 O4 161.11(9)
C9 Zr2 Zr3 O4 -128.43(12)
C10 Zr2 Zr3 O4 -92.22(12)
C8 Zr2 Zr3 O4 -157.22(16)
C7 Zr2 Zr3 O4 -111.6(7)
C6 Zr2 Zr3 O4 -64.44(16)
Zr1 Zr2 Zr3 O4 29.35(6)
O1 Zr2 Zr3 O9 -14.79(11)
O3 Zr2 Zr3 O9 178.80(12)
O2 Zr2 Zr3 O9 -82.17(9)
O6 Zr2 Zr3 O9 1.39(9)
O7 Zr2 Zr3 O9 79.25(9)
C9 Zr2 Zr3 O9 149.71(13)
C10 Zr2 Zr3 O9 -174.08(12)
C8 Zr2 Zr3 O9 120.92(16)
C7 Zr2 Zr3 O9 166.5(7)
C6 Zr2 Zr3 O9 -146.30(17)
Zr1 Zr2 Zr3 O9 -52.51(7)
O1 Zr2 Zr3 O8 -94.35(11)
O3 Zr2 Zr3 O8 99.23(12)
O2 Zr2 Zr3 O8 -161.74(9)
O6 Zr2 Zr3 O8 -78.18(9)
O7 Zr2 Zr3 O8 -0.32(9)
C9 Zr2 Zr3 O8 70.14(12)
C10 Zr2 Zr3 O8 106.35(12)
C8 Zr2 Zr3 O8 41.36(16)
C7 Zr2 Zr3 O8 87.0(7)
C6 Zr2 Zr3 O8 134.13(16)
Zr1 Zr2 Zr3 O8 -132.08(6)
O1 Zr2 Zr3 C12 -129.7(2)
O3 Zr2 Zr3 C12 63.9(2)
O2 Zr2 Zr3 C12 162.9(2)
O6 Zr2 Zr3 C12 -113.5(2)
O7 Zr2 Zr3 C12 -35.6(2)
C9 Zr2 Zr3 C12 34.8(2)
C10 Zr2 Zr3 C12 71.0(2)
C8 Zr2 Zr3 C12 6.0(3)
C7 Zr2 Zr3 C12 51.6(7)
C6 Zr2 Zr3 C12 98.8(3)
Zr1 Zr2 Zr3 C12 -167.4(2)
O1 Zr2 Zr3 C13 128.1(4)
O3 Zr2 Zr3 C13 -38.3(4)
O2 Zr2 Zr3 C13 60.7(4)
O6 Zr2 Zr3 C13 144.2(4)
O7 Zr2 Zr3 C13 -137.9(4)
C9 Zr2 Zr3 C13 -67.4(4)
C10 Zr2 Zr3 C13 -31.2(4)
C8 Zr2 Zr3 C13 -96.2(4)
C7 Zr2 Zr3 C13 -50.6(8)
C6 Zr2 Zr3 C13 -3.4(4)
Zr1 Zr2 Zr3 C13 90.3(4)
O1 Zr2 Zr3 C14 137.84(15)
O3 Zr2 Zr3 C14 -28.57(16)
O2 Zr2 Zr3 C14 70.45(14)
O6 Zr2 Zr3 C14 154.01(14)
O7 Zr2 Zr3 C14 -128.12(14)
C9 Zr2 Zr3 C14 -57.67(17)
C10 Zr2 Zr3 C14 -21.45(17)
C8 Zr2 Zr3 C14 -86.45(19)
C7 Zr2 Zr3 C14 -40.8(7)
C6 Zr2 Zr3 C14 6.3(2)
Zr1 Zr2 Zr3 C14 100.11(13)
O1 Zr2 Zr3 C11 -152.72(14)
O3 Zr2 Zr3 C11 40.87(15)
O2 Zr2 Zr3 C11 139.90(13)
O6 Zr2 Zr3 C11 -136.54(13)
O7 Zr2 Zr3 C11 -58.68(13)
C9 Zr2 Zr3 C11 11.78(15)
C10 Zr2 Zr3 C11 47.99(15)
C8 Zr2 Zr3 C11 -17.01(18)
C7 Zr2 Zr3 C11 28.6(7)
C6 Zr2 Zr3 C11 75.77(19)
Zr1 Zr2 Zr3 C11 169.56(11)
O1 Zr2 Zr3 C15 171.11(14)
O3 Zr2 Zr3 C15 4.70(14)
O2 Zr2 Zr3 C15 103.73(12)
O6 Zr2 Zr3 C15 -172.71(12)
O7 Zr2 Zr3 C15 -94.85(12)
C9 Zr2 Zr3 C15 -24.39(15)
C10 Zr2 Zr3 C15 11.82(15)
C8 Zr2 Zr3 C15 -53.18(18)
C7 Zr2 Zr3 C15 -7.6(7)
C6 Zr2 Zr3 C15 39.60(18)
Zr1 Zr2 Zr3 C15 133.39(10)
O1 Zr2 Zr3 Zr1 37.73(9)
O3 Zr2 Zr3 Zr1 -128.69(10)
O2 Zr2 Zr3 Zr1 -29.66(6)
O6 Zr2 Zr3 Zr1 53.90(6)
O7 Zr2 Zr3 Zr1 131.76(6)
C9 Zr2 Zr3 Zr1 -157.78(11)
C10 Zr2 Zr3 Zr1 -121.57(11)
C8 Zr2 Zr3 Zr1 173.44(14)
C7 Zr2 Zr3 Zr1 -141.0(7)
C6 Zr2 Zr3 Zr1 -93.79(15)
O2 Zr1 Zr3 O1 68.11(11)
O4 Zr1 Zr3 O1 165.99(14)
O5 Zr1 Zr3 O1 -15.07(12)
O10 Zr1 Zr3 O1 -94.81(11)
C1 Zr1 Zr3 O1 148.95(15)
C5 Zr1 Zr3 O1 125.0(2)
C2 Zr1 Zr3 O1 -174.95(15)
C4 Zr1 Zr3 O1 -143.5(4)
C3 Zr1 Zr3 O1 -142.91(16)
Zr2 Zr1 Zr3 O1 38.52(10)
O1 Zr1 Zr3 O3 -67.14(11)
O2 Zr1 Zr3 O3 0.97(8)
O4 Zr1 Zr3 O3 98.84(12)
O5 Zr1 Zr3 O3 -82.21(9)
O10 Zr1 Zr3 O3 -161.95(9)
C1 Zr1 Zr3 O3 81.81(13)
C5 Zr1 Zr3 O3 57.82(19)
C2 Zr1 Zr3 O3 117.90(12)
C4 Zr1 Zr3 O3 149.4(4)
C3 Zr1 Zr3 O3 149.94(14)
Zr2 Zr1 Zr3 O3 -28.62(6)
O1 Zr1 Zr3 O4 -165.99(14)
O2 Zr1 Zr3 O4 -97.87(12)
O5 Zr1 Zr3 O4 178.95(13)
O10 Zr1 Zr3 O4 99.20(12)
C1 Zr1 Zr3 O4 -17.03(16)
C5 Zr1 Zr3 O4 -41.0(2)
C2 Zr1 Zr3 O4 19.06(15)
C4 Zr1 Zr3 O4 50.6(4)
C3 Zr1 Zr3 O4 51.10(16)
Zr2 Zr1 Zr3 O4 -127.47(11)
O1 Zr1 Zr3 O9 93.93(11)
O2 Zr1 Zr3 O9 162.04(9)
O4 Zr1 Zr3 O9 -100.09(12)
O5 Zr1 Zr3 O9 78.86(9)
O10 Zr1 Zr3 O9 -0.88(9)
C1 Zr1 Zr3 O9 -117.12(13)
C5 Zr1 Zr3 O9 -141.11(19)
C2 Zr1 Zr3 O9 -81.03(13)
C4 Zr1 Zr3 O9 -49.5(4)
C3 Zr1 Zr3 O9 -48.99(14)
Zr2 Zr1 Zr3 O9 132.45(6)
O1 Zr1 Zr3 O8 14.81(12)
O2 Zr1 Zr3 O8 82.92(9)
O4 Zr1 Zr3 O8 -179.21(13)
O5 Zr1 Zr3 O8 -0.26(10)
O10 Zr1 Zr3 O8 -80.00(9)
C1 Zr1 Zr3 O8 163.76(14)
C5 Zr1 Zr3 O8 139.8(2)
C2 Zr1 Zr3 O8 -160.15(13)
C4 Zr1 Zr3 O8 -128.6(4)
C3 Zr1 Zr3 O8 -128.11(14)
Zr2 Zr1 Zr3 O8 53.33(7)
O1 Zr1 Zr3 C12 132.15(18)
O2 Zr1 Zr3 C12 -159.73(17)
O4 Zr1 Zr3 C12 -61.86(19)
O5 Zr1 Zr3 C12 117.09(17)
O10 Zr1 Zr3 C12 37.34(17)
C1 Zr1 Zr3 C12 -78.9(2)
C5 Zr1 Zr3 C12 -102.9(2)
C2 Zr1 Zr3 C12 -42.80(19)
C4 Zr1 Zr3 C12 -11.3(4)
C3 Zr1 Zr3 C12 -10.8(2)
Zr2 Zr1 Zr3 C12 170.67(16)
O1 Zr1 Zr3 C13 159.20(15)
O2 Zr1 Zr3 C13 -132.69(13)
O4 Zr1 Zr3 C13 -34.81(16)
O5 Zr1 Zr3 C13 144.13(14)
O10 Zr1 Zr3 C13 64.39(13)
C1 Zr1 Zr3 C13 -51.85(17)
C5 Zr1 Zr3 C13 -75.8(2)
C2 Zr1 Zr3 C13 -15.75(16)
C4 Zr1 Zr3 C13 15.7(4)
C3 Zr1 Zr3 C13 16.28(17)
Zr2 Zr1 Zr3 C13 -162.28(12)
O1 Zr1 Zr3 C14 -165.18(15)
O2 Zr1 Zr3 C14 -97.07(13)
O4 Zr1 Zr3 C14 0.81(15)
O5 Zr1 Zr3 C14 179.75(13)
O10 Zr1 Zr3 C14 100.01(13)
C1 Zr1 Zr3 C14 -16.23(16)
C5 Zr1 Zr3 C14 -40.2(2)
C2 Zr1 Zr3 C14 19.87(16)
C4 Zr1 Zr3 C14 51.4(4)
C3 Zr1 Zr3 C14 51.91(17)
Zr2 Zr1 Zr3 C14 -126.66(11)
O1 Zr1 Zr3 C11 -164.7(5)
O2 Zr1 Zr3 C11 -96.6(5)
O4 Zr1 Zr3 C11 1.3(5)
O5 Zr1 Zr3 C11 -179.7(5)
O10 Zr1 Zr3 C11 100.5(5)
C1 Zr1 Zr3 C11 -15.7(5)
C5 Zr1 Zr3 C11 -39.7(6)
C2 Zr1 Zr3 C11 20.4(5)
C4 Zr1 Zr3 C11 51.9(6)
C3 Zr1 Zr3 C11 52.4(5)
Zr2 Zr1 Zr3 C11 -126.1(5)
O1 Zr1 Zr3 C15 -136.40(17)
O2 Zr1 Zr3 C15 -68.28(15)
O4 Zr1 Zr3 C15 29.59(18)
O5 Zr1 Zr3 C15 -151.46(16)
O10 Zr1 Zr3 C15 128.80(16)
C1 Zr1 Zr3 C15 12.56(19)
C5 Zr1 Zr3 C15 -11.4(2)
C2 Zr1 Zr3 C15 48.65(18)
C4 Zr1 Zr3 C15 80.1(4)
C3 Zr1 Zr3 C15 80.69(19)
Zr2 Zr1 Zr3 C15 -97.87(14)
O1 Zr1 Zr3 Zr2 -38.52(10)
O2 Zr1 Zr3 Zr2 29.59(6)
O4 Zr1 Zr3 Zr2 127.47(11)
O5 Zr1 Zr3 Zr2 -53.59(7)
O10 Zr1 Zr3 Zr2 -133.33(6)
C1 Zr1 Zr3 Zr2 110.43(12)
C5 Zr1 Zr3 Zr2 86.44(19)
C2 Zr1 Zr3 Zr2 146.53(11)
C4 Zr1 Zr3 Zr2 178.0(3)
C3 Zr1 Zr3 Zr2 178.56(12)
O14 Zr4 Zr5 O11 67.87(11)
O12 Zr4 Zr5 O11 165.27(14)
O20 Zr4 Zr5 O11 -14.78(11)
O15 Zr4 Zr5 O11 -93.22(11)
C74 Zr4 Zr5 O11 -162.57(15)
C75 Zr4 Zr5 O11 -135.12(17)
C73 Zr4 Zr5 O11 161.80(15)
C76 Zr4 Zr5 O11 175.2(5)
C77 Zr4 Zr5 O11 134.68(18)
Zr6 Zr4 Zr5 O11 38.43(9)
O11 Zr4 Zr5 O13 -66.95(11)
O14 Zr4 Zr5 O13 0.92(8)
O12 Zr4 Zr5 O13 98.32(12)
O20 Zr4 Zr5 O13 -81.73(9)
O15 Zr4 Zr5 O13 -160.18(8)
C74 Zr4 Zr5 O13 130.47(13)
C75 Zr4 Zr5 O13 157.93(15)
C73 Zr4 Zr5 O13 94.85(14)
C76 Zr4 Zr5 O13 108.2(5)
C77 Zr4 Zr5 O13 67.73(16)
Zr6 Zr4 Zr5 O13 -28.52(6)
O11 Zr4 Zr5 O12 -165.27(14)
O14 Zr4 Zr5 O12 -97.40(12)
O20 Zr4 Zr5 O12 179.95(12)
O15 Zr4 Zr5 O12 101.50(12)
C74 Zr4 Zr5 O12 32.15(16)
C75 Zr4 Zr5 O12 59.61(18)
C73 Zr4 Zr5 O12 -3.47(16)
C76 Zr4 Zr5 O12 9.9(5)
C77 Zr4 Zr5 O12 -30.59(18)
Zr6 Zr4 Zr5 O12 -126.84(10)
O11 Zr4 Zr5 O16 94.08(11)
O14 Zr4 Zr5 O16 161.95(9)
O12 Zr4 Zr5 O16 -100.65(12)
O20 Zr4 Zr5 O16 79.30(9)
O15 Zr4 Zr5 O16 0.85(9)
C74 Zr4 Zr5 O16 -68.50(14)
C75 Zr4 Zr5 O16 -41.05(16)
C73 Zr4 Zr5 O16 -104.12(14)
C76 Zr4 Zr5 O16 -90.7(5)
C77 Zr4 Zr5 O16 -131.24(16)
Zr6 Zr4 Zr5 O16 132.51(6)
O11 Zr4 Zr5 O17 15.37(11)
O14 Zr4 Zr5 O17 83.24(9)
O12 Zr4 Zr5 O17 -179.36(12)
O20 Zr4 Zr5 O17 0.59(10)
O15 Zr4 Zr5 O17 -77.85(9)
C74 Zr4 Zr5 O17 -147.20(14)
C75 Zr4 Zr5 O17 -119.75(16)
C73 Zr4 Zr5 O17 177.17(14)
C76 Zr4 Zr5 O17 -169.4(5)
C77 Zr4 Zr5 O17 150.05(17)
Zr6 Zr4 Zr5 O17 53.80(7)
O11 Zr4 Zr5 C81 -126.7(3)
O14 Zr4 Zr5 C81 -58.8(2)
O12 Zr4 Zr5 C81 38.6(3)
O20 Zr4 Zr5 C81 -141.5(2)
O15 Zr4 Zr5 C81 140.1(2)
C74 Zr4 Zr5 C81 70.7(3)
C75 Zr4 Zr5 C81 98.2(3)
C73 Zr4 Zr5 C81 35.1(3)
C76 Zr4 Zr5 C81 48.5(6)
C77 Zr4 Zr5 C81 8.0(3)
Zr6 Zr4 Zr5 C81 -88.3(2)
O11 Zr4 Zr5 C80 134.6(2)
O14 Zr4 Zr5 C80 -157.5(2)
O12 Zr4 Zr5 C80 -60.1(2)
O20 Zr4 Zr5 C80 119.9(2)
O15 Zr4 Zr5 C80 41.4(2)
C74 Zr4 Zr5 C80 -27.9(3)
C75 Zr4 Zr5 C80 -0.5(3)
C73 Zr4 Zr5 C80 -63.6(3)
C76 Zr4 Zr5 C80 -50.2(6)
C77 Zr4 Zr5 C80 -90.7(3)
Zr6 Zr4 Zr5 C80 173.1(2)
O11 Zr4 Zr5 C82 -141.89(15)
O14 Zr4 Zr5 C82 -74.02(13)
O12 Zr4 Zr5 C82 23.38(15)
O20 Zr4 Zr5 C82 -156.67(13)
O15 Zr4 Zr5 C82 124.89(13)
C74 Zr4 Zr5 C82 55.54(17)
C75 Zr4 Zr5 C82 82.99(18)
C73 Zr4 Zr5 C82 19.91(17)
C76 Zr4 Zr5 C82 33.3(6)
C77 Zr4 Zr5 C82 -7.21(19)
Zr6 Zr4 Zr5 C82 -103.46(11)
O11 Zr4 Zr5 C78 -175.55(14)
O14 Zr4 Zr5 C78 -107.68(12)
O12 Zr4 Zr5 C78 -10.28(14)
O20 Zr4 Zr5 C78 169.67(12)
O15 Zr4 Zr5 C78 91.22(12)
C74 Zr4 Zr5 C78 21.88(16)
C75 Zr4 Zr5 C78 49.33(18)
C73 Zr4 Zr5 C78 -13.75(16)
C76 Zr4 Zr5 C78 -0.4(5)
C77 Zr4 Zr5 C78 -40.87(18)
Zr6 Zr4 Zr5 C78 -137.12(10)
O11 Zr4 Zr5 C79 150.39(15)
O14 Zr4 Zr5 C79 -141.74(13)
O12 Zr4 Zr5 C79 -44.34(15)
O20 Zr4 Zr5 C79 135.61(13)
O15 Zr4 Zr5 C79 57.16(13)
C74 Zr4 Zr5 C79 -12.19(17)
C75 Zr4 Zr5 C79 15.27(18)
C73 Zr4 Zr5 C79 -47.81(17)
C76 Zr4 Zr5 C79 -34.4(5)
C77 Zr4 Zr5 C79 -74.93(19)
Zr6 Zr4 Zr5 C79 -171.18(11)
O11 Zr4 Zr5 Zr6 -38.43(9)
O14 Zr4 Zr5 Zr6 29.44(6)
O12 Zr4 Zr5 Zr6 126.84(10)
O20 Zr4 Zr5 Zr6 -53.21(7)
O15 Zr4 Zr5 Zr6 -131.65(6)
C74 Zr4 Zr5 Zr6 159.00(12)
C75 Zr4 Zr5 Zr6 -173.55(14)
C73 Zr4 Zr5 Zr6 123.37(12)
C76 Zr4 Zr5 Zr6 136.8(5)
C77 Zr4 Zr5 Zr6 96.25(15)
O13 Zr5 Zr6 O11 166.80(13)
O12 Zr5 Zr6 O11 67.55(11)
O16 Zr5 Zr6 O11 -14.80(11)
O17 Zr5 Zr6 O11 -93.10(11)
C81 Zr5 Zr6 O11 -165.93(13)
C80 Zr5 Zr6 O11 -137.99(16)
C82 Zr5 Zr6 O11 157.72(14)
C78 Zr5 Zr6 O11 130.90(17)
C79 Zr5 Zr6 O11 176.1(5)
Zr4 Zr5 Zr6 O11 37.94(9)
O11 Zr5 Zr6 O13 -166.80(13)
O12 Zr5 Zr6 O13 -99.25(11)
O16 Zr5 Zr6 O13 178.40(12)
O17 Zr5 Zr6 O13 100.11(11)
C81 Zr5 Zr6 O13 27.27(14)
C80 Zr5 Zr6 O13 55.21(16)
C82 Zr5 Zr6 O13 -9.07(14)
C78 Zr5 Zr6 O13 -35.90(18)
C79 Zr5 Zr6 O13 9.3(5)
Zr4 Zr5 Zr6 O13 -128.86(9)
O11 Zr5 Zr6 O14 -67.25(11)
O13 Zr5 Zr6 O14 99.55(11)
O12 Zr5 Zr6 O14 0.30(9)
O16 Zr5 Zr6 O14 -82.05(9)
O17 Zr5 Zr6 O14 -160.34(9)
C81 Zr5 Zr6 O14 126.82(12)
C80 Zr5 Zr6 O14 154.76(15)
C82 Zr5 Zr6 O14 90.48(12)
C78 Zr5 Zr6 O14 63.65(16)
C79 Zr5 Zr6 O14 108.9(5)
Zr4 Zr5 Zr6 O14 -29.31(6)
O11 Zr5 Zr6 O18 91.79(11)
O13 Zr5 Zr6 O18 -101.42(11)
O12 Zr5 Zr6 O18 159.34(9)
O16 Zr5 Zr6 O18 76.99(9)
O17 Zr5 Zr6 O18 -1.31(8)
C81 Zr5 Zr6 O18 -74.15(12)
C80 Zr5 Zr6 O18 -46.21(14)
C82 Zr5 Zr6 O18 -110.49(12)
C78 Zr5 Zr6 O18 -137.31(16)
C79 Zr5 Zr6 O18 -92.1(5)
Zr4 Zr5 Zr6 O18 129.73(6)
O11 Zr5 Zr6 O19 14.09(11)
O13 Zr5 Zr6 O19 -179.12(11)
O12 Zr5 Zr6 O19 81.64(9)
O16 Zr5 Zr6 O19 -0.72(10)
O17 Zr5 Zr6 O19 -79.01(9)
C81 Zr5 Zr6 O19 -151.85(12)
C80 Zr5 Zr6 O19 -123.91(15)
C82 Zr5 Zr6 O19 171.81(12)
C78 Zr5 Zr6 O19 144.98(16)
C79 Zr5 Zr6 O19 -169.8(5)
Zr4 Zr5 Zr6 O19 52.02(7)
O11 Zr5 Zr6 C85 -126.0(2)
O13 Zr5 Zr6 C85 40.8(2)
O12 Zr5 Zr6 C85 -58.4(2)
O16 Zr5 Zr6 C85 -140.8(2)
O17 Zr5 Zr6 C85 140.9(2)
C81 Zr5 Zr6 C85 68.1(2)
C80 Zr5 Zr6 C85 96.0(2)
C82 Zr5 Zr6 C85 31.8(2)
C78 Zr5 Zr6 C85 4.9(3)
C79 Zr5 Zr6 C85 50.1(6)
Zr4 Zr5 Zr6 C85 -88.0(2)
O11 Zr5 Zr6 C84 -145.41(14)
O13 Zr5 Zr6 C84 21.39(14)
O12 Zr5 Zr6 C84 -77.86(12)
O16 Zr5 Zr6 C84 -160.21(13)
O17 Zr5 Zr6 C84 121.49(12)
C81 Zr5 Zr6 C84 48.66(15)
C80 Zr5 Zr6 C84 76.60(17)
C82 Zr5 Zr6 C84 12.32(15)
C78 Zr5 Zr6 C84 -14.51(18)
C79 Zr5 Zr6 C84 30.7(5)
Zr4 Zr5 Zr6 C84 -107.47(11)
O11 Zr5 Zr6 C86 136.0(3)
O13 Zr5 Zr6 C86 -57.3(3)
O12 Zr5 Zr6 C86 -156.5(3)
O16 Zr5 Zr6 C86 121.1(3)
O17 Zr5 Zr6 C86 42.9(3)
C81 Zr5 Zr6 C86 -30.0(3)
C80 Zr5 Zr6 C86 -2.0(3)
C82 Zr5 Zr6 C86 -66.3(3)
C78 Zr5 Zr6 C86 -93.1(3)
C79 Zr5 Zr6 C86 -47.9(6)
Zr4 Zr5 Zr6 C86 173.9(3)
O11 Zr5 Zr6 C87 146.14(15)
O13 Zr5 Zr6 C87 -47.07(15)
O12 Zr5 Zr6 C87 -146.31(14)
O16 Zr5 Zr6 C87 131.34(14)
O17 Zr5 Zr6 C87 53.04(14)
C81 Zr5 Zr6 C87 -19.80(16)
C80 Zr5 Zr6 C87 8.14(18)
C82 Zr5 Zr6 C87 -56.14(16)
C78 Zr5 Zr6 C87 -82.96(19)
C79 Zr5 Zr6 C87 -37.8(5)
Zr4 Zr5 Zr6 C87 -175.92(12)
O11 Zr5 Zr6 C83 179.42(14)
O13 Zr5 Zr6 C83 -13.78(14)
O12 Zr5 Zr6 C83 -113.03(12)
O16 Zr5 Zr6 C83 164.62(13)
O17 Zr5 Zr6 C83 86.32(12)
C81 Zr5 Zr6 C83 13.49(15)
C80 Zr5 Zr6 C83 41.43(17)
C82 Zr5 Zr6 C83 -22.85(15)
C78 Zr5 Zr6 C83 -49.68(18)
C79 Zr5 Zr6 C83 -4.5(5)
Zr4 Zr5 Zr6 C83 -142.64(11)
O11 Zr5 Zr6 Zr4 -37.94(9)
O13 Zr5 Zr6 Zr4 128.86(9)
O12 Zr5 Zr6 Zr4 29.61(6)
O16 Zr5 Zr6 Zr4 -52.74(7)
O17 Zr5 Zr6 Zr4 -131.04(6)
C81 Zr5 Zr6 Zr4 156.13(10)
C80 Zr5 Zr6 Zr4 -175.93(13)
C82 Zr5 Zr6 Zr4 119.79(10)
C78 Zr5 Zr6 Zr4 92.96(15)
C79 Zr5 Zr6 Zr4 138.2(5)
O14 Zr4 Zr6 O11 -165.01(13)
O12 Zr4 Zr6 O11 -67.67(11)
O20 Zr4 Zr6 O11 94.12(11)
O15 Zr4 Zr6 O11 15.20(11)
C74 Zr4 Zr6 O11 -126.5(3)
C75 Zr4 Zr6 O11 131.6(2)
C73 Zr4 Zr6 O11 -139.91(16)
C76 Zr4 Zr6 O11 151.34(15)
C77 Zr4 Zr6 O11 -173.57(16)
Zr5 Zr4 Zr6 O11 -38.06(9)
O11 Zr4 Zr6 O13 66.64(10)
O14 Zr4 Zr6 O13 -98.38(12)
O12 Zr4 Zr6 O13 -1.03(8)
O20 Zr4 Zr6 O13 160.76(8)
O15 Zr4 Zr6 O13 81.84(9)
C74 Zr4 Zr6 O13 -59.9(3)
C75 Zr4 Zr6 O13 -161.7(2)
C73 Zr4 Zr6 O13 -73.28(14)
C76 Zr4 Zr6 O13 -142.02(13)
C77 Zr4 Zr6 O13 -106.93(14)
Zr5 Zr4 Zr6 O13 28.58(6)
O11 Zr4 Zr6 O14 165.01(13)
O12 Zr4 Zr6 O14 97.35(12)
O20 Zr4 Zr6 O14 -100.87(12)
O15 Zr4 Zr6 O14 -179.79(12)
C74 Zr4 Zr6 O14 38.5(3)
C75 Zr4 Zr6 O14 -63.3(2)
C73 Zr4 Zr6 O14 25.10(17)
C76 Zr4 Zr6 O14 -43.64(16)
C77 Zr4 Zr6 O14 -8.55(16)
Zr5 Zr4 Zr6 O14 126.95(10)
O11 Zr4 Zr6 O18 -16.54(11)
O14 Zr4 Zr6 O18 178.45(12)
O12 Zr4 Zr6 O18 -84.21(9)
O20 Zr4 Zr6 O18 77.58(9)
O15 Zr4 Zr6 O18 -1.34(9)
C74 Zr4 Zr6 O18 -143.1(3)
C75 Zr4 Zr6 O18 115.1(2)
C73 Zr4 Zr6 O18 -156.45(15)
C76 Zr4 Zr6 O18 134.80(13)
C77 Zr4 Zr6 O18 169.89(14)
Zr5 Zr4 Zr6 O18 -54.60(6)
O11 Zr4 Zr6 O19 -94.69(11)
O14 Zr4 Zr6 O19 100.30(12)
O12 Zr4 Zr6 O19 -162.36(9)
O20 Zr4 Zr6 O19 -0.57(8)
O15 Zr4 Zr6 O19 -79.49(9)
C74 Zr4 Zr6 O19 138.8(3)
C75 Zr4 Zr6 O19 37.0(2)
C73 Zr4 Zr6 O19 125.40(15)
C76 Zr4 Zr6 O19 56.66(13)
C77 Zr4 Zr6 O19 91.74(14)
Zr5 Zr4 Zr6 O19 -132.75(6)
O11 Zr4 Zr6 C85 -169.48(14)
O14 Zr4 Zr6 C85 25.51(15)
O12 Zr4 Zr6 C85 122.85(12)
O20 Zr4 Zr6 C85 -75.36(12)
O15 Zr4 Zr6 C85 -154.28(12)
C74 Zr4 Zr6 C85 64.0(3)
C75 Zr4 Zr6 C85 -37.8(2)
C73 Zr4 Zr6 C85 50.61(17)
C76 Zr4 Zr6 C85 -18.13(16)
C77 Zr4 Zr6 C85 16.96(17)
Zr5 Zr4 Zr6 C85 152.46(11)
O11 Zr4 Zr6 C84 154.25(13)
O14 Zr4 Zr6 C84 -10.76(14)
O12 Zr4 Zr6 C84 86.58(12)
O20 Zr4 Zr6 C84 -111.63(12)
O15 Zr4 Zr6 C84 169.45(12)
C74 Zr4 Zr6 C84 27.7(3)
C75 Zr4 Zr6 C84 -74.1(2)
C73 Zr4 Zr6 C84 14.34(17)
C76 Zr4 Zr6 C84 -54.41(16)
C77 Zr4 Zr6 C84 -19.32(16)
Zr5 Zr4 Zr6 C84 116.19(10)
O11 Zr4 Zr6 C86 -139.11(16)
O14 Zr4 Zr6 C86 55.88(16)
O12 Zr4 Zr6 C86 153.22(14)
O20 Zr4 Zr6 C86 -44.99(14)
O15 Zr4 Zr6 C86 -123.91(14)
C74 Zr4 Zr6 C86 94.4(3)
C75 Zr4 Zr6 C86 -7.5(3)
C73 Zr4 Zr6 C86 80.98(19)
C76 Zr4 Zr6 C86 12.23(18)
C77 Zr4 Zr6 C86 47.32(18)
Zr5 Zr4 Zr6 C86 -177.17(13)
O11 Zr4 Zr6 C87 -158.0(5)
O14 Zr4 Zr6 C87 37.0(5)
O12 Zr4 Zr6 C87 134.3(5)
O20 Zr4 Zr6 C87 -63.9(5)
O15 Zr4 Zr6 C87 -142.8(5)
C74 Zr4 Zr6 C87 75.4(6)
C75 Zr4 Zr6 C87 -26.4(5)
C73 Zr4 Zr6 C87 62.1(5)
C76 Zr4 Zr6 C87 -6.7(5)
C77 Zr4 Zr6 C87 28.4(5)
Zr5 Zr4 Zr6 C87 163.9(5)
O11 Zr4 Zr6 C83 128.87(18)
O14 Zr4 Zr6 C83 -36.14(19)
O12 Zr4 Zr6 C83 61.20(17)
O20 Zr4 Zr6 C83 -137.01(17)
O15 Zr4 Zr6 C83 144.07(17)
C74 Zr4 Zr6 C83 2.3(3)
C75 Zr4 Zr6 C83 -99.5(3)
C73 Zr4 Zr6 C83 -11.0(2)
C76 Zr4 Zr6 C83 -79.8(2)
C77 Zr4 Zr6 C83 -44.7(2)
Zr5 Zr4 Zr6 C83 90.81(16)
O11 Zr4 Zr6 Zr5 38.06(9)
O14 Zr4 Zr6 Zr5 -126.95(10)
O12 Zr4 Zr6 Zr5 -29.61(6)
O20 Zr4 Zr6 Zr5 132.18(6)
O15 Zr4 Zr6 Zr5 53.26(7)
C74 Zr4 Zr6 Zr5 -88.5(3)
C75 Zr4 Zr6 Zr5 169.7(2)
C73 Zr4 Zr6 Zr5 -101.85(13)
C76 Zr4 Zr6 Zr5 -170.60(12)
C77 Zr4 Zr6 Zr5 -135.51(13)
O3 Zr3 O1 Zr1 106.78(10)
O4 Zr3 O1 Zr1 8.96(9)
O9 Zr3 O1 Zr1 -78.07(10)
O8 Zr3 O1 Zr1 -166.58(11)
C12 Zr3 O1 Zr1 -110.8(3)
C13 Zr3 O1 Zr1 -39.3(3)
C14 Zr3 O1 Zr1 27.9(3)
C11 Zr3 O1 Zr1 173.7(2)
C15 Zr3 O1 Zr1 97.8(2)
Zr2 Zr3 O1 Zr1 115.39(12)
O3 Zr3 O1 Zr2 -8.61(8)
O4 Zr3 O1 Zr2 -106.43(10)
O9 Zr3 O1 Zr2 166.54(10)
O8 Zr3 O1 Zr2 78.02(9)
C12 Zr3 O1 Zr2 133.9(2)
C13 Zr3 O1 Zr2 -154.7(2)
C14 Zr3 O1 Zr2 -87.5(2)
C11 Zr3 O1 Zr2 58.3(3)
C15 Zr3 O1 Zr2 -17.6(3)
Zr1 Zr3 O1 Zr2 -115.39(12)
O2 Zr1 O1 Zr3 -105.17(10)
O4 Zr1 O1 Zr3 -8.95(9)
O5 Zr1 O1 Zr3 166.19(11)
O10 Zr1 O1 Zr3 77.46(10)
C1 Zr1 O1 Zr3 -58.5(2)
C5 Zr1 O1 Zr3 -126.85(19)
C2 Zr1 O1 Zr3 9.6(3)
C4 Zr1 O1 Zr3 161.2(2)
C3 Zr1 O1 Zr3 84.2(3)
Zr2 Zr1 O1 Zr3 -115.19(12)
O2 Zr1 O1 Zr2 10.02(8)
O4 Zr1 O1 Zr2 106.24(10)
O5 Zr1 O1 Zr2 -78.62(9)
O10 Zr1 O1 Zr2 -167.35(10)
C1 Zr1 O1 Zr2 56.7(2)
C5 Zr1 O1 Zr2 -11.7(2)
C2 Zr1 O1 Zr2 124.8(2)
C4 Zr1 O1 Zr2 -83.7(2)
C3 Zr1 O1 Zr2 -160.6(2)
Zr3 Zr1 O1 Zr2 115.19(12)
O3 Zr2 O1 Zr3 8.61(8)
O2 Zr2 O1 Zr3 106.00(10)
O6 Zr2 O1 Zr3 -165.06(10)
O7 Zr2 O1 Zr3 -78.06(9)
C9 Zr2 O1 Zr3 -30.1(3)
C10 Zr2 O1 Zr3 39.4(3)
C8 Zr2 O1 Zr3 -103.9(3)
C7 Zr2 O1 Zr3 179.5(2)
C6 Zr2 O1 Zr3 107.8(2)
Zr1 Zr2 O1 Zr3 116.06(12)
O3 Zr2 O1 Zr1 -107.45(10)
O2 Zr2 O1 Zr1 -10.06(8)
O6 Zr2 O1 Zr1 78.89(9)
O7 Zr2 O1 Zr1 165.88(10)
C9 Zr2 O1 Zr1 -146.2(2)
C10 Zr2 O1 Zr1 -76.6(2)
C8 Zr2 O1 Zr1 140.0(3)
C7 Zr2 O1 Zr1 63.5(3)
C6 Zr2 O1 Zr1 -8.3(3)
Zr3 Zr2 O1 Zr1 -116.06(12)
O1 Zr2 O2 Zr1 9.70(8)
O3 Zr2 O2 Zr1 81.62(10)
O6 Zr2 O2 Zr1 -70.48(9)
O7 Zr2 O2 Zr1 0.7(2)
C9 Zr2 O2 Zr1 166.16(12)
C10 Zr2 O2 Zr1 163.02(12)
C8 Zr2 O2 Zr1 -153.70(13)
C7 Zr2 O2 Zr1 -144.39(12)
C6 Zr2 O2 Zr1 -169.43(14)
Zr3 Zr2 O2 Zr1 44.50(7)
O1 Zr1 O2 Zr2 -9.74(8)
O4 Zr1 O2 Zr2 -81.72(10)
O5 Zr1 O2 Zr2 71.44(9)
O10 Zr1 O2 Zr2 -3.8(2)
C1 Zr1 O2 Zr2 -167.96(12)
C5 Zr1 O2 Zr2 159.71(12)
C2 Zr1 O2 Zr2 -160.96(11)
C4 Zr1 O2 Zr2 143.23(11)
C3 Zr1 O2 Zr2 164.93(13)
Zr3 Zr1 O2 Zr2 -44.21(7)
O1 Zr3 O3 Zr2 8.40(8)
O4 Zr3 O3 Zr2 80.23(10)
O9 Zr3 O3 Zr2 -2.4(2)
O8 Zr3 O3 Zr2 -74.10(10)
C12 Zr3 O3 Zr2 -151.15(13)
C13 Zr3 O3 Zr2 167.65(13)
C14 Zr3 O3 Zr2 159.42(11)
C11 Zr3 O3 Zr2 -147.77(12)
C15 Zr3 O3 Zr2 -175.74(13)
Zr1 Zr3 O3 Zr2 42.68(8)
O1 Zr2 O3 Zr3 -8.35(8)
O2 Zr2 O3 Zr3 -80.18(10)
O6 Zr2 O3 Zr3 5.0(2)
O7 Zr2 O3 Zr3 73.59(10)
C9 Zr2 O3 Zr3 154.47(12)
C10 Zr2 O3 Zr3 -173.68(13)
C8 Zr2 O3 Zr3 144.67(12)
C7 Zr2 O3 Zr3 177.26(15)
C6 Zr2 O3 Zr3 -158.44(11)
Zr1 Zr2 O3 Zr3 -42.77(8)
O1 Zr3 O4 Zr1 -8.53(9)
O3 Zr3 O4 Zr1 -80.83(10)
O9 Zr3 O4 Zr1 73.00(10)
O8 Zr3 O4 Zr1 1.6(3)
C12 Zr3 O4 Zr1 144.50(12)
C13 Zr3 O4 Zr1 149.92(13)
C14 Zr3 O4 Zr1 -179.27(14)
C11 Zr3 O4 Zr1 -179.68(13)
C15 Zr3 O4 Zr1 -160.56(12)
Zr2 Zr3 O4 Zr1 -43.60(8)
O1 Zr1 O4 Zr3 8.50(9)
O2 Zr1 O4 Zr3 80.73(10)
O5 Zr1 O4 Zr3 -2.1(3)
O10 Zr1 O4 Zr3 -73.74(10)
C1 Zr1 O4 Zr3 165.74(13)
C5 Zr1 O4 Zr3 159.23(11)
C2 Zr1 O4 Zr3 -162.68(14)
C4 Zr1 O4 Zr3 -165.67(12)
C3 Zr1 O4 Zr3 -145.01(11)
Zr2 Zr1 O4 Zr3 43.39(8)
O1 Zr1 O5 C16 29.8(3)
O2 Zr1 O5 C16 -43.9(3)
O4 Zr1 O5 C16 40.1(4)
O10 Zr1 O5 C16 110.9(3)
C1 Zr1 O5 C16 -125.9(3)
C5 Zr1 O5 C16 -123.5(3)
C2 Zr1 O5 C16 -163.6(3)
C4 Zr1 O5 C16 -152.5(3)
C3 Zr1 O5 C16 -175.4(3)
Zr2 Zr1 O5 C16 -7.2(3)
Zr3 Zr1 O5 C16 38.6(3)
O1 Zr2 O6 C16 -31.9(3)
O3 Zr2 O6 C16 -44.9(4)
O2 Zr2 O6 C16 41.8(3)
O7 Zr2 O6 C16 -113.2(3)
C9 Zr2 O6 C16 170.5(3)
C10 Zr2 O6 C16 133.5(3)
C8 Zr2 O6 C16 171.1(3)
C7 Zr2 O6 C16 141.0(3)
C6 Zr2 O6 C16 119.3(3)
Zr3 Zr2 O6 C16 -41.6(3)
Zr1 Zr2 O6 C16 5.0(3)
O1 Zr2 O7 C35 37.7(3)
O3 Zr2 O7 C35 -36.3(3)
O2 Zr2 O7 C35 46.4(4)
O6 Zr2 O7 C35 117.7(3)
C9 Zr2 O7 C35 -121.6(3)
C10 Zr2 O7 C35 -114.6(3)
C8 Zr2 O7 C35 -153.9(3)
C7 Zr2 O7 C35 -169.4(3)
C6 Zr2 O7 C35 -145.8(3)
Zr3 Zr2 O7 C35 0.9(3)
Zr1 Zr2 O7 C35 46.9(3)
O1 Zr3 O8 C35 -37.1(3)
O3 Zr3 O8 C35 37.4(3)
O4 Zr3 O8 C35 -46.9(4)
O9 Zr3 O8 C35 -117.7(3)
C12 Zr3 O8 C35 165.5(3)
C13 Zr3 O8 C35 168.5(3)
C14 Zr3 O8 C35 134.2(3)
C11 Zr3 O8 C35 134.1(3)
C15 Zr3 O8 C35 115.6(3)
Zr2 Zr3 O8 C35 0.0(3)
Zr1 Zr3 O8 C35 -45.8(3)
O1 Zr3 O9 C54 36.5(3)
O3 Zr3 O9 C54 47.1(4)
O4 Zr3 O9 C54 -37.5(3)
O8 Zr3 O9 C54 118.2(3)
C12 Zr3 O9 C54 -158.3(3)
C13 Zr3 O9 C54 -125.0(3)
C14 Zr3 O9 C54 -114.2(3)
C11 Zr3 O9 C54 -169.2(3)
C15 Zr3 O9 C54 -141.1(3)
Zr2 Zr3 O9 C54 45.4(3)
Zr1 Zr3 O9 C54 0.1(3)
O1 Zr1 O10 C54 -33.7(3)
O2 Zr1 O10 C54 -39.4(4)
O4 Zr1 O10 C54 40.1(3)
O5 Zr1 O10 C54 -114.4(3)
C1 Zr1 O10 C54 122.3(3)
C5 Zr1 O10 C54 160.6(3)
C2 Zr1 O10 C54 120.2(3)
C4 Zr1 O10 C54 172.2(3)
C3 Zr1 O10 C54 149.3(3)
Zr2 Zr1 O10 C54 -42.0(3)
Zr3 Zr1 O10 C54 2.5(3)
O14 Zr4 O11 Zr5 -105.65(10)
O12 Zr4 O11 Zr5 -9.40(9)
O20 Zr4 O11 Zr5 166.60(10)
O15 Zr4 O11 Zr5 78.73(9)
C74 Zr4 O11 Zr5 33.1(3)
C75 Zr4 O11 Zr5 104.9(2)
C73 Zr4 O11 Zr5 -34.2(3)
C76 Zr4 O11 Zr5 -177.9(2)
C77 Zr4 O11 Zr5 -102.6(3)
Zr6 Zr4 O11 Zr5 -115.17(12)
O14 Zr4 O11 Zr6 9.52(9)
O12 Zr4 O11 Zr6 105.77(10)
O20 Zr4 O11 Zr6 -78.23(9)
O15 Zr4 O11 Zr6 -166.11(10)
C74 Zr4 O11 Zr6 148.3(2)
C75 Zr4 O11 Zr6 -140.0(2)
C73 Zr4 O11 Zr6 81.0(3)
C76 Zr4 O11 Zr6 -62.7(3)
C77 Zr4 O11 Zr6 12.6(3)
Zr5 Zr4 O11 Zr6 115.17(12)
O13 Zr5 O11 Zr4 106.91(10)
O12 Zr5 O11 Zr4 9.40(9)
O16 Zr5 O11 Zr4 -78.14(10)
O17 Zr5 O11 Zr4 -165.91(10)
C81 Zr5 O11 Zr4 142.4(2)
C80 Zr5 O11 Zr4 -142.4(2)
C82 Zr5 O11 Zr4 73.9(2)
C78 Zr5 O11 Zr4 8.3(3)
C79 Zr5 O11 Zr4 -63.1(3)
Zr6 Zr5 O11 Zr4 115.28(12)
O13 Zr5 O11 Zr6 -8.37(8)
O12 Zr5 O11 Zr6 -105.88(10)
O16 Zr5 O11 Zr6 166.57(10)
O17 Zr5 O11 Zr6 78.81(9)
C81 Zr5 O11 Zr6 27.2(2)
C80 Zr5 O11 Zr6 102.3(2)
C82 Zr5 O11 Zr6 -41.4(2)
C78 Zr5 O11 Zr6 -107.0(2)
C79 Zr5 O11 Zr6 -178.4(2)
Zr4 Zr5 O11 Zr6 -115.28(12)
O13 Zr6 O11 Zr4 -107.14(10)
O14 Zr6 O11 Zr4 -9.50(8)
O18 Zr6 O11 Zr4 164.66(10)
O19 Zr6 O11 Zr4 77.29(9)
C85 Zr6 O11 Zr4 20.0(3)
C84 Zr6 O11 Zr4 -48.5(2)
C86 Zr6 O11 Zr4 93.9(3)
C87 Zr6 O11 Zr4 170.5(2)
C83 Zr6 O11 Zr4 -116.6(2)
Zr5 Zr6 O11 Zr4 -115.53(12)
O13 Zr6 O11 Zr5 8.40(8)
O14 Zr6 O11 Zr5 106.03(10)
O18 Zr6 O11 Zr5 -79.80(9)
O19 Zr6 O11 Zr5 -167.18(10)
C85 Zr6 O11 Zr5 135.5(2)
C84 Zr6 O11 Zr5 67.0(2)
C86 Zr6 O11 Zr5 -150.6(2)
C87 Zr6 O11 Zr5 -74.0(3)
C83 Zr6 O11 Zr5 -1.1(3)
Zr4 Zr6 O11 Zr5 115.53(12)
O11 Zr5 O12 Zr4 -8.99(8)
O13 Zr5 O12 Zr4 -81.25(10)
O16 Zr5 O12 Zr4 72.79(10)
O17 Zr5 O12 Zr4 1.3(2)
C81 Zr5 O12 Zr4 -164.24(11)
C80 Zr5 O12 Zr4 156.05(12)
C82 Zr5 O12 Zr4 -161.72(12)
C78 Zr5 O12 Zr4 170.45(13)
C79 Zr5 O12 Zr4 145.99(11)
Zr6 Zr5 O12 Zr4 -44.06(8)
O11 Zr4 O12 Zr5 9.00(8)
O14 Zr4 O12 Zr5 81.50(10)
O20 Zr4 O12 Zr5 -0.1(3)
O15 Zr4 O12 Zr5 -72.05(10)
C74 Zr4 O12 Zr5 -151.79(13)
C75 Zr4 O12 Zr5 -144.09(11)
C73 Zr4 O12 Zr5 176.87(14)
C76 Zr4 O12 Zr5 -177.52(14)
C77 Zr4 O12 Zr5 160.49(11)
Zr6 Zr4 O12 Zr5 44.03(8)
O11 Zr6 O13 Zr5 -8.10(8)
O14 Zr6 O13 Zr5 -79.67(10)
O18 Zr6 O13 Zr5 72.09(9)
O19 Zr6 O13 Zr5 1.8(2)
C85 Zr6 O13 Zr5 -161.40(11)
C84 Zr6 O13 Zr5 -162.75(11)
C86 Zr6 O13 Zr5 159.96(13)
C87 Zr6 O13 Zr5 145.54(11)
C83 Zr6 O13 Zr5 167.28(13)
Zr4 Zr6 O13 Zr5 -42.47(7)
O11 Zr5 O13 Zr6 8.15(8)
O12 Zr5 O13 Zr6 80.11(10)
O16 Zr5 O13 Zr6 -3.3(2)
O17 Zr5 O13 Zr6 -73.20(9)
C81 Zr5 O13 Zr6 -155.74(12)
C80 Zr5 O13 Zr6 -145.94(11)
C82 Zr5 O13 Zr6 171.86(12)
C78 Zr5 O13 Zr6 157.54(11)
C79 Zr5 O13 Zr6 -177.73(13)
Zr4 Zr5 O13 Zr6 42.54(7)
O11 Zr4 O14 Zr6 -9.23(8)
O12 Zr4 O14 Zr6 -81.59(10)
O20 Zr4 O14 Zr6 72.82(10)
O15 Zr4 O14 Zr6 0.4(2)
C74 Zr4 O14 Zr6 -165.76(13)
C75 Zr4 O14 Zr6 153.88(13)
C73 Zr4 O14 Zr6 -161.18(12)
C76 Zr4 O14 Zr6 146.53(12)
C77 Zr4 O14 Zr6 172.22(15)
Zr5 Zr4 O14 Zr6 -43.96(8)
O11 Zr6 O14 Zr4 9.17(8)
O13 Zr6 O14 Zr4 81.16(10)
O18 Zr6 O14 Zr4 -3.0(2)
O19 Zr6 O14 Zr4 -72.72(10)
C85 Zr6 O14 Zr4 -157.05(13)
C84 Zr6 O14 Zr4 170.64(12)
C86 Zr6 O14 Zr4 -143.60(11)
C87 Zr6 O14 Zr4 -170.81(14)
C83 Zr6 O14 Zr4 159.39(11)
Zr5 Zr6 O14 Zr4 43.93(8)
O11 Zr4 O15 C88 -33.9(3)
O14 Zr4 O15 C88 -43.3(4)
O12 Zr4 O15 C88 40.1(3)
O20 Zr4 O15 C88 -115.4(3)
C74 Zr4 O15 C88 125.5(3)
C75 Zr4 O15 C88 157.9(3)
C73 Zr4 O15 C88 117.2(3)
C76 Zr4 O15 C88 171.6(3)
C77 Zr4 O15 C88 146.9(3)
Zr5 Zr4 O15 C88 2.8(3)
Zr6 Zr4 O15 C88 -43.0(3)
O11 Zr5 O16 C88 31.2(3)
O13 Zr5 O16 C88 42.3(4)
O12 Zr5 O16 C88 -42.7(3)
O17 Zr5 O16 C88 111.9(3)
C81 Zr5 O16 C88 -169.6(3)
C80 Zr5 O16 C88 -171.5(3)
C82 Zr5 O16 C88 -131.8(3)
C78 Zr5 O16 C88 -119.4(3)
C79 Zr5 O16 C88 -142.0(3)
Zr4 Zr5 O16 C88 -5.3(3)
Zr6 Zr5 O16 C88 40.1(3)
O11 Zr5 O17 C107 -29.6(3)
O13 Zr5 O17 C107 44.7(3)
O12 Zr5 O17 C107 -39.6(4)
O16 Zr5 O17 C107 -110.8(3)
C81 Zr5 O17 C107 128.3(3)
C80 Zr5 O17 C107 160.5(3)
C82 Zr5 O17 C107 121.8(3)
C78 Zr5 O17 C107 154.0(3)
C79 Zr5 O17 C107 176.7(3)
Zr4 Zr5 O17 C107 -38.7(3)
Zr6 Zr5 O17 C107 7.5(3)
O11 Zr6 O18 C107 33.2(3)
O13 Zr6 O18 C107 -40.9(3)
O14 Zr6 O18 C107 45.0(4)
O19 Zr6 O18 C107 114.4(3)
C85 Zr6 O18 C107 -166.1(3)
C84 Zr6 O18 C107 -127.3(3)
C86 Zr6 O18 C107 -171.3(3)
C87 Zr6 O18 C107 -144.2(3)
C83 Zr6 O18 C107 -118.8(3)
Zr5 Zr6 O18 C107 -3.8(3)
Zr4 Zr6 O18 C107 43.0(3)
O11 Zr6 O19 C126 -36.8(3)
O13 Zr6 O19 C126 -46.4(4)
O14 Zr6 O19 C126 36.9(3)
O18 Zr6 O19 C126 -116.6(3)
C85 Zr6 O19 C126 119.3(3)
C84 Zr6 O19 C126 116.4(3)
C86 Zr6 O19 C126 150.7(3)
C87 Zr6 O19 C126 169.6(3)
C83 Zr6 O19 C126 151.5(3)
Zr5 Zr6 O19 C126 -45.2(3)
Zr4 Zr6 O19 C126 -0.2(3)
O11 Zr4 O20 C126 38.7(3)
O14 Zr4 O20 C126 -35.4(3)
O12 Zr4 O20 C126 47.6(4)
O15 Zr4 O20 C126 119.3(3)
C74 Zr4 O20 C126 -164.7(3)
C75 Zr4 O20 C126 -164.6(3)
C73 Zr4 O20 C126 -128.7(3)
C76 Zr4 O20 C126 -134.5(3)
C77 Zr4 O20 C126 -113.6(3)
Zr5 Zr4 O20 C126 47.5(3)
Zr6 Zr4 O20 C126 1.8(3)
O1 Zr1 C1 C2 123.7(3)
O2 Zr1 C1 C2 168.1(2)
O4 Zr1 C1 C2 76.9(2)
O5 Zr1 C1 C2 -109.4(2)
O10 Zr1 C1 C2 -4.0(3)
C5 Zr1 C1 C2 -113.8(3)
C4 Zr1 C1 C2 -76.8(2)
C3 Zr1 C1 C2 -37.3(2)
Zr2 Zr1 C1 C2 159.46(19)
Zr3 Zr1 C1 C2 87.3(2)
O1 Zr1 C1 C5 -122.5(2)
O2 Zr1 C1 C5 -78.1(2)
O4 Zr1 C1 C5 -169.3(2)
O5 Zr1 C1 C5 4.4(3)
O10 Zr1 C1 C5 109.8(2)
C2 Zr1 C1 C5 113.8(3)
C4 Zr1 C1 C5 37.1(2)
C3 Zr1 C1 C5 76.6(2)
Zr2 Zr1 C1 C5 -86.7(2)
Zr3 Zr1 C1 C5 -158.89(18)
C5 C1 C2 C3 0.8(4)
Zr1 C1 C2 C3 68.4(2)
C5 C1 C2 Zr1 -67.6(2)
O1 Zr1 C2 C1 -117.2(3)
O2 Zr1 C2 C1 -13.3(3)
O4 Zr1 C2 C1 -99.2(2)
O5 Zr1 C2 C1 91.4(2)
O10 Zr1 C2 C1 176.6(2)
C5 Zr1 C2 C1 37.9(2)
C4 Zr1 C2 C1 78.0(2)
C3 Zr1 C2 C1 114.2(3)
Zr2 Zr1 C2 C1 -37.0(3)
Zr3 Zr1 C2 C1 -111.0(2)
O1 Zr1 C2 C3 128.6(3)
O2 Zr1 C2 C3 -127.5(2)
O4 Zr1 C2 C3 146.6(2)
O5 Zr1 C2 C3 -22.8(3)
O10 Zr1 C2 C3 62.4(2)
C1 Zr1 C2 C3 -114.2(3)
C5 Zr1 C2 C3 -76.3(2)
C4 Zr1 C2 C3 -36.2(2)
Zr2 Zr1 C2 C3 -151.20(19)
Zr3 Zr1 C2 C3 134.8(2)
C1 C2 C3 C4 -0.5(4)
Zr1 C2 C3 C4 66.3(2)
C1 C2 C3 Zr1 -66.8(2)
O1 Zr1 C3 C4 124.9(3)
O2 Zr1 C3 C4 -43.1(3)
O4 Zr1 C3 C4 -149.8(2)
O5 Zr1 C3 C4 46.2(2)
O10 Zr1 C3 C4 131.8(2)
C1 Zr1 C3 C4 -77.9(2)
C5 Zr1 C3 C4 -36.7(2)
C2 Zr1 C3 C4 -115.3(3)
Zr2 Zr1 C3 C4 -4.6(5)
Zr3 Zr1 C3 C4 -179.75(17)
O1 Zr1 C3 C2 -119.8(3)
O2 Zr1 C3 C2 72.2(3)
O4 Zr1 C3 C2 -34.5(3)
O5 Zr1 C3 C2 161.5(2)
O10 Zr1 C3 C2 -112.9(2)
C1 Zr1 C3 C2 37.4(2)
C5 Zr1 C3 C2 78.7(3)
C4 Zr1 C3 C2 115.3(3)
Zr2 Zr1 C3 C2 110.7(4)
Zr3 Zr1 C3 C2 -64.4(3)
C2 C3 C4 C5 0.1(4)
Zr1 C3 C4 C5 65.1(2)
C2 C3 C4 Zr1 -65.0(2)
O1 Zr1 C4 C3 -126.4(3)
O2 Zr1 C4 C3 147.8(2)
O4 Zr1 C4 C3 40.7(3)
O5 Zr1 C4 C3 -131.6(2)
O10 Zr1 C4 C3 -46.1(2)
C1 Zr1 C4 C3 77.5(2)
C5 Zr1 C4 C3 115.7(3)
C2 Zr1 C4 C3 37.0(2)
Zr2 Zr1 C4 C3 178.36(18)
Zr3 Zr1 C4 C3 0.7(5)
O1 Zr1 C4 C5 117.9(3)
O2 Zr1 C4 C5 32.1(2)
O4 Zr1 C4 C5 -74.9(3)
O5 Zr1 C4 C5 112.7(2)
O10 Zr1 C4 C5 -161.7(2)
C1 Zr1 C4 C5 -38.1(2)
C2 Zr1 C4 C5 -78.7(2)
C3 Zr1 C4 C5 -115.7(3)
Zr2 Zr1 C4 C5 62.7(3)
Zr3 Zr1 C4 C5 -114.9(4)
C3 C4 C5 C1 0.4(4)
Zr1 C4 C5 C1 66.8(2)
C3 C4 C5 Zr1 -66.4(2)
C2 C1 C5 C4 -0.7(4)
Zr1 C1 C5 C4 -68.5(2)
C2 C1 C5 Zr1 67.8(2)
O1 Zr1 C5 C4 -127.7(2)
O2 Zr1 C5 C4 -148.8(2)
O4 Zr1 C5 C4 125.9(2)
O5 Zr1 C5 C4 -62.4(2)
O10 Zr1 C5 C4 22.5(3)
C1 Zr1 C5 C4 113.8(3)
C2 Zr1 C5 C4 76.5(2)
C3 Zr1 C5 C4 36.1(2)
Zr2 Zr1 C5 C4 -135.3(2)
Zr3 Zr1 C5 C4 153.18(18)
O1 Zr1 C5 C1 118.5(3)
O2 Zr1 C5 C1 97.4(2)
O4 Zr1 C5 C1 12.2(3)
O5 Zr1 C5 C1 -176.2(2)
O10 Zr1 C5 C1 -91.3(2)
C2 Zr1 C5 C1 -37.3(2)
C4 Zr1 C5 C1 -113.8(3)
C3 Zr1 C5 C1 -77.6(2)
Zr2 Zr1 C5 C1 110.9(2)
Zr3 Zr1 C5 C1 39.4(3)
O1 Zr2 C6 C10 -119.7(3)
O3 Zr2 C6 C10 -29.8(3)
O2 Zr2 C6 C10 -117.9(2)
O6 Zr2 C6 C10 157.9(2)
O7 Zr2 C6 C10 67.6(3)
C9 Zr2 C6 C10 36.9(2)
C8 Zr2 C6 C10 77.4(3)
C7 Zr2 C6 C10 115.2(4)
Zr3 Zr2 C6 C10 -51.5(3)
Zr1 Zr2 C6 C10 -125.1(2)
O1 Zr2 C6 C7 125.2(3)
O3 Zr2 C6 C7 -145.0(2)
O2 Zr2 C6 C7 126.9(3)
O6 Zr2 C6 C7 42.7(3)
O7 Zr2 C6 C7 -47.6(3)
C9 Zr2 C6 C7 -78.3(3)
C10 Zr2 C6 C7 -115.2(4)
C8 Zr2 C6 C7 -37.7(2)
Zr3 Zr2 C6 C7 -166.7(2)
Zr1 Zr2 C6 C7 119.7(2)
C10 C6 C7 C8 0.3(4)
Zr2 C6 C7 C8 66.7(3)
C10 C6 C7 Zr2 -66.4(3)
O1 Zr2 C7 C6 -120.1(3)
O3 Zr2 C7 C6 47.9(3)
O2 Zr2 C7 C6 -52.2(3)
O6 Zr2 C7 C6 -135.8(3)
O7 Zr2 C7 C6 143.0(2)
C9 Zr2 C7 C6 76.8(3)
C10 Zr2 C7 C6 36.6(2)
C8 Zr2 C7 C6 114.2(4)
Zr3 Zr2 C7 C6 58.2(8)
Zr1 Zr2 C7 C6 -78.7(3)
O1 Zr2 C7 C8 125.7(3)
O3 Zr2 C7 C8 -66.2(3)
O2 Zr2 C7 C8 -166.4(2)
O6 Zr2 C7 C8 110.0(3)
O7 Zr2 C7 C8 28.9(3)
C9 Zr2 C7 C8 -37.3(2)
C10 Zr2 C7 C8 -77.6(3)
C6 Zr2 C7 C8 -114.2(4)
Zr3 Zr2 C7 C8 -56.0(8)
Zr1 Zr2 C7 C8 167.13(19)
C6 C7 C8 C9 -0.6(4)
Zr2 C7 C8 C9 66.5(3)
C6 C7 C8 Zr2 -67.1(3)
O1 Zr2 C8 C9 121.5(3)
O3 Zr2 C8 C9 18.7(3)
O2 Zr2 C8 C9 -96.4(3)
O6 Zr2 C8 C9 -179.0(2)
O7 Zr2 C8 C9 95.1(2)
C10 Zr2 C8 C9 -37.0(2)
C7 Zr2 C8 C9 -113.9(3)
C6 Zr2 C8 C9 -76.9(3)
Zr3 Zr2 C8 C9 53.4(3)
Zr1 Zr2 C8 C9 -141.6(2)
O1 Zr2 C8 C7 -124.7(3)
O3 Zr2 C8 C7 132.5(2)
O2 Zr2 C8 C7 17.5(3)
O6 Zr2 C8 C7 -65.1(2)
O7 Zr2 C8 C7 -151.1(3)
C9 Zr2 C8 C7 113.9(3)
C10 Zr2 C8 C7 76.8(3)
C6 Zr2 C8 C7 36.9(2)
Zr3 Zr2 C8 C7 167.29(19)
Zr1 Zr2 C8 C7 -27.7(4)
C7 C8 C9 C10 0.7(4)
Zr2 C8 C9 C10 67.7(3)
C7 C8 C9 Zr2 -66.9(3)
O1 Zr2 C9 C10 119.6(3)
O3 Zr2 C9 C10 82.5(2)
O2 Zr2 C9 C10 -6.0(3)
O6 Zr2 C9 C10 -113.3(2)
O7 Zr2 C9 C10 167.5(2)
C8 Zr2 C9 C10 -114.4(3)
C7 Zr2 C9 C10 -76.7(3)
C6 Zr2 C9 C10 -36.6(2)
Zr3 Zr2 C9 C10 99.9(2)
Zr1 Zr2 C9 C10 20.1(4)
O1 Zr2 C9 C8 -126.0(3)
O3 Zr2 C9 C8 -163.0(2)
O2 Zr2 C9 C8 108.5(2)
O6 Zr2 C9 C8 1.1(3)
O7 Zr2 C9 C8 -78.0(2)
C10 Zr2 C9 C8 114.4(3)
C7 Zr2 C9 C8 37.8(2)
C6 Zr2 C9 C8 77.8(3)
Zr3 Zr2 C9 C8 -145.7(2)
Zr1 Zr2 C9 C8 134.6(3)
C7 C6 C10 C9 0.1(4)
Zr2 C6 C10 C9 -66.4(3)
C7 C6 C10 Zr2 66.6(3)
C8 C9 C10 C6 -0.5(4)
Zr2 C9 C10 C6 67.2(3)
C8 C9 C10 Zr2 -67.7(3)
O1 Zr2 C10 C6 121.8(3)
O3 Zr2 C10 C6 151.6(2)
O2 Zr2 C10 C6 60.1(2)
O6 Zr2 C10 C6 -27.7(3)
O7 Zr2 C10 C6 -128.2(2)
C9 Zr2 C10 C6 -115.0(3)
C8 Zr2 C10 C6 -77.8(3)
C7 Zr2 C10 C6 -36.8(2)
Zr3 Zr2 C10 C6 147.2(2)
Zr1 Zr2 C10 C6 73.5(3)
O1 Zr2 C10 C9 -123.2(3)
O3 Zr2 C10 C9 -93.4(2)
O2 Zr2 C10 C9 175.1(2)
O6 Zr2 C10 C9 87.4(3)
O7 Zr2 C10 C9 -13.2(3)
C8 Zr2 C10 C9 37.3(2)
C7 Zr2 C10 C9 78.3(3)
C6 Zr2 C10 C9 115.0(3)
Zr3 Zr2 C10 C9 -97.8(2)
Zr1 Zr2 C10 C9 -171.44(19)
O1 Zr3 C11 C12 122.7(3)
O3 Zr3 C11 C12 -174.9(2)
O4 Zr3 C11 C12 -77.0(3)
O9 Zr3 C11 C12 20.4(3)
O8 Zr3 C11 C12 102.4(2)
C13 Zr3 C11 C12 -37.8(2)
C14 Zr3 C11 C12 -77.5(3)
C15 Zr3 C11 C12 -114.0(4)
Zr2 Zr3 C11 C12 161.4(2)
Zr1 Zr3 C11 C12 -78.1(6)
O1 Zr3 C11 C15 -123.3(3)
O3 Zr3 C11 C15 -60.9(2)
O4 Zr3 C11 C15 37.0(3)
O9 Zr3 C11 C15 134.4(2)
O8 Zr3 C11 C15 -143.6(3)
C12 Zr3 C11 C15 114.0(4)
C13 Zr3 C11 C15 76.2(3)
C14 Zr3 C11 C15 36.5(2)
Zr2 Zr3 C11 C15 -84.6(2)
Zr1 Zr3 C11 C15 35.9(7)
C15 C11 C12 C13 0.0(4)
Zr3 C11 C12 C13 67.3(3)
C15 C11 C12 Zr3 -67.4(2)
O1 Zr3 C12 C11 -126.8(3)
O3 Zr3 C12 C11 6.4(3)
O4 Zr3 C12 C11 124.0(2)
O9 Zr3 C12 C11 -160.0(2)
O8 Zr3 C12 C11 -71.3(2)
C13 Zr3 C12 C11 113.9(3)
C14 Zr3 C12 C11 77.2(3)
C15 Zr3 C12 C11 37.4(2)
Zr2 Zr3 C12 C11 -36.9(4)
Zr1 Zr3 C12 C11 162.09(17)
O1 Zr3 C12 C13 119.4(3)
O3 Zr3 C12 C13 -107.5(3)
O4 Zr3 C12 C13 10.2(3)
O9 Zr3 C12 C13 86.2(3)
O8 Zr3 C12 C13 174.8(3)
C14 Zr3 C12 C13 -36.7(2)
C11 Zr3 C12 C13 -113.9(3)
C15 Zr3 C12 C13 -76.5(3)
Zr2 Zr3 C12 C13 -150.8(2)
Zr1 Zr3 C12 C13 48.2(3)
C11 C12 C13 C14 -0.3(4)
Zr3 C12 C13 C14 67.5(3)
C11 C12 C13 Zr3 -67.8(3)
O1 Zr3 C13 C14 120.4(3)
O3 Zr3 C13 C14 -15.7(3)
O4 Zr3 C13 C14 74.6(2)
O9 Zr3 C13 C14 159.8(3)
O8 Zr3 C13 C14 -120.0(2)
C12 Zr3 C13 C14 -114.3(4)
C11 Zr3 C13 C14 -77.0(3)
C15 Zr3 C13 C14 -36.6(2)
Zr2 Zr3 C13 C14 13.7(5)
Zr1 Zr3 C13 C14 95.3(2)
O1 Zr3 C13 C12 -125.3(3)
O3 Zr3 C13 C12 98.6(3)
O4 Zr3 C13 C12 -171.0(3)
O9 Zr3 C13 C12 -85.9(2)
O8 Zr3 C13 C12 -5.7(3)
C14 Zr3 C13 C12 114.3(4)
C11 Zr3 C13 C12 37.3(2)
C15 Zr3 C13 C12 77.8(3)
Zr2 Zr3 C13 C12 128.0(3)
Zr1 Zr3 C13 C12 -150.4(2)
C12 C13 C14 C15 0.6(4)
Zr3 C13 C14 C15 67.3(3)
C12 C13 C14 Zr3 -66.7(3)
O1 Zr3 C14 C13 -119.7(3)
O3 Zr3 C14 C13 167.7(2)
O4 Zr3 C14 C13 -101.3(3)
O9 Zr3 C14 C13 -20.5(3)
O8 Zr3 C14 C13 78.2(3)
C12 Zr3 C14 C13 37.8(2)
C11 Zr3 C14 C13 78.3(3)
C15 Zr3 C14 C13 115.3(4)
Zr2 Zr3 C14 C13 -175.0(2)
Zr1 Zr3 C14 C13 -101.8(2)
O1 Zr3 C14 C15 124.9(3)
O3 Zr3 C14 C15 52.4(2)
O4 Zr3 C14 C15 143.4(3)
O9 Zr3 C14 C15 -135.8(2)
O8 Zr3 C14 C15 -37.1(3)
C12 Zr3 C14 C15 -77.6(3)
C13 Zr3 C14 C15 -115.3(4)
C11 Zr3 C14 C15 -37.0(2)
Zr2 Zr3 C14 C15 69.7(3)
Zr1 Zr3 C14 C15 142.9(2)
C13 C14 C15 C11 -0.6(4)
Zr3 C14 C15 C11 66.0(2)
C13 C14 C15 Zr3 -66.6(3)
C12 C11 C15 C14 0.4(4)
Zr3 C11 C15 C14 -66.1(3)
C12 C11 C15 Zr3 66.5(2)
O1 Zr3 C15 C14 -118.4(3)
O3 Zr3 C15 C14 -127.2(2)
O4 Zr3 C15 C14 -37.2(3)
O9 Zr3 C15 C14 56.5(3)
O8 Zr3 C15 C14 150.6(2)
C12 Zr3 C15 C14 77.7(3)
C13 Zr3 C15 C14 36.6(2)
C11 Zr3 C15 C14 115.1(4)
Zr2 Zr3 C15 C14 -130.1(2)
Zr1 Zr3 C15 C14 -55.5(3)
O1 Zr3 C15 C11 126.5(3)
O3 Zr3 C15 C11 117.7(3)
O4 Zr3 C15 C11 -152.3(2)
O9 Zr3 C15 C11 -58.6(3)
O8 Zr3 C15 C11 35.5(3)
C12 Zr3 C15 C11 -37.5(2)
C13 Zr3 C15 C11 -78.5(3)
C14 Zr3 C15 C11 -115.1(4)
Zr2 Zr3 C15 C11 114.8(2)
Zr1 Zr3 C15 C11 -170.58(19)
Zr1 O5 C16 O6 13.6(5)
Zr1 O5 C16 C17 -168.2(2)
Zr2 O6 C16 O5 -12.2(5)
Zr2 O6 C16 C17 169.6(2)
O5 C16 C17 C19 169.2(3)
O6 C16 C17 C19 -12.5(5)
O5 C16 C17 C18 -11.2(5)
O6 C16 C17 C18 167.2(3)
C19 C17 C18 C20 -0.2(6)
C16 C17 C18 C20 -179.9(3)
C18 C17 C19 C21 1.4(6)
C16 C17 C19 C21 -179.0(3)
C17 C18 C20 C22 -0.8(6)
C17 C19 C21 C22 -1.5(6)
C18 C20 C22 C21 0.7(6)
C18 C20 C22 N1 179.2(4)
C19 C21 C22 C20 0.5(6)
C19 C21 C22 N1 -178.1(4)
C34 N1 C22 C20 -128.3(4)
C23 N1 C22 C20 53.6(6)
C34 N1 C22 C21 50.3(6)
C23 N1 C22 C21 -127.8(4)
C34 N1 C23 C24 -177.0(4)
C22 N1 C23 C24 1.3(7)
C34 N1 C23 C28 0.1(4)
C22 N1 C23 C28 178.5(4)
N1 C23 C24 C25 177.0(4)
C28 C23 C24 C25 0.2(6)
C23 C24 C25 C26 1.4(7)
C24 C25 C26 C27 -1.9(7)
C25 C26 C27 C28 0.7(7)
C26 C27 C28 C23 0.9(6)
C26 C27 C28 C29 -177.3(4)
C24 C23 C28 C27 -1.3(6)
N1 C23 C28 C27 -178.7(3)
C24 C23 C28 C29 177.3(4)
N1 C23 C28 C29 -0.1(4)
C27 C28 C29 C34 178.4(4)
C23 C28 C29 C34 0.0(4)
C27 C28 C29 C30 -1.7(8)
C23 C28 C29 C30 179.9(4)
C34 C29 C30 C31 0.5(6)
C28 C29 C30 C31 -179.3(4)
C29 C30 C31 C32 0.1(7)
C30 C31 C32 C33 0.2(7)
C31 C32 C33 C34 -1.1(7)
C32 C33 C34 N1 179.8(4)
C32 C33 C34 C29 1.7(6)
C23 N1 C34 C33 -178.3(4)
C22 N1 C34 C33 3.2(7)
C23 N1 C34 C29 -0.1(4)
C22 N1 C34 C29 -178.5(4)
C30 C29 C34 C33 -1.5(6)
C28 C29 C34 C33 178.4(4)
C30 C29 C34 N1 -179.9(3)
C28 C29 C34 N1 0.0(4)
Zr2 O7 C35 O8 -1.2(5)
Zr2 O7 C35 C36 177.6(2)
Zr3 O8 C35 O7 0.6(5)
Zr3 O8 C35 C36 -178.3(2)
O7 C35 C36 C38 -176.8(3)
O8 C35 C36 C38 2.2(5)
O7 C35 C36 C37 1.3(5)
O8 C35 C36 C37 -179.7(3)
C38 C36 C37 C39 -0.4(6)
C35 C36 C37 C39 -178.5(4)
C37 C36 C38 C40 0.4(5)
C35 C36 C38 C40 178.4(3)
C36 C37 C39 C41 0.3(7)
C36 C38 C40 C41 -0.1(5)
C38 C40 C41 C39 -0.1(6)
C38 C40 C41 N2 -178.4(3)
C37 C39 C41 C40 0.0(7)
C37 C39 C41 N2 178.3(4)
C42 N2 C41 C40 115.6(4)
C53 N2 C41 C40 -61.5(5)
C42 N2 C41 C39 -62.7(5)
C53 N2 C41 C39 120.2(4)
C53 N2 C42 C43 175.2(4)
C41 N2 C42 C43 -2.4(6)
C53 N2 C42 C47 -2.4(4)
C41 N2 C42 C47 -180.0(3)
N2 C42 C43 C44 -176.8(4)
C47 C42 C43 C44 0.4(6)
C42 C43 C44 C45 -1.2(7)
C43 C44 C45 C46 0.5(8)
C44 C45 C46 C47 1.1(7)
C45 C46 C47 C42 -1.8(6)
C45 C46 C47 C48 175.0(4)
C43 C42 C47 C46 1.1(6)
N2 C42 C47 C46 178.9(3)
C43 C42 C47 C48 -176.5(4)
N2 C42 C47 C48 1.3(4)
C46 C47 C48 C49 3.3(8)
C42 C47 C48 C49 -179.7(4)
C46 C47 C48 C53 -176.7(4)
C42 C47 C48 C53 0.3(4)
C53 C48 C49 C50 1.8(6)
C47 C48 C49 C50 -178.3(4)
C48 C49 C50 C51 -0.9(7)
C49 C50 C51 C52 -0.8(7)
C50 C51 C52 C53 1.5(7)
C51 C52 C53 C48 -0.6(6)
C51 C52 C53 N2 -179.7(4)
C49 C48 C53 C52 -1.0(6)
C47 C48 C53 C52 179.0(4)
C49 C48 C53 N2 178.2(3)
C47 C48 C53 N2 -1.8(4)
C42 N2 C53 C52 -178.2(4)
C41 N2 C53 C52 -0.7(6)
C42 N2 C53 C48 2.6(4)
C41 N2 C53 C48 -179.9(3)
Zr1 O10 C54 O9 -3.4(5)
Zr1 O10 C54 C55 178.2(2)
Zr3 O9 C54 O10 1.6(5)
Zr3 O9 C54 C55 -179.9(2)
O10 C54 C55 C56 175.9(3)
O9 C54 C55 C56 -2.7(5)
O10 C54 C55 C57 -3.7(5)
O9 C54 C55 C57 177.7(3)
C57 C55 C56 C58 0.4(6)
C54 C55 C56 C58 -179.3(4)
C56 C55 C57 C59 -0.5(6)
C54 C55 C57 C59 179.2(3)
C55 C56 C58 C60 -0.8(6)
C55 C57 C59 C60 1.0(6)
C56 C58 C60 C59 1.4(6)
C56 C58 C60 N3 -177.8(4)
C57 C59 C60 C58 -1.5(6)
C57 C59 C60 N3 177.7(3)
C72 N3 C60 C58 126.9(4)
C61 N3 C60 C58 -51.5(6)
C72 N3 C60 C59 -52.3(5)
C61 N3 C60 C59 129.3(4)
C72 N3 C61 C62 178.1(4)
C60 N3 C61 C62 -3.3(7)
C72 N3 C61 C66 0.2(4)
C60 N3 C61 C66 178.8(3)
N3 C61 C62 C63 -177.1(4)
C66 C61 C62 C63 0.5(6)
C61 C62 C63 C64 -0.9(7)
C62 C63 C64 C65 1.9(7)
C63 C64 C65 C66 -2.4(7)
C64 C65 C66 C61 2.0(6)
C64 C65 C66 C67 179.3(4)
C62 C61 C66 C65 -1.0(6)
N3 C61 C66 C65 177.0(4)
C62 C61 C66 C67 -179.0(4)
N3 C61 C66 C67 -1.0(4)
C65 C66 C67 C68 5.3(8)
C61 C66 C67 C68 -177.1(4)
C65 C66 C67 C72 -176.2(4)
C61 C66 C67 C72 1.4(4)
C72 C67 C68 C69 1.0(6)
C66 C67 C68 C69 179.3(4)
C67 C68 C69 C70 -0.6(7)
C68 C69 C70 C71 -1.5(7)
C69 C70 C71 C72 3.2(6)
C61 N3 C72 C71 177.1(4)
C60 N3 C72 C71 -1.6(6)
C61 N3 C72 C67 0.7(4)
C60 N3 C72 C67 -178.0(3)
C70 C71 C72 N3 -178.8(4)
C70 C71 C72 C67 -2.8(6)
C68 C67 C72 N3 177.5(3)
C66 C67 C72 N3 -1.3(4)
C68 C67 C72 C71 0.8(6)
C66 C67 C72 C71 -178.0(4)
O11 Zr4 C73 C77 -124.3(3)
O14 Zr4 C73 C77 -58.3(3)
O12 Zr4 C73 C77 -148.4(3)
O20 Zr4 C73 C77 30.0(3)
O15 Zr4 C73 C77 130.4(2)
C74 Zr4 C73 C77 114.7(4)
C75 Zr4 C73 C77 77.5(3)
C76 Zr4 C73 C77 37.0(2)
Zr5 Zr4 C73 C77 -146.2(2)
Zr6 Zr4 C73 C77 -73.4(3)
O11 Zr4 C73 C74 121.0(3)
O14 Zr4 C73 C74 -172.9(2)
O12 Zr4 C73 C74 96.9(3)
O20 Zr4 C73 C74 -84.7(3)
O15 Zr4 C73 C74 15.7(3)
C75 Zr4 C73 C74 -37.2(2)
C76 Zr4 C73 C74 -77.7(3)
C77 Zr4 C73 C74 -114.7(4)
Zr5 Zr4 C73 C74 99.1(2)
Zr6 Zr4 C73 C74 171.9(2)
C77 C73 C74 C75 -0.5(4)
Zr4 C73 C74 C75 67.4(3)
C77 C73 C74 Zr4 -67.9(3)
O11 Zr4 C74 C73 -119.2(3)
O14 Zr4 C74 C73 8.8(3)
O12 Zr4 C74 C73 -78.6(3)
O20 Zr4 C74 C73 114.8(3)
O15 Zr4 C74 C73 -165.0(3)
C75 Zr4 C74 C73 114.6(4)
C76 Zr4 C74 C73 77.0(3)
C77 Zr4 C74 C73 36.7(2)
Zr5 Zr4 C74 C73 -97.9(2)
Zr6 Zr4 C74 C73 -19.6(5)
O11 Zr4 C74 C75 126.1(2)
O14 Zr4 C74 C75 -105.8(2)
O12 Zr4 C74 C75 166.7(2)
O20 Zr4 C74 C75 0.2(3)
O15 Zr4 C74 C75 80.4(2)
C73 Zr4 C74 C75 -114.6(4)
C76 Zr4 C74 C75 -37.7(2)
C77 Zr4 C74 C75 -77.9(3)
Zr5 Zr4 C74 C75 147.5(2)
Zr6 Zr4 C74 C75 -134.3(3)
C73 C74 C75 C76 0.5(4)
Zr4 C74 C75 C76 68.4(3)
C73 C74 C75 Zr4 -67.9(3)
O11 Zr4 C75 C74 -119.1(3)
O14 Zr4 C75 C74 99.4(3)
O12 Zr4 C75 C74 -14.7(3)
O20 Zr4 C75 C74 -179.8(2)
O15 Zr4 C75 C74 -92.5(2)
C73 Zr4 C75 C74 36.8(2)
C76 Zr4 C75 C74 113.4(3)
C77 Zr4 C75 C74 76.4(3)
Zr5 Zr4 C75 C74 -50.7(3)
Zr6 Zr4 C75 C74 143.9(2)
O11 Zr4 C75 C76 127.5(3)
O14 Zr4 C75 C76 -14.0(3)
O12 Zr4 C75 C76 -128.0(2)
O20 Zr4 C75 C76 66.8(2)
O15 Zr4 C75 C76 154.1(3)
C74 Zr4 C75 C76 -113.4(3)
C73 Zr4 C75 C76 -76.6(3)
C77 Zr4 C75 C76 -36.9(2)
Zr5 Zr4 C75 C76 -164.10(18)
Zr6 Zr4 C75 C76 30.5(4)
C74 C75 C76 C77 -0.3(4)
Zr4 C75 C76 C77 67.1(3)
C74 C75 C76 Zr4 -67.5(3)
O11 Zr4 C76 C77 121.7(3)
O14 Zr4 C76 C77 54.6(3)
O12 Zr4 C76 C77 -43.5(3)
O20 Zr4 C76 C77 137.6(3)
O15 Zr4 C76 C77 -140.4(3)
C74 Zr4 C76 C77 -76.7(3)
C75 Zr4 C76 C77 -114.4(4)
C73 Zr4 C76 C77 -36.5(2)
Zr5 Zr4 C76 C77 -51.6(7)
Zr6 Zr4 C76 C77 79.9(3)
O11 Zr4 C76 C75 -123.9(3)
O14 Zr4 C76 C75 169.0(2)
O12 Zr4 C76 C75 70.9(3)
O20 Zr4 C76 C75 -107.9(2)
O15 Zr4 C76 C75 -25.9(3)
C74 Zr4 C76 C75 37.7(2)
C73 Zr4 C76 C75 77.9(3)
C77 Zr4 C76 C75 114.4(4)
Zr5 Zr4 C76 C75 62.8(6)
Zr6 Zr4 C76 C75 -165.70(19)
C74 C73 C77 C76 0.2(4)
Zr4 C73 C77 C76 -66.4(3)
C74 C73 C77 Zr4 66.6(3)
C75 C76 C77 C73 0.1(4)
Zr4 C76 C77 C73 66.1(3)
C75 C76 C77 Zr4 -66.1(3)
O11 Zr4 C77 C73 117.4(3)
O14 Zr4 C77 C73 120.4(3)
O12 Zr4 C77 C73 32.4(3)
O20 Zr4 C77 C73 -156.0(2)
O15 Zr4 C77 C73 -64.2(3)
C74 Zr4 C77 C73 -37.1(2)
C75 Zr4 C77 C73 -77.7(3)
C76 Zr4 C77 C73 -114.9(4)
Zr5 Zr4 C77 C73 51.5(3)
Zr6 Zr4 C77 C73 125.8(2)
O11 Zr4 C77 C76 -127.6(3)
O14 Zr4 C77 C76 -124.6(3)
O12 Zr4 C77 C76 147.4(2)
O20 Zr4 C77 C76 -41.0(3)
O15 Zr4 C77 C76 50.8(3)
C74 Zr4 C77 C76 77.9(3)
C75 Zr4 C77 C76 37.2(2)
C73 Zr4 C77 C76 114.9(4)
Zr5 Zr4 C77 C76 166.4(2)
Zr6 Zr4 C77 C76 -119.3(2)
O11 Zr5 C78 C82 117.3(3)
O13 Zr5 C78 C82 28.0(2)
O12 Zr5 C78 C82 116.2(2)
O16 Zr5 C78 C82 -160.4(2)
O17 Zr5 C78 C82 -70.1(3)
C81 Zr5 C78 C82 -37.4(2)
C80 Zr5 C78 C82 -78.0(2)
C79 Zr5 C78 C82 -115.5(3)
Zr4 Zr5 C78 C82 122.7(2)
Zr6 Zr5 C78 C82 50.2(3)
O11 Zr5 C78 C79 -127.2(2)
O13 Zr5 C78 C79 143.5(2)
O12 Zr5 C78 C79 -128.3(3)
O16 Zr5 C78 C79 -44.9(2)
O17 Zr5 C78 C79 45.4(3)
C81 Zr5 C78 C79 78.1(3)
C80 Zr5 C78 C79 37.5(2)
C82 Zr5 C78 C79 115.5(3)
Zr4 Zr5 C78 C79 -121.9(2)
Zr6 Zr5 C78 C79 165.68(18)
C82 C78 C79 C80 0.1(4)
Zr5 C78 C79 C80 -65.6(2)
C82 C78 C79 Zr5 65.7(2)
O11 Zr5 C79 C78 117.7(3)
O13 Zr5 C79 C78 -49.4(3)
O12 Zr5 C79 C78 50.5(2)
O16 Zr5 C79 C78 133.2(3)
O17 Zr5 C79 C78 -145.1(2)
C81 Zr5 C79 C78 -77.1(3)
C80 Zr5 C79 C78 -114.5(3)
C82 Zr5 C79 C78 -36.4(2)
Zr4 Zr5 C79 C78 76.3(2)
Zr6 Zr5 C79 C78 -57.0(6)
O11 Zr5 C79 C80 -127.7(3)
O13 Zr5 C79 C80 65.2(3)
O12 Zr5 C79 C80 165.1(2)
O16 Zr5 C79 C80 -112.3(2)
O17 Zr5 C79 C80 -30.5(2)
C81 Zr5 C79 C80 37.4(2)
C82 Zr5 C79 C80 78.2(2)
C78 Zr5 C79 C80 114.5(3)
Zr4 Zr5 C79 C80 -169.20(18)
Zr6 Zr5 C79 C80 57.5(6)
C78 C79 C80 C81 -0.2(4)
Zr5 C79 C80 C81 -66.8(2)
C78 C79 C80 Zr5 66.6(2)
O11 Zr5 C80 C81 -120.3(3)
O13 Zr5 C80 C81 -18.6(2)
O12 Zr5 C80 C81 95.0(2)
O16 Zr5 C80 C81 176.9(2)
O17 Zr5 C80 C81 -96.4(2)
C82 Zr5 C80 C81 37.6(2)
C78 Zr5 C80 C81 77.2(2)
C79 Zr5 C80 C81 114.0(3)
Zr4 Zr5 C80 C81 137.8(2)
Zr6 Zr5 C80 C81 -51.8(3)
O11 Zr5 C80 C79 125.7(3)
O13 Zr5 C80 C79 -132.5(2)
O12 Zr5 C80 C79 -19.0(3)
O16 Zr5 C80 C79 62.9(2)
O17 Zr5 C80 C79 149.6(2)
C81 Zr5 C80 C79 -114.0(3)
C82 Zr5 C80 C79 -76.4(2)
C78 Zr5 C80 C79 -36.7(2)
Zr4 Zr5 C80 C79 23.9(4)
Zr6 Zr5 C80 C79 -165.75(17)
C79 C80 C81 C82 0.2(4)
Zr5 C80 C81 C82 -67.7(2)
C79 C80 C81 Zr5 68.0(2)
O11 Zr5 C81 C80 128.7(2)
O13 Zr5 C81 C80 162.9(2)
O12 Zr5 C81 C80 -109.1(2)
O16 Zr5 C81 C80 -3.6(3)
O17 Zr5 C81 C80 77.4(2)
C82 Zr5 C81 C80 -113.9(3)
C78 Zr5 C81 C80 -77.5(2)
C79 Zr5 C81 C80 -37.6(2)
Zr4 Zr5 C81 C80 -136.8(2)
Zr6 Zr5 C81 C80 146.48(19)
O11 Zr5 C81 C82 -117.4(3)
O13 Zr5 C81 C82 -83.2(2)
O12 Zr5 C81 C82 4.7(3)
O16 Zr5 C81 C82 110.3(2)
O17 Zr5 C81 C82 -168.7(2)
C80 Zr5 C81 C82 113.9(3)
C78 Zr5 C81 C82 36.4(2)
C79 Zr5 C81 C82 76.3(2)
Zr4 Zr5 C81 C82 -22.9(4)
Zr6 Zr5 C81 C82 -99.6(2)
C79 C78 C82 C81 0.0(4)
Zr5 C78 C82 C81 66.4(2)
C79 C78 C82 Zr5 -66.4(2)
C80 C81 C82 C78 -0.2(4)
Zr5 C81 C82 C78 -67.9(2)
C80 C81 C82 Zr5 67.7(2)
O11 Zr5 C82 C78 -121.1(2)
O13 Zr5 C82 C78 -153.2(2)
O12 Zr5 C82 C78 -61.2(2)
O16 Zr5 C82 C78 24.2(3)
O17 Zr5 C82 C78 127.1(2)
C81 Zr5 C82 C78 114.9(3)
C80 Zr5 C82 C78 77.4(2)
C79 Zr5 C82 C78 36.6(2)
Zr4 Zr5 C82 C78 -75.3(2)
Zr6 Zr5 C82 C78 -147.54(19)
O11 Zr5 C82 C81 124.0(2)
O13 Zr5 C82 C81 91.9(2)
O12 Zr5 C82 C81 -176.1(2)
O16 Zr5 C82 C81 -90.7(2)
O17 Zr5 C82 C81 12.2(2)
C80 Zr5 C82 C81 -37.5(2)
C78 Zr5 C82 C81 -114.9(3)
C79 Zr5 C82 C81 -78.3(2)
Zr4 Zr5 C82 C81 169.77(18)
Zr6 Zr5 C82 C81 97.6(2)
O11 Zr6 C83 C87 -127.0(2)
O13 Zr6 C83 C87 -136.3(2)
O14 Zr6 C83 C87 136.3(2)
O18 Zr6 C83 C87 -52.0(2)
O19 Zr6 C83 C87 35.7(3)
C85 Zr6 C83 C87 77.4(2)
C84 Zr6 C83 C87 114.7(3)
C86 Zr6 C83 C87 36.7(2)
Zr5 Zr6 C83 C87 -127.7(2)
Zr4 Zr6 C83 C87 159.29(18)
O11 Zr6 C83 C84 118.2(3)
O13 Zr6 C83 C84 108.9(2)
O14 Zr6 C83 C84 21.5(3)
O18 Zr6 C83 C84 -166.8(2)
O19 Zr6 C83 C84 -79.0(3)
C85 Zr6 C83 C84 -37.4(2)
C86 Zr6 C83 C84 -78.1(2)
C87 Zr6 C83 C84 -114.7(3)
Zr5 Zr6 C83 C84 117.5(2)
Zr4 Zr6 C83 C84 44.5(3)
C87 C83 C84 C85 0.3(4)
Zr6 C83 C84 C85 66.8(2)
C87 C83 C84 Zr6 -66.5(3)
O11 Zr6 C84 C85 122.9(2)
O13 Zr6 C84 C85 177.8(2)
O14 Zr6 C84 C85 85.6(2)
O18 Zr6 C84 C85 -98.1(2)
O19 Zr6 C84 C85 5.4(3)
C86 Zr6 C84 C85 -37.5(2)
C87 Zr6 C84 C85 -77.4(2)
C83 Zr6 C84 C85 -114.3(3)
Zr5 Zr6 C84 C85 164.92(19)
Zr4 Zr6 C84 C85 92.2(2)
O11 Zr6 C84 C83 -122.8(2)
O13 Zr6 C84 C83 -67.9(2)
O14 Zr6 C84 C83 -160.1(2)
O18 Zr6 C84 C83 16.2(3)
O19 Zr6 C84 C83 119.7(2)
C85 Zr6 C84 C83 114.3(3)
C86 Zr6 C84 C83 76.8(2)
C87 Zr6 C84 C83 36.9(2)
Zr5 Zr6 C84 C83 -80.8(2)
Zr4 Zr6 C84 C83 -153.53(19)
C83 C84 C85 C86 -0.1(4)
Zr6 C84 C85 C86 67.5(3)
C83 C84 C85 Zr6 -67.6(3)
O11 Zr6 C85 C84 -118.5(3)
O13 Zr6 C85 C84 -2.5(3)
O14 Zr6 C85 C84 -90.1(2)
O18 Zr6 C85 C84 104.3(2)
O19 Zr6 C85 C84 -175.1(2)
C86 Zr6 C85 C84 114.0(3)
C87 Zr6 C85 C84 77.3(2)
C83 Zr6 C85 C84 37.2(2)
Zr5 Zr6 C85 C84 -30.7(4)
Zr4 Zr6 C85 C84 -105.5(2)
O11 Zr6 C85 C86 127.5(2)
O13 Zr6 C85 C86 -116.6(2)
O14 Zr6 C85 C86 155.9(2)
O18 Zr6 C85 C86 -9.7(3)
O19 Zr6 C85 C86 70.8(2)
C84 Zr6 C85 C86 -114.0(3)
C87 Zr6 C85 C86 -36.7(2)
C83 Zr6 C85 C86 -76.9(3)
Zr5 Zr6 C85 C86 -144.7(2)
Zr4 Zr6 C85 C86 140.5(2)
C84 C85 C86 C87 -0.1(4)
Zr6 C85 C86 C87 67.3(3)
C84 C85 C86 Zr6 -67.4(3)
O11 Zr6 C86 C87 125.3(3)
O13 Zr6 C86 C87 -27.8(3)
O14 Zr6 C86 C87 -140.3(2)
O18 Zr6 C86 C87 57.2(2)
O19 Zr6 C86 C87 142.4(2)
C85 Zr6 C86 C87 -114.6(3)
C84 Zr6 C86 C87 -77.2(2)
C83 Zr6 C86 C87 -36.8(2)
Zr5 Zr6 C86 C87 14.8(4)
Zr4 Zr6 C86 C87 -173.09(18)
O11 Zr6 C86 C85 -120.0(3)
O13 Zr6 C86 C85 86.8(3)
O14 Zr6 C86 C85 -25.7(3)
O18 Zr6 C86 C85 171.9(2)
O19 Zr6 C86 C85 -103.0(2)
C84 Zr6 C86 C85 37.4(2)
C87 Zr6 C86 C85 114.6(3)
C83 Zr6 C86 C85 77.8(2)
Zr5 Zr6 C86 C85 129.5(3)
Zr4 Zr6 C86 C85 -58.5(3)
C85 C86 C87 C83 0.3(4)
Zr6 C86 C87 C83 66.7(3)
C85 C86 C87 Zr6 -66.4(3)
C84 C83 C87 C86 -0.4(4)
Zr6 C83 C87 C86 -66.4(3)
C84 C83 C87 Zr6 66.0(3)
O11 Zr6 C87 C86 -125.4(3)
O13 Zr6 C87 C86 158.8(2)
O14 Zr6 C87 C86 54.6(3)
O18 Zr6 C87 C86 -119.4(2)
O19 Zr6 C87 C86 -36.7(2)
C85 Zr6 C87 C86 37.4(2)
C84 Zr6 C87 C86 78.0(2)
C83 Zr6 C87 C86 115.1(3)
Zr5 Zr6 C87 C86 -173.98(18)
Zr4 Zr6 C87 C86 24.5(6)
O11 Zr6 C87 C83 119.5(3)
O13 Zr6 C87 C83 43.7(2)
O14 Zr6 C87 C83 -60.5(3)
O18 Zr6 C87 C83 125.5(2)
O19 Zr6 C87 C83 -151.8(2)
C85 Zr6 C87 C83 -77.7(3)
C84 Zr6 C87 C83 -37.1(2)
C86 Zr6 C87 C83 -115.1(3)
Zr5 Zr6 C87 C83 70.9(2)
Zr4 Zr6 C87 C83 -90.6(5)
Zr4 O15 C88 O16 -7.7(5)
Zr4 O15 C88 C89 173.1(2)
Zr5 O16 C88 O15 9.4(5)
Zr5 O16 C88 C89 -171.3(2)
O15 C88 C89 C90 -1.2(5)
O16 C88 C89 C90 179.5(3)
O15 C88 C89 C91 178.7(3)
O16 C88 C89 C91 -0.6(5)
C91 C89 C90 C92 1.9(6)
C88 C89 C90 C92 -178.2(3)
C90 C89 C91 C93 -1.3(6)
C88 C89 C91 C93 178.7(4)
C89 C90 C92 C94 -1.4(6)
C89 C91 C93 C94 0.3(6)
C91 C93 C94 C92 0.2(6)
C91 C93 C94 N4 179.6(4)
C90 C92 C94 C93 0.3(6)
C90 C92 C94 N4 -179.0(3)
C95 N4 C94 C93 128.2(4)
C106 N4 C94 C93 -50.3(6)
C95 N4 C94 C92 -52.5(6)
C106 N4 C94 C92 129.1(4)
C106 N4 C95 C96 178.8(5)
C94 N4 C95 C96 0.2(7)
C106 N4 C95 C100 0.2(5)
C94 N4 C95 C100 -178.4(4)
N4 C95 C96 C97 -179.2(5)
C100 C95 C96 C97 -0.8(7)
C95 C96 C97 C98 -0.7(8)
C96 C97 C98 C99 2.1(9)
C97 C98 C99 C100 -1.8(9)
C98 C99 C100 C95 0.3(7)
C98 C99 C100 C101 -179.4(5)
C96 C95 C100 C99 1.1(7)
N4 C95 C100 C99 179.8(4)
C96 C95 C100 C101 -179.2(4)
N4 C95 C100 C101 -0.5(5)
C99 C100 C101 C106 -179.8(5)
C95 C100 C101 C106 0.5(5)
C99 C100 C101 C102 0.8(9)
C95 C100 C101 C102 -178.9(5)
C106 C101 C102 C103 -1.6(6)
C100 C101 C102 C103 177.8(5)
C101 C102 C103 C104 0.0(7)
C102 C103 C104 C105 0.7(7)
C103 C104 C105 C106 0.3(6)
Zr6 O18 C107 O17 10.7(5)
Zr6 O18 C107 C108 -170.8(2)
Zr5 O17 C107 O18 -13.2(5)
Zr5 O17 C107 C108 168.3(2)
O18 C107 C108 C109 13.5(5)
O17 C107 C108 C109 -167.9(3)
O18 C107 C108 C110 -167.3(3)
O17 C107 C108 C110 11.2(5)
C110 C108 C109 C111 -0.2(6)
C107 C108 C109 C111 178.9(3)
C109 C108 C110 C112 -0.5(5)
C107 C108 C110 C112 -179.7(3)
C108 C109 C111 C113 0.0(6)
C108 C110 C112 C113 1.5(6)
C110 C112 C113 C111 -1.7(6)
C110 C112 C113 N5 176.3(3)
C109 C111 C113 C112 1.0(6)
C109 C111 C113 N5 -177.1(3)
C114 N5 C113 C112 -110.3(4)
C125 N5 C113 C112 60.4(5)
C114 N5 C113 C111 67.7(5)
C125 N5 C113 C111 -121.5(4)
C125 N5 C114 C115 -178.2(4)
C113 N5 C114 C115 -6.1(6)
C125 N5 C114 C119 0.2(4)
C113 N5 C114 C119 172.3(3)
N5 C114 C115 C116 176.9(4)
C119 C114 C115 C116 -1.3(6)
C114 C115 C116 C117 0.3(7)
C115 C116 C117 C118 1.2(8)
C116 C117 C118 C119 -1.6(7)
N5 C114 C119 C118 -177.6(3)
C115 C114 C119 C118 1.0(6)
N5 C114 C119 C120 1.6(4)
C115 C114 C119 C120 -179.9(4)
C117 C118 C119 C114 0.5(6)
C117 C118 C119 C120 -178.3(4)
C114 C119 C120 C125 -2.8(4)
C118 C119 C120 C125 176.2(4)
C114 C119 C120 C121 175.6(4)
C118 C119 C120 C121 -5.4(8)
C125 C120 C121 C122 -0.8(6)
C119 C120 C121 C122 -179.0(4)
C120 C121 C122 C123 -0.4(7)
C121 C122 C123 C124 1.6(7)
C122 C123 C124 C125 -1.6(7)
C123 C124 C125 N5 176.2(4)
C123 C124 C125 C120 0.5(6)
C114 N5 C125 C124 -178.2(4)
C113 N5 C125 C124 9.8(7)
C114 N5 C125 C120 -2.0(4)
C113 N5 C125 C120 -174.0(3)
C121 C120 C125 C124 0.7(6)
C119 C120 C125 C124 179.4(4)
C121 C120 C125 N5 -175.8(3)
C119 C120 C125 N5 2.9(4)
Zr6 O19 C126 O20 1.6(5)
Zr6 O19 C126 C127 -176.6(2)
Zr4 O20 C126 O19 -2.7(5)
Zr4 O20 C126 C127 175.5(2)
O19 C126 C127 C128 176.9(3)
O20 C126 C127 C128 -1.5(5)
O19 C126 C127 C129 -1.2(5)
O20 C126 C127 C129 -179.6(3)
C129 C127 C128 C130 1.5(6)
C126 C127 C128 C130 -176.6(3)
C128 C127 C129 C131 -1.8(6)
C126 C127 C129 C131 176.3(4)
C127 C128 C130 C132 0.0(6)
C127 C129 C131 C132 0.6(7)
C128 C130 C132 C131 -1.2(7)
C128 C130 C132 N6 179.1(4)
C129 C131 C132 C130 0.9(7)
C129 C131 C132 N6 -179.3(4)
C144 N6 C132 C130 50.0(6)
C133 N6 C132 C130 -124.6(5)
C144 N6 C132 C131 -129.8(5)
C133 N6 C132 C131 55.6(6)
C144 N6 C133 C134 -174.6(4)
C132 N6 C133 C134 0.8(7)
C144 N6 C133 C138 1.4(4)
C132 N6 C133 C138 176.7(3)
N6 C133 C134 C135 177.5(4)
C138 C133 C134 C135 2.1(7)
C133 C134 C135 C136 -0.7(7)
C134 C135 C136 C137 -0.4(8)
C135 C136 C137 C138 0.2(7)
C136 C137 C138 C133 1.1(6)
C136 C137 C138 C139 -176.5(4)
C134 C133 C138 C137 -2.3(6)
N6 C133 C138 C137 -178.7(3)
C134 C133 C138 C139 175.9(4)
N6 C133 C138 C139 -0.5(4)
C137 C138 C139 C140 -1.8(8)
C133 C138 C139 C140 -179.6(4)
C137 C138 C139 C144 177.2(4)
C133 C138 C139 C144 -0.6(4)
C144 C139 C140 C141 0.7(6)
C138 C139 C140 C141 179.7(4)
C139 C140 C141 C142 0.2(6)
C140 C141 C142 C143 -0.6(7)
C141 C142 C143 C144 0.1(6)
C142 C143 C144 N6 178.5(4)
C142 C143 C144 C139 0.8(6)
C133 N6 C144 C143 -179.7(4)
C132 N6 C144 C143 5.0(7)
C133 N6 C144 C139 -1.8(4)
C132 N6 C144 C139 -177.1(4)
C140 C139 C144 C143 -1.2(6)
C138 C139 C144 C143 179.6(4)
C140 C139 C144 N6 -179.3(3)
C138 C139 C144 N6 1.5(4)
C104 C105 C106 C101 -2.0(6)
C104 C105 C106 N4 -177.7(4)
C102 C101 C106 C105 2.7(6)
C100 C101 C106 C105 -176.9(4)
C102 C101 C106 N4 179.2(4)
C100 C101 C106 N4 -0.4(4)
C95 N4 C106 C105 176.3(4)
C94 N4 C106 C105 -5.0(7)
C95 N4 C106 C101 0.1(4)
C94 N4 C106 C101 178.8(4)

loop_
_platon_squeeze_void_nr
_platon_squeeze_void_average_x
_platon_squeeze_void_average_y
_platon_squeeze_void_average_z
_platon_squeeze_void_volume
_platon_squeeze_void_count_electrons
_platon_squeeze_void_content
1 0.106 0.087 0.424 161 33 ' '
2 -0.106 -0.088 0.576 161 33 ' '
3 0.109 0.157 0.185 8 1 ' '
4 0.193 0.713 0.727 20 2 ' '
5 0.444 0.895 0.401 8 1 ' '
6 0.490 0.306 0.824 7 1 ' '
7 0.510 0.694 0.176 7 1 ' '
8 0.556 0.105 0.599 8 1 ' '
9 0.807 0.287 0.273 20 2 ' '
10 0.891 0.843 0.815 8 1 ' '
